data_7039008
loop_
_publ_author_name
'Inoue, Yoshitaka'
'Kikukawa, Yuji'
'Kuwajima, Sho'
'Hayashi, Yoshihito'

_publ_section_title
;
 A chloride capturing system via proton-induced structure transformation
 between opened- and closed-forms of dodecavanadates.
;
_journal_issue 18
_journal_name_full 'Dalton transactions (Cambridge, England : 2003)'
_journal_page_first 7563
_journal_page_last 7569
_journal_paper_doi 10.1039/c6dt00963h
_journal_volume 45
_journal_year 2016
_chemical_formula_moiety 'C74 H187 Cl2 N11 O68 V24'
_chemical_formula_sum 'C74 H187 Cl2 N11 O68 V24'
_chemical_formula_weight 3612.83
_space_group_crystal_system monoclinic
_space_group_IT_number 15
_space_group_name_Hall '-C 2yc'
_space_group_name_H-M_alt 'C 1 2/c 1'
_symmetry_space_group_name_Hall '-C 2yc'
_symmetry_space_group_name_H-M 'C 1 2/c 1'
_atom_sites_solution_hydrogens geom
_atom_sites_solution_primary direct
_atom_sites_solution_secondary difmap
_audit_update_record
;
2016-03-11 deposited with the CCDC.
2016-04-11 downloaded from the CCDC.
;
_cell_angle_alpha 90.0000
_cell_angle_beta 105.706(4)
_cell_angle_gamma 90.0000
_cell_formula_units_Z 4
_cell_length_a 50.145(9)
_cell_length_b 11.7630(18)
_cell_length_c 24.476(4)
_cell_measurement_reflns_used 24442
_cell_measurement_temperature 83
_cell_measurement_theta_max 27.51
_cell_measurement_theta_min 3.03
_cell_volume 13898(4)
_computing_cell_refinement CrystalClear
_computing_data_collection 'CrystalClear (Rigaku/MSC Inc., 2006)'
_computing_data_reduction CrystalClear
_computing_molecular_graphics 'CrystalStructure 4.1'
_computing_publication_material 'CrystalStructure 4.1 (Rigaku, 2014)'
_computing_structure_refinement 'SHELXL2013 (Sheldrick, 2008)'
_computing_structure_solution 'SHELXS2013 (Sheldrick, 2008)'
_diffrn_ambient_temperature 83
_diffrn_detector_area_resol_mean 7.314
_diffrn_measured_fraction_theta_full 0.997
_diffrn_measured_fraction_theta_max 0.982
_diffrn_measurement_device_type 'Rigaku Mercury70'
_diffrn_measurement_method \w
_diffrn_radiation_type 'Mo K\a'
_diffrn_radiation_wavelength 0.71075
_diffrn_reflns_av_R_equivalents 0.0705
_diffrn_reflns_Laue_measured_fraction_full 0.997
_diffrn_reflns_Laue_measured_fraction_max 0.982
_diffrn_reflns_limit_h_max 64
_diffrn_reflns_limit_h_min -53
_diffrn_reflns_limit_k_max 15
_diffrn_reflns_limit_k_min -15
_diffrn_reflns_limit_l_max 26
_diffrn_reflns_limit_l_min -31
_diffrn_reflns_number 75693
_diffrn_reflns_point_group_measured_fraction_full 0.997
_diffrn_reflns_point_group_measured_fraction_max 0.982
_diffrn_reflns_theta_full 25.242
_diffrn_reflns_theta_max 27.493
_diffrn_reflns_theta_min 3.031
_diffrn_standards_number 0
_exptl_absorpt_coefficient_mu 1.655
_exptl_absorpt_correction_T_max 0.718
_exptl_absorpt_correction_T_min 0.655
_exptl_absorpt_correction_type numerical
_exptl_absorpt_process_details 'NUMABS (Rigaku, 1999)'
_exptl_crystal_colour yellow
_exptl_crystal_density_diffrn 1.726
_exptl_crystal_density_method 'not measured'
_exptl_crystal_description block
_exptl_crystal_F_000 7352.00
_exptl_crystal_recrystallization_method 'Re-crystallisation from solvent'
_exptl_crystal_size_max 0.200
_exptl_crystal_size_mid 0.200
_exptl_crystal_size_min 0.200
_refine_diff_density_max 2.05
_refine_diff_density_min -1.00
_refine_ls_extinction_method none
_refine_ls_goodness_of_fit_ref 1.198
_refine_ls_hydrogen_treatment constr
_refine_ls_number_parameters 822
_refine_ls_number_reflns 15672
_refine_ls_number_restraints 0
_refine_ls_R_factor_all 0.0818
_refine_ls_R_factor_gt 0.0705
_refine_ls_shift/su_max 0.001
_refine_ls_structure_factor_coef Fsqd
_refine_ls_weighting_details 'w = 1/[\s^2^(Fo^2^)+(0.0851P)^2^+52.6926P] where P=(Fo^2^+2Fc^2^)/3'
_refine_ls_weighting_scheme calc
_refine_ls_wR_factor_gt 0.1787
_refine_ls_wR_factor_ref 0.1917
_reflns_number_gt 13234
_reflns_number_total 15672
_reflns_threshold_expression F^2^>2.0\s(F^2^)
_cod_data_source_file c6dt00963h2.cif
_cod_data_source_block tube-V12
_cod_depositor_comments 'Adding full bibliography for 7039008.cif.'
_cod_database_code 7039008
_shelxl_res_file
;
TITL tube-V12
CELL  0.71075 50.14530 11.76300 24.47620 90.00000 105.70570 90.00000
ZERR  4 0.00940 0.00180 0.00400 0.00000 0.00430 0.00000
LATT 7
SYMM    -X,    +Y, .50-Z
SFAC CL O C H N V
UNIT 8 272 296 748 44 96
L.S. 30
FMAP 2
PLAN -1
WPDB -2
HTAB
BOND $H
CONF
LIST 4
TEMP -189.8
ACTA
SIZE 0.200 0.200 0.200
WGHT    0.085100   52.692596
FVAR       0.09014
V1    6    0.411979   -0.055766    0.255296    11.00000    0.02279    0.02040 =
         0.01980    0.00176    0.00669    0.00173
V2    6    0.363344    0.071401    0.050980    11.00000    0.02110    0.02168 =
         0.01826    0.00004    0.00532    0.00192
V3    6    0.356598    0.031538    0.297959    11.00000    0.02102    0.01913 =
         0.01870    0.00065    0.00583   -0.00099
V4    6    0.308721    0.160547    0.094649    11.00000    0.01946    0.01967 =
         0.01852   -0.00036    0.00533   -0.00006
V5    6    0.403626   -0.055562    0.134675    11.00000    0.02480    0.02135 =
         0.01986    0.00010    0.00707    0.00218
V6    6    0.309562    0.095525    0.207292    11.00000    0.02092    0.01891 =
         0.01907    0.00013    0.00502   -0.00124
V7    6    0.440791    0.160732    0.231840    11.00000    0.01972    0.02343 =
         0.01958    0.00083    0.00634    0.00004
V8    6    0.409961    0.242412    0.095836    11.00000    0.02114    0.02464 =
         0.02003    0.00243    0.00680    0.00081
V9    6    0.356930    0.295938    0.296656    11.00000    0.02183    0.01866 =
         0.01919   -0.00092    0.00583   -0.00073
V10   6    0.326660    0.378491    0.162051    11.00000    0.02273    0.01795 =
         0.02089   -0.00016    0.00629    0.00013
V11   6    0.414030    0.231361    0.315647    11.00000    0.02153    0.02147 =
         0.01979   -0.00039    0.00656   -0.00147
V12   6    0.360818    0.372632    0.085669    11.00000    0.02189    0.02045 =
         0.02166    0.00156    0.00661    0.00009
CL1   1    0.372932    0.162395    0.186919    11.00000    0.02837    0.03730 =
         0.02303    0.00361    0.00882    0.00719
O1    2    0.435220   -0.141350    0.289427    11.00000    0.02917    0.02421 =
         0.02498    0.00294    0.00530    0.00541
O2    2    0.362358    0.040649   -0.013408    11.00000    0.02554    0.02888 =
         0.02139   -0.00259    0.00535    0.00279
O3    2    0.350243   -0.009621    0.355137    11.00000    0.02666    0.02327 =
         0.02234    0.00041    0.00805   -0.00045
O4    2    0.278414    0.181323    0.054064    11.00000    0.02401    0.02317 =
         0.02259    0.00000    0.00436   -0.00105
O5    2    0.422464   -0.141031    0.109932    11.00000    0.03333    0.02549 =
         0.02397   -0.00138    0.01000    0.00487
O6    2    0.280052    0.084366    0.219431    11.00000    0.02096    0.02599 =
         0.02544    0.00236    0.00721   -0.00290
O7    2    0.473481    0.140103    0.256026    11.00000    0.02512    0.03009 =
         0.02290    0.00047    0.00550    0.00306
O8    2    0.427035    0.263221    0.050480    11.00000    0.02734    0.03137 =
         0.02561    0.00469    0.00967    0.00175
O9    2    0.349107    0.341452    0.351205    11.00000    0.02917    0.02396 =
         0.02124   -0.00344    0.00719   -0.00080
O10   2    0.301504    0.466222    0.144147    11.00000    0.02513    0.02215 =
         0.02723    0.00321    0.00773    0.00381
O11   2    0.433540    0.245309    0.379135    11.00000    0.02256    0.03018 =
         0.02476   -0.00143    0.00431   -0.00222
O12   2    0.352091    0.457911    0.032957    11.00000    0.02924    0.02557 =
         0.02312    0.00280    0.00841    0.00181
O13   2    0.393343   -0.132581    0.191426    11.00000    0.02963    0.02084 =
         0.01931    0.00005    0.00554    0.00035
O14   2    0.368308   -0.064971    0.087439    11.00000    0.02769    0.02222 =
         0.02155    0.00094    0.00541   -0.00112
O15   2    0.329530   -0.029778    0.241010    11.00000    0.02556    0.02304 =
         0.02179   -0.00175    0.00447   -0.00005
O16   2    0.305765    0.035208    0.136196    11.00000    0.02754    0.02078 =
         0.01963   -0.00084    0.00660   -0.00139
O17   2    0.385189   -0.055022    0.291406    11.00000    0.02480    0.01937 =
         0.02499    0.00076    0.00947    0.00141
O18   2    0.328069    0.095809    0.049988    11.00000    0.02588    0.02147 =
         0.02278   -0.00414    0.00760   -0.00113
O19   2    0.428136    0.015463    0.198571    11.00000    0.02088    0.02352 =
         0.01700   -0.00067    0.00339   -0.00038
O20   2    0.403224    0.080850    0.091929    11.00000    0.02511    0.02212 =
         0.01963    0.00169    0.00694   -0.00045
O21   2    0.333307    0.166982    0.272154    11.00000    0.02217    0.01935 =
         0.01892    0.00007    0.00335   -0.00063
O22   2    0.308515    0.234089    0.165666    11.00000    0.02322    0.01862 =
         0.01851   -0.00007    0.00622   -0.00183
O23   2    0.424900    0.090650    0.288415    11.00000    0.02158    0.02494 =
         0.01881    0.00078    0.00730    0.00198
O24   2    0.370733    0.233096    0.055547    11.00000    0.02196    0.02477 =
         0.01859    0.00017    0.00558   -0.00109
O25   2    0.381467    0.159877    0.325375    11.00000    0.02368    0.01866 =
         0.01899    0.00079    0.00641   -0.00088
O26   2    0.327457    0.302625    0.091090    11.00000    0.01948    0.02009 =
         0.01795   -0.00070    0.00333    0.00152
O27   2    0.437208    0.220632    0.162292    11.00000    0.02491    0.02678 =
         0.01995    0.00060    0.00689    0.00056
O28   2    0.337894    0.382000    0.238991    11.00000    0.02273    0.02220 =
         0.02133   -0.00172    0.00621   -0.00151
O29   2    0.434080    0.287141    0.268029    11.00000    0.02676    0.02596 =
         0.02181   -0.00128    0.00851   -0.00246
O30   2    0.398795    0.380733    0.112443    11.00000    0.02260    0.02543 =
         0.02883   -0.00201    0.00742   -0.00138
O31   2    0.391354    0.354284    0.301820    11.00000    0.02350    0.02339 =
         0.02745   -0.00003    0.00849   -0.00256
O32   2    0.356114    0.451395    0.147826    11.00000    0.02333    0.02208 =
         0.02233   -0.00191    0.00550   -0.00181
O33   2    0.478063    0.394085    0.540291    11.00000    0.12402    0.09206 =
         0.07931   -0.01400    0.02048    0.01835
O34   2    0.493610    0.226487    0.514011    11.00000    0.19734    0.07631 =
         0.06913   -0.00378    0.03981    0.02552
N1    5    0.334082   -0.180487    0.150720    11.00000    0.02641    0.02317 =
         0.02660   -0.00489    0.01003   -0.00047
AFIX  23
H1A   4    0.327114   -0.115641    0.161764    11.00000   -1.20000
H1B   4    0.351989   -0.166336    0.151232    11.00000   -1.20000
AFIX   0
N2    5    0.410465    0.498854    0.223363    11.00000    0.03045    0.01946 =
         0.03130   -0.00075    0.00552   -0.00060
AFIX  23
H2A   4    0.412895    0.432594    0.243293    11.00000   -1.20000
H2B   4    0.395682    0.489285    0.192558    11.00000   -1.20000
AFIX   0
N3    5    0.512342    0.188473    0.360944    11.00000    0.02575    0.05042 =
         0.02807   -0.00147    0.00480   -0.00555
AFIX  23
H3A   4    0.529006    0.204988    0.354723    11.00000   -1.20000
H3B   4    0.500624    0.168187    0.327001    11.00000   -1.20000
AFIX   0
N4    5    0.391854    0.121422    0.444853    11.00000    0.04640    0.03274 =
         0.02241    0.00371    0.01094   -0.01067
AFIX  23
H4A   4    0.379001    0.064853    0.438461    11.00000   -1.20000
H4B   4    0.392383    0.148487    0.410332    11.00000   -1.20000
AFIX   0
N5    5    0.288172    0.201325   -0.114023    11.00000    0.02155    0.02336 =
         0.01899    0.00013    0.00444    0.00176
N6    5    0.500000    0.657219    0.250000    10.50000    0.05597    0.05742 =
         0.05942    0.00000   -0.00265    0.00000
C1    3    0.333870   -0.271745    0.193682    11.00000    0.04676    0.02564 =
         0.02900   -0.00072    0.01009   -0.00161
AFIX  23
H1C   4    0.346530   -0.249879    0.230739    11.00000   -1.20000
H1D   4    0.340753   -0.343712    0.181514    11.00000   -1.20000
AFIX   0
C2    3    0.305138   -0.290215    0.200475    11.00000    0.07085    0.03527 =
         0.05067   -0.01333    0.03768   -0.01815
AFIX 137
H2C   4    0.292874   -0.317236    0.164528    11.00000   -1.20000
H2D   4    0.298005   -0.218402    0.211150    11.00000   -1.20000
H2E   4    0.305888   -0.346992    0.230155    11.00000   -1.20000
AFIX   0
C3    3    0.318080   -0.206453    0.090700    11.00000    0.03946    0.02627 =
         0.02715   -0.00244    0.00402   -0.00068
AFIX  23
H3C   4    0.298544   -0.222442    0.089475    11.00000   -1.20000
H3D   4    0.318375   -0.139168    0.066574    11.00000   -1.20000
AFIX   0
C4    3    0.329901   -0.306164    0.067583    11.00000    0.05486    0.02784 =
         0.02742   -0.00099    0.00590    0.00439
AFIX 137
H4C   4    0.326726   -0.375394    0.087198    11.00000   -1.20000
H4D   4    0.349850   -0.295042    0.073493    11.00000   -1.20000
H4E   4    0.320887   -0.313509    0.026882    11.00000   -1.20000
AFIX   0
C5    3    0.403502    0.590282    0.259885    11.00000    0.04040    0.02347 =
         0.03853    0.00381    0.01365   -0.00036
AFIX  23
H5A   4    0.385969    0.571020    0.268993    11.00000   -1.20000
H5B   4    0.400824    0.663262    0.238959    11.00000   -1.20000
AFIX   0
C6    3    0.426496    0.602929    0.314393    11.00000    0.06126    0.02810 =
         0.03374   -0.00284    0.01329   -0.00501
AFIX 137
H6A   4    0.443460    0.628283    0.305491    11.00000   -1.20000
H6B   4    0.429841    0.529542    0.334016    11.00000   -1.20000
H6C   4    0.421049    0.659136    0.338906    11.00000   -1.20000
AFIX   0
C7    3    0.435640    0.519271    0.202892    11.00000    0.03207    0.02503 =
         0.03579    0.00189    0.00453    0.00078
AFIX  23
H7A   4    0.439732    0.450248    0.183470    11.00000   -1.20000
H7B   4    0.451737    0.534437    0.235799    11.00000   -1.20000
AFIX   0
C8    3    0.431416    0.618794    0.162496    11.00000    0.04527    0.03691 =
         0.05204    0.01185    0.02546   -0.00073
AFIX 137
H8A   4    0.429044    0.688446    0.182645    11.00000   -1.20000
H8B   4    0.414855    0.605842    0.131005    11.00000   -1.20000
H8C   4    0.447606    0.626691    0.147619    11.00000   -1.20000
AFIX   0
C9    3    0.501387    0.294097    0.380869    11.00000    0.03318    0.05826 =
         0.04269   -0.00747    0.01287    0.00372
AFIX  23
H9A   4    0.513687    0.316624    0.418191    11.00000   -1.20000
H9B   4    0.482758    0.278863    0.385782    11.00000   -1.20000
AFIX   0
C10   3    0.499582    0.390094    0.339223    11.00000    0.04227    0.04458 =
         0.06960   -0.00787    0.01581   -0.00533
AFIX 137
H10A  4    0.487769    0.367234    0.302019    11.00000   -1.20000
H10B  4    0.518168    0.408213    0.335981    11.00000   -1.20000
H10C  4    0.491636    0.457242    0.352595    11.00000   -1.20000
AFIX   0
C11   3    0.516146    0.086047    0.400660    11.00000    0.03710    0.05687 =
         0.03775    0.00530    0.00665    0.00260
AFIX  23
H11A  4    0.526130    0.025423    0.386211    11.00000   -1.20000
H11B  4    0.527632    0.108551    0.438745    11.00000   -1.20000
AFIX   0
C12   3    0.489325    0.040906    0.405581    11.00000    0.05426    0.04823 =
         0.06082    0.00989    0.01972   -0.00469
AFIX 137
H12A  4    0.477790    0.019461    0.367889    11.00000   -1.20000
H12B  4    0.479810    0.099409    0.421762    11.00000   -1.20000
H12C  4    0.492626   -0.026025    0.430348    11.00000   -1.20000
AFIX   0
C13   3    0.381372    0.217794    0.476057    11.00000    0.07370    0.04587 =
         0.02171    0.00407    0.00282   -0.00113
AFIX  23
H13A  4    0.362647    0.240946    0.453493    11.00000   -1.20000
H13B  4    0.379794    0.189081    0.513075    11.00000   -1.20000
AFIX   0
C14   3    0.399872    0.318904    0.485863    11.00000    0.07468    0.04455 =
         0.05179   -0.00981    0.01384   -0.00516
AFIX 137
H14A  4    0.402164    0.345838    0.449516    11.00000   -1.20000
H14B  4    0.417987    0.298106    0.510969    11.00000   -1.20000
H14C  4    0.391654    0.379387    0.503565    11.00000   -1.20000
AFIX   0
C15   3    0.419472    0.069201    0.472231    11.00000    0.03496    0.05478 =
         0.03143    0.00374    0.00306   -0.01509
AFIX  23
H15A  4    0.420576    0.049028    0.512051    11.00000   -1.20000
H15B  4    0.434366    0.124557    0.472406    11.00000   -1.20000
AFIX   0
C16   3    0.423379   -0.036107    0.439986    11.00000    0.04994    0.06387 =
         0.03888    0.01373    0.01686    0.00555
AFIX 137
H16A  4    0.422886   -0.015409    0.400941    11.00000   -1.20000
H16B  4    0.408489   -0.090341    0.439560    11.00000   -1.20000
H16C  4    0.441299   -0.070927    0.458526    11.00000   -1.20000
AFIX   0
C17   3    0.285329    0.268096   -0.062717    11.00000    0.02404    0.02411 =
         0.02011   -0.00124    0.00720    0.00151
AFIX  23
H17A  4    0.303036    0.262504   -0.032670    11.00000   -1.20000
H17B  4    0.270896    0.231233   -0.048097    11.00000   -1.20000
AFIX   0
C18   3    0.277953    0.393782   -0.072794    11.00000    0.02301    0.02427 =
         0.01997   -0.00066    0.00571   -0.00156
AFIX  23
H18A  4    0.259441    0.401244   -0.100096    11.00000   -1.20000
H18B  4    0.291630    0.431613   -0.089246    11.00000   -1.20000
AFIX   0
C19   3    0.277873    0.451660   -0.016285    11.00000    0.02105    0.02661 =
         0.02301   -0.00312    0.00627   -0.00479
AFIX  23
H19A  4    0.267889    0.402746    0.004553    11.00000   -1.20000
H19B  4    0.297188    0.460134    0.007398    11.00000   -1.20000
AFIX   0
C20   3    0.264177    0.567546   -0.025731    11.00000    0.03770    0.02229 =
         0.03958    0.00040    0.01470    0.00432
AFIX 137
H20A  4    0.244655    0.558865   -0.046720    11.00000   -1.20000
H20B  4    0.273579    0.615263   -0.047600    11.00000   -1.20000
H20C  4    0.265443    0.603436    0.011017    11.00000   -1.20000
AFIX   0
C21   3    0.309071    0.256932   -0.140140    11.00000    0.02701    0.02147 =
         0.02818    0.00389    0.01310    0.00350
AFIX  23
H21A  4    0.300732    0.327335   -0.159621    11.00000   -1.20000
H21B  4    0.312470    0.205142   -0.169425    11.00000   -1.20000
AFIX   0
C22   3    0.336945    0.287221   -0.099067    11.00000    0.02692    0.02237 =
         0.02971    0.00296    0.00705    0.00017
AFIX  23
H22A  4    0.333923    0.335939   -0.068304    11.00000   -1.20000
H22B  4    0.346398    0.216932   -0.081686    11.00000   -1.20000
AFIX   0
C23   3    0.355170    0.349722   -0.130026    11.00000    0.02980    0.03859 =
         0.03416    0.00044    0.01618   -0.00664
AFIX  23
H23A  4    0.344628    0.413760   -0.151889    11.00000   -1.20000
H23B  4    0.360267    0.297239   -0.157178    11.00000   -1.20000
AFIX   0
C24   3    0.381479    0.395242   -0.088545    11.00000    0.03958    0.04990 =
         0.04966   -0.00612    0.01891   -0.01375
AFIX 137
H24A  4    0.393159    0.331420   -0.070595    11.00000   -1.20000
H24B  4    0.376509    0.441058   -0.059329    11.00000   -1.20000
H24C  4    0.391649    0.442456   -0.109096    11.00000   -1.20000
AFIX   0
C25   3    0.298183    0.081847   -0.096476    11.00000    0.02201    0.02052 =
         0.02307    0.00240    0.00600    0.00031
AFIX  23
H25A  4    0.316397    0.087250   -0.067966    11.00000   -1.20000
H25B  4    0.301156    0.042419   -0.130078    11.00000   -1.20000
AFIX   0
C26   3    0.279119    0.007620   -0.071664    11.00000    0.02586    0.02788 =
         0.01952    0.00201    0.00730   -0.00336
AFIX  23
H26A  4    0.276906    0.042238   -0.036283    11.00000   -1.20000
H26B  4    0.260598    0.001828   -0.099082    11.00000   -1.20000
AFIX   0
C27   3    0.292057   -0.110956   -0.059169    11.00000    0.03435    0.02404 =
         0.02930    0.00255    0.01142    0.00347
AFIX  23
H27A  4    0.311415   -0.102682   -0.035686    11.00000   -1.20000
H27B  4    0.281788   -0.154122   -0.036659    11.00000   -1.20000
AFIX   0
C28   3    0.291989   -0.179179   -0.112151    11.00000    0.07584    0.02557 =
         0.04230   -0.00235    0.02915    0.00178
AFIX 137
H28A  4    0.303931   -0.141711   -0.132437    11.00000   -1.20000
H28B  4    0.273052   -0.183657   -0.136924    11.00000   -1.20000
H28C  4    0.298939   -0.256034   -0.101156    11.00000   -1.20000
AFIX   0
C29   3    0.259945    0.199365   -0.158111    11.00000    0.02076    0.02693 =
         0.02101   -0.00209    0.00486    0.00030
AFIX  23
H29A  4    0.245736    0.177535   -0.138776    11.00000   -1.20000
H29B  4    0.255583    0.277451   -0.172928    11.00000   -1.20000
AFIX   0
C30   3    0.257537    0.119815   -0.208119    11.00000    0.02714    0.03005 =
         0.01895   -0.00271    0.00641    0.00604
AFIX  23
H30A  4    0.258534    0.039810   -0.195165    11.00000   -1.20000
H30B  4    0.272974    0.133614   -0.225346    11.00000   -1.20000
AFIX   0
C31   3    0.229845    0.141609   -0.251837    11.00000    0.02625    0.02975 =
         0.02116   -0.00072    0.00206    0.00594
AFIX  23
H31A  4    0.214849    0.137816   -0.232623    11.00000   -1.20000
H31B  4    0.229956    0.219471   -0.267128    11.00000   -1.20000
AFIX   0
C32   3    0.223491    0.057558   -0.301034    11.00000    0.03024    0.03487 =
         0.03221   -0.01026   -0.00180    0.00157
AFIX 137
H32A  4    0.224046   -0.020064   -0.286223    11.00000   -1.20000
H32B  4    0.237322    0.065521   -0.322423    11.00000   -1.20000
H32C  4    0.205019    0.073152   -0.326099    11.00000   -1.20000
AFIX   0
C33   3    0.490378    0.287659    0.551135    11.00000    0.17311    0.05720 =
         0.07562   -0.01570    0.02452    0.00606
C34   3    0.498117    0.263037    0.611302    11.00000    0.12540    0.08101 =
         0.05785   -0.00632    0.02724    0.01699
AFIX 137
H34A  4    0.514516    0.213934    0.620687    11.00000   -1.20000
H34B  4    0.482769    0.224299    0.621237    11.00000   -1.20000
H34C  4    0.502305    0.334204    0.632733    11.00000   -1.20000
AFIX   0
C35   3    0.467320    0.429783    0.481604    11.00000    0.11598    0.10502 =
         0.05904   -0.01949    0.02813   -0.02597
AFIX  23
H35A  4    0.482658    0.436236    0.463439    11.00000   -1.20000
H35B  4    0.453939    0.372858    0.460361    11.00000   -1.20000
AFIX   0
C36   3    0.453874    0.537946    0.480468    11.00000    0.09477    0.10103 =
         0.05523   -0.01271    0.00482    0.02961
AFIX 137
H36A  4    0.467875    0.598150    0.490084    11.00000   -1.20000
H36B  4    0.442935    0.537868    0.508131    11.00000   -1.20000
H36C  4    0.441639    0.551600    0.442413    11.00000   -1.20000
AFIX   0
C37   3    0.500000    0.755859    0.250000    10.50000    0.05116    0.05513 =
         0.07669    0.00000    0.01040    0.00000
C38   3    0.500000    0.879069    0.250000    10.50000    0.15321    0.04987 =
         0.10065    0.00000    0.08117    0.00000
AFIX  31
H38A  4    0.519140    0.906839    0.260616    10.50000   -1.20000
H38B  4    0.490429    0.906839    0.277383    10.50000   -1.20000
H38C  4    0.490431    0.906839    0.212001    10.50000   -1.20000
AFIX   0
HKLF 4
 
REM  tube-V12
REM R1 =  0.0705 for   13234 Fo > 4sig(Fo)  and  0.0818 for all   15672 data
REM    822 parameters refined using      0 restraints
 
END  
     
WGHT      0.0851     53.7118 

REM Instructions for potential hydrogen bonds
HTAB N1 O15
HTAB N1 O16
HTAB N1 O13
HTAB N1 O14
HTAB N2 O29
HTAB N2 O31
HTAB N2 O30
HTAB N2 O32
EQIV $1 -x+1, y, -z+1/2
HTAB N3 O27_$1
HTAB N3 O7
EQIV $2 x, -y, z+1/2
HTAB N4 O2_$2
HTAB N4 O3
HTAB N4 O11
HTAB N4 O25
EQIV $3 x, y-1, z
HTAB C2 O10_$3
EQIV $4 x, y+1, z
HTAB C5 O13_$4
HTAB C7 O30
HTAB C9 O11
HTAB C12 O34
HTAB C13 O14_$2
HTAB C15 O5_$2
HTAB C17 O4
EQIV $5 -x+1/2, -y+1/2, -z
HTAB C17 O4_$5
HTAB C22 O2
HTAB C25 O2
EQIV $6 x, -y, z-1/2
HTAB C25 O3_$6
HTAB C29 O6_$5
HTAB C35 O11

REM Highest difference peak  2.053,  deepest hole -1.001,  1-sigma level  0.162
Q1    1   0.5215  0.3910  0.5668  11.00000  0.05    1.26
;
_solvent_exptl_crystal_recrystallization_method 'acetonitrile, ethyl acetate'

loop_
_symmetry_equiv_pos_site_id
_space_group_symop_operation_xyz
1 +X,+Y,+Z
2 -X,+Y,1/2-Z
3 -X,-Y,-Z
4 +X,-Y,1/2+Z
5 1/2+X,1/2+Y,+Z
6 1/2-X,1/2+Y,1/2-Z
7 1/2-X,1/2-Y,-Z
8 1/2+X,1/2-Y,1/2+Z

loop_
_atom_site_label
_atom_site_type_symbol
_atom_site_fract_x
_atom_site_fract_y
_atom_site_fract_z
_atom_site_U_iso_or_equiv
_atom_site_adp_type
_atom_site_occupancy
_atom_site_site_symmetry_multiplicity
_atom_site_calc_flag
_atom_site_refinement_flags
V1 V 0.41198(2) -0.05577(6) 0.25530(3) 0.02082(17) Uani 1 8 d .
V2 V 0.36334(2) 0.07140(6) 0.05098(3) 0.02035(16) Uani 1 8 d .
V3 V 0.35660(2) 0.03154(6) 0.29796(3) 0.01953(16) Uani 1 8 d .
V4 V 0.30872(2) 0.16055(6) 0.09465(3) 0.01918(16) Uani 1 8 d .
V5 V 0.40363(2) -0.05556(6) 0.13467(3) 0.02180(17) Uani 1 8 d .
V6 V 0.30956(2) 0.09552(6) 0.20729(3) 0.01971(16) Uani 1 8 d .
V7 V 0.44079(2) 0.16073(6) 0.23184(3) 0.02071(17) Uani 1 8 d .
V8 V 0.40996(2) 0.24241(6) 0.09584(3) 0.02170(17) Uani 1 8 d .
V9 V 0.35693(2) 0.29594(6) 0.29666(3) 0.01984(16) Uani 1 8 d .
V10 V 0.32666(2) 0.37849(6) 0.16205(3) 0.02045(16) Uani 1 8 d .
V11 V 0.41403(2) 0.23136(6) 0.31565(3) 0.02074(16) Uani 1 8 d .
V12 V 0.36082(2) 0.37263(6) 0.08567(3) 0.02119(17) Uani 1 8 d .
Cl1 Cl 0.37293(2) 0.16240(10) 0.18692(5) 0.0292(2) Uani 1 8 d .
O1 O 0.43522(7) -0.1414(3) 0.28943(13) 0.0265(7) Uani 1 8 d .
O2 O 0.36236(6) 0.0406(3) -0.01341(13) 0.0255(7) Uani 1 8 d .
O3 O 0.35024(6) -0.0096(3) 0.35514(13) 0.0238(6) Uani 1 8 d .
O4 O 0.27841(6) 0.1813(3) 0.05406(13) 0.0236(6) Uani 1 8 d .
O5 O 0.42246(7) -0.1410(3) 0.10993(13) 0.0272(7) Uani 1 8 d .
O6 O 0.28005(6) 0.0844(3) 0.21943(13) 0.0239(6) Uani 1 8 d .
O7 O 0.47348(7) 0.1401(3) 0.25603(13) 0.0262(7) Uani 1 8 d .
O8 O 0.42704(7) 0.2632(3) 0.05048(13) 0.0276(7) Uani 1 8 d .
O9 O 0.34911(7) 0.3414(3) 0.35121(13) 0.0247(6) Uani 1 8 d .
O10 O 0.30150(6) 0.4662(3) 0.14415(13) 0.0247(6) Uani 1 8 d .
O11 O 0.43354(6) 0.2453(3) 0.37913(13) 0.0262(7) Uani 1 8 d .
O12 O 0.35209(7) 0.4579(3) 0.03296(13) 0.0257(7) Uani 1 8 d .
O13 O 0.39334(6) -0.1326(3) 0.19143(12) 0.0235(6) Uani 1 8 d .
O14 O 0.36831(6) -0.0650(3) 0.08744(13) 0.0241(6) Uani 1 8 d .
O15 O 0.32953(6) -0.0298(3) 0.24101(13) 0.0238(6) Uani 1 8 d .
O16 O 0.30577(6) 0.0352(3) 0.13620(12) 0.0226(6) Uani 1 8 d .
O17 O 0.38519(6) -0.0550(3) 0.29141(13) 0.0225(6) Uani 1 8 d .
O18 O 0.32807(6) 0.0958(3) 0.04999(13) 0.0232(6) Uani 1 8 d .
O19 O 0.42814(6) 0.0155(3) 0.19857(12) 0.0208(6) Uani 1 8 d .
O20 O 0.40322(6) 0.0809(3) 0.09193(12) 0.0221(6) Uani 1 8 d .
O21 O 0.33331(6) 0.1670(2) 0.27215(12) 0.0206(6) Uani 1 8 d .
O22 O 0.30852(6) 0.2341(2) 0.16567(12) 0.0200(6) Uani 1 8 d .
O23 O 0.42490(6) 0.0906(3) 0.28842(12) 0.0214(6) Uani 1 8 d .
O24 O 0.37073(6) 0.2331(3) 0.05555(12) 0.0218(6) Uani 1 8 d .
O25 O 0.38147(6) 0.1599(2) 0.32538(12) 0.0203(6) Uani 1 8 d .
O26 O 0.32746(6) 0.3026(2) 0.09109(12) 0.0195(6) Uani 1 8 d .
O27 O 0.43721(6) 0.2206(3) 0.16229(13) 0.0237(6) Uani 1 8 d .
O28 O 0.33789(6) 0.3820(3) 0.23899(12) 0.0220(6) Uani 1 8 d .
O29 O 0.43408(6) 0.2871(3) 0.26803(13) 0.0245(6) Uani 1 8 d .
O30 O 0.39879(6) 0.3807(3) 0.11244(13) 0.0255(7) Uani 1 8 d .
O31 O 0.39135(6) 0.3543(3) 0.30182(13) 0.0245(6) Uani 1 8 d .
O32 O 0.35611(6) 0.4514(3) 0.14783(13) 0.0227(6) Uani 1 8 d .
O33 O 0.47806(16) 0.3941(6) 0.5403(3) 0.100(2) Uani 1 8 d .
O34 O 0.49361(19) 0.2265(6) 0.5140(3) 0.114(3) Uani 1 8 d .
N1 N 0.33408(8) -0.1805(3) 0.15072(16) 0.0248(8) Uani 1 8 d .
N2 N 0.41046(8) 0.4989(3) 0.22336(17) 0.0276(8) Uani 1 8 d .
N3 N 0.51234(9) 0.1885(4) 0.36094(18) 0.0352(10) Uani 1 8 d .
N4 N 0.39185(9) 0.1214(4) 0.44485(17) 0.0335(9) Uani 1 8 d .
N5 N 0.28817(7) 0.2013(3) -0.11402(15) 0.0215(7) Uani 1 8 d .
N6 N 0.5 0.6572(7) 0.25 0.061(2) Uani 1 4 d .
C1 C 0.33387(11) -0.2717(4) 0.1937(2) 0.0338(11) Uani 1 8 d .
C2 C 0.30514(14) -0.2902(5) 0.2005(3) 0.0481(15) Uani 1 8 d .
C3 C 0.31808(11) -0.2064(4) 0.0907(2) 0.0319(10) Uani 1 8 d .
C4 C 0.32990(13) -0.3062(4) 0.0676(2) 0.0377(12) Uani 1 8 d .
C5 C 0.40350(11) 0.5903(4) 0.2599(2) 0.0336(11) Uani 1 8 d .
C6 C 0.42650(13) 0.6029(5) 0.3144(2) 0.0409(13) Uani 1 8 d .
C7 C 0.43564(10) 0.5193(4) 0.2029(2) 0.0319(10) Uani 1 8 d .
C8 C 0.43142(13) 0.6188(5) 0.1625(3) 0.0423(13) Uani 1 8 d .
C9 C 0.50139(12) 0.2941(6) 0.3809(3) 0.0442(13) Uani 1 8 d .
C10 C 0.49958(13) 0.3901(5) 0.3392(3) 0.0520(16) Uani 1 8 d .
C11 C 0.51615(12) 0.0861(6) 0.4007(3) 0.0446(13) Uani 1 8 d .
C12 C 0.48933(14) 0.0409(6) 0.4056(3) 0.0536(16) Uani 1 8 d .
C13 C 0.38137(15) 0.2178(5) 0.4761(2) 0.0491(15) Uani 1 8 d .
C14 C 0.39987(16) 0.3189(6) 0.4859(3) 0.0576(17) Uani 1 8 d .
C15 C 0.41947(11) 0.0692(5) 0.4722(2) 0.0415(13) Uani 1 8 d .
C16 C 0.42338(14) -0.0361(6) 0.4400(3) 0.0500(15) Uani 1 8 d .
C17 C 0.28533(9) 0.2681(4) -0.06272(18) 0.0225(9) Uani 1 8 d .
C18 C 0.27795(9) 0.3938(4) -0.07279(18) 0.0224(9) Uani 1 8 d .
C19 C 0.27787(9) 0.4517(4) -0.01629(19) 0.0235(9) Uani 1 8 d .
C20 C 0.26418(11) 0.5676(4) -0.0257(2) 0.0324(10) Uani 1 8 d .
C21 C 0.30907(9) 0.2569(4) -0.14014(19) 0.0245(9) Uani 1 8 d .
C22 C 0.33695(9) 0.2872(4) -0.0991(2) 0.0265(9) Uani 1 8 d .
C23 C 0.35517(10) 0.3497(5) -0.1300(2) 0.0327(11) Uani 1 8 d .
C24 C 0.38148(12) 0.3952(5) -0.0885(3) 0.0450(14) Uani 1 8 d .
C25 C 0.29818(9) 0.0819(4) -0.09648(19) 0.0219(8) Uani 1 8 d .
C26 C 0.27912(9) 0.0076(4) -0.07166(18) 0.0242(9) Uani 1 8 d .
C27 C 0.29206(10) -0.1110(4) -0.0592(2) 0.0287(10) Uani 1 8 d .
C28 C 0.29199(15) -0.1792(5) -0.1122(3) 0.0453(14) Uani 1 8 d .
C29 C 0.25994(9) 0.1994(4) -0.15811(18) 0.0231(9) Uani 1 8 d .
C30 C 0.25754(10) 0.1198(4) -0.20812(18) 0.0253(9) Uani 1 8 d .
C31 C 0.22985(10) 0.1416(4) -0.25184(19) 0.0266(9) Uani 1 8 d .
C32 C 0.22349(11) 0.0576(4) -0.3010(2) 0.0344(11) Uani 1 8 d .
C33 C 0.4904(3) 0.2877(8) 0.5511(4) 0.104(4) Uani 1 8 d .
C34 C 0.4981(2) 0.2630(8) 0.6113(4) 0.088(3) Uani 1 8 d .
C35 C 0.4673(2) 0.4298(9) 0.4816(4) 0.092(3) Uani 1 8 d .
C36 C 0.4539(2) 0.5380(9) 0.4805(4) 0.087(3) Uani 1 8 d .
C37 C 0.5 0.7559(9) 0.25 0.062(3) Uani 1 4 d .
C38 C 0.5 0.8791(10) 0.25 0.092(5) Uani 1 4 d .
H1A H 0.32711 -0.11564 0.16176 0.0298 Uiso 1 8 calc R
H1B H 0.35199 -0.16634 0.15123 0.0298 Uiso 1 8 calc R
H1C H 0.34653 -0.24988 0.23074 0.0406 Uiso 1 8 calc R
H1D H 0.34075 -0.34371 0.18151 0.0406 Uiso 1 8 calc R
H2A H 0.41289 0.43259 0.24329 0.0331 Uiso 1 8 calc R
H2B H 0.39568 0.48928 0.19256 0.0331 Uiso 1 8 calc R
H2C H 0.29287 -0.31724 0.16453 0.0577 Uiso 1 8 calc R
H2D H 0.298 -0.2184 0.21115 0.0577 Uiso 1 8 calc R
H2E H 0.30589 -0.34699 0.23015 0.0577 Uiso 1 8 calc R
H3A H 0.52901 0.20499 0.35472 0.0423 Uiso 1 8 calc R
H3B H 0.50062 0.16819 0.327 0.0423 Uiso 1 8 calc R
H3C H 0.29854 -0.22244 0.08947 0.0383 Uiso 1 8 calc R
H3D H 0.31838 -0.13917 0.06657 0.0383 Uiso 1 8 calc R
H4A H 0.379 0.06485 0.43846 0.0402 Uiso 1 8 calc R
H4B H 0.39238 0.14849 0.41033 0.0402 Uiso 1 8 calc R
H4C H 0.32673 -0.37539 0.0872 0.0453 Uiso 1 8 calc R
H4D H 0.34985 -0.29504 0.07349 0.0453 Uiso 1 8 calc R
H4E H 0.32089 -0.31351 0.02688 0.0453 Uiso 1 8 calc R
H5A H 0.38597 0.57102 0.26899 0.0403 Uiso 1 8 calc R
H5B H 0.40082 0.66326 0.23896 0.0403 Uiso 1 8 calc R
H6A H 0.44346 0.62828 0.30549 0.0491 Uiso 1 8 calc R
H6B H 0.42984 0.52954 0.33402 0.0491 Uiso 1 8 calc R
H6C H 0.42105 0.65914 0.33891 0.0491 Uiso 1 8 calc R
H7A H 0.43973 0.45025 0.18347 0.0382 Uiso 1 8 calc R
H7B H 0.45174 0.53444 0.2358 0.0382 Uiso 1 8 calc R
H8A H 0.42904 0.68845 0.18264 0.0508 Uiso 1 8 calc R
H8B H 0.41486 0.60584 0.131 0.0508 Uiso 1 8 calc R
H8C H 0.44761 0.62669 0.14762 0.0508 Uiso 1 8 calc R
H9A H 0.51369 0.31662 0.41819 0.0530 Uiso 1 8 calc R
H9B H 0.48276 0.27886 0.38578 0.0530 Uiso 1 8 calc R
H10A H 0.48777 0.36723 0.30202 0.0624 Uiso 1 8 calc R
H10B H 0.51817 0.40821 0.33598 0.0624 Uiso 1 8 calc R
H10C H 0.49164 0.45724 0.3526 0.0624 Uiso 1 8 calc R
H11A H 0.52613 0.02542 0.38621 0.0535 Uiso 1 8 calc R
H11B H 0.52763 0.10855 0.43875 0.0535 Uiso 1 8 calc R
H12A H 0.47779 0.01946 0.36789 0.0644 Uiso 1 8 calc R
H12B H 0.47981 0.09941 0.42176 0.0644 Uiso 1 8 calc R
H12C H 0.49263 -0.02602 0.43035 0.0644 Uiso 1 8 calc R
H13A H 0.36265 0.24095 0.45349 0.0589 Uiso 1 8 calc R
H13B H 0.37979 0.18908 0.51307 0.0589 Uiso 1 8 calc R
H14A H 0.40216 0.34584 0.44952 0.0692 Uiso 1 8 calc R
H14B H 0.41799 0.29811 0.51097 0.0692 Uiso 1 8 calc R
H14C H 0.39165 0.37939 0.50356 0.0692 Uiso 1 8 calc R
H15A H 0.42058 0.04903 0.51205 0.0498 Uiso 1 8 calc R
H15B H 0.43437 0.12456 0.47241 0.0498 Uiso 1 8 calc R
H16A H 0.42289 -0.01541 0.40094 0.0599 Uiso 1 8 calc R
H16B H 0.40849 -0.09034 0.43956 0.0599 Uiso 1 8 calc R
H16C H 0.4413 -0.07093 0.45853 0.0599 Uiso 1 8 calc R
H17A H 0.30304 0.2625 -0.03267 0.0270 Uiso 1 8 calc R
H17B H 0.2709 0.23123 -0.0481 0.0270 Uiso 1 8 calc R
H18A H 0.25944 0.40124 -0.1001 0.0269 Uiso 1 8 calc R
H18B H 0.29163 0.43161 -0.08925 0.0269 Uiso 1 8 calc R
H19A H 0.26789 0.40275 0.00455 0.0282 Uiso 1 8 calc R
H19B H 0.29719 0.46013 0.0074 0.0282 Uiso 1 8 calc R
H20A H 0.24466 0.55886 -0.04672 0.0388 Uiso 1 8 calc R
H20B H 0.27358 0.61526 -0.0476 0.0388 Uiso 1 8 calc R
H20C H 0.26544 0.60344 0.01102 0.0388 Uiso 1 8 calc R
H21A H 0.30073 0.32733 -0.15962 0.0293 Uiso 1 8 calc R
H21B H 0.31247 0.20514 -0.16943 0.0293 Uiso 1 8 calc R
H22A H 0.33392 0.33594 -0.0683 0.0317 Uiso 1 8 calc R
H22B H 0.3464 0.21693 -0.08169 0.0317 Uiso 1 8 calc R
H23A H 0.34463 0.41376 -0.15189 0.0393 Uiso 1 8 calc R
H23B H 0.36027 0.29724 -0.15718 0.0393 Uiso 1 8 calc R
H24A H 0.39316 0.33142 -0.07059 0.0541 Uiso 1 8 calc R
H24B H 0.37651 0.44106 -0.05933 0.0541 Uiso 1 8 calc R
H24C H 0.39165 0.44246 -0.1091 0.0541 Uiso 1 8 calc R
H25A H 0.3164 0.08725 -0.06797 0.0263 Uiso 1 8 calc R
H25B H 0.30116 0.04242 -0.13008 0.0263 Uiso 1 8 calc R
H26A H 0.27691 0.04224 -0.03628 0.0290 Uiso 1 8 calc R
H26B H 0.2606 0.00183 -0.09908 0.0290 Uiso 1 8 calc R
H27A H 0.31142 -0.10268 -0.03569 0.0344 Uiso 1 8 calc R
H27B H 0.28179 -0.15412 -0.03666 0.0344 Uiso 1 8 calc R
H28A H 0.30393 -0.14171 -0.13244 0.0544 Uiso 1 8 calc R
H28B H 0.27305 -0.18366 -0.13692 0.0544 Uiso 1 8 calc R
H28C H 0.29894 -0.25603 -0.10116 0.0544 Uiso 1 8 calc R
H29A H 0.24574 0.17753 -0.13878 0.0277 Uiso 1 8 calc R
H29B H 0.25558 0.27745 -0.17293 0.0277 Uiso 1 8 calc R
H30A H 0.25853 0.03981 -0.19516 0.0304 Uiso 1 8 calc R
H30B H 0.27297 0.13361 -0.22535 0.0304 Uiso 1 8 calc R
H31A H 0.21485 0.13782 -0.23262 0.0319 Uiso 1 8 calc R
H31B H 0.22996 0.21947 -0.26713 0.0319 Uiso 1 8 calc R
H32A H 0.22405 -0.02006 -0.28622 0.0413 Uiso 1 8 calc R
H32B H 0.23732 0.06552 -0.32242 0.0413 Uiso 1 8 calc R
H32C H 0.20502 0.07315 -0.3261 0.0413 Uiso 1 8 calc R
H34A H 0.51452 0.21393 0.62069 0.1051 Uiso 1 8 calc R
H34B H 0.48277 0.2243 0.62124 0.1051 Uiso 1 8 calc R
H34C H 0.50231 0.3342 0.63273 0.1051 Uiso 1 8 calc R
H35A H 0.48266 0.43624 0.46344 0.1110 Uiso 1 8 calc R
H35B H 0.45394 0.37286 0.46036 0.1110 Uiso 1 8 calc R
H36A H 0.46788 0.59815 0.49008 0.1040 Uiso 1 8 calc R
H36B H 0.44294 0.53787 0.50813 0.1040 Uiso 1 8 calc R
H36C H 0.44164 0.5516 0.44241 0.1040 Uiso 1 8 calc R
H38A H 0.51914 0.90684 0.26062 0.1105 Uiso 0.5 8 calc R
H38B H 0.49043 0.90684 0.27738 0.1105 Uiso 0.5 8 calc R
H38C H 0.49043 0.90684 0.212 0.1105 Uiso 0.5 8 calc R

loop_
_atom_site_aniso_label
_atom_site_aniso_U_11
_atom_site_aniso_U_22
_atom_site_aniso_U_33
_atom_site_aniso_U_12
_atom_site_aniso_U_13
_atom_site_aniso_U_23
V1 0.0228(4) 0.0204(4) 0.0198(4) 0.0017(3) 0.0067(3) 0.0018(3)
V2 0.0211(4) 0.0217(4) 0.0183(4) 0.0019(3) 0.0053(3) 0.0000(3)
V3 0.0210(4) 0.0191(4) 0.0187(4) -0.0010(3) 0.0058(3) 0.0006(3)
V4 0.0195(4) 0.0197(4) 0.0185(4) -0.0001(3) 0.0053(3) -0.0004(3)
V5 0.0248(4) 0.0214(4) 0.0199(4) 0.0022(3) 0.0071(3) 0.0001(3)
V6 0.0209(4) 0.0189(4) 0.0191(4) -0.0012(3) 0.0050(3) 0.0001(3)
V7 0.0197(4) 0.0234(4) 0.0196(4) 0.0000(3) 0.0063(3) 0.0008(3)
V8 0.0211(4) 0.0246(4) 0.0200(4) 0.0008(3) 0.0068(3) 0.0024(3)
V9 0.0218(4) 0.0187(4) 0.0192(4) -0.0007(3) 0.0058(3) -0.0009(3)
V10 0.0227(4) 0.0180(4) 0.0209(4) 0.0001(3) 0.0063(3) -0.0002(3)
V11 0.0215(4) 0.0215(4) 0.0198(4) -0.0015(3) 0.0066(3) -0.0004(3)
V12 0.0219(4) 0.0204(4) 0.0217(4) 0.0001(3) 0.0066(3) 0.0016(3)
Cl1 0.0284(6) 0.0373(6) 0.0230(5) 0.0072(4) 0.0088(4) 0.0036(4)
O1 0.0292(17) 0.0242(16) 0.0250(16) 0.0054(13) 0.0053(13) 0.0029(13)
O2 0.0255(16) 0.0289(17) 0.0214(15) 0.0028(13) 0.0053(13) -0.0026(12)
O3 0.0267(16) 0.0233(15) 0.0223(15) -0.0004(12) 0.0080(13) 0.0004(12)
O4 0.0240(16) 0.0232(15) 0.0226(15) -0.0010(12) 0.0044(12) 0.0000(12)
O5 0.0333(18) 0.0255(16) 0.0240(16) 0.0049(13) 0.0100(14) -0.0014(13)
O6 0.0210(15) 0.0260(16) 0.0254(16) -0.0029(12) 0.0072(12) 0.0024(12)
O7 0.0251(16) 0.0301(17) 0.0229(15) 0.0031(13) 0.0055(13) 0.0005(13)
O8 0.0273(17) 0.0314(17) 0.0256(16) 0.0018(13) 0.0097(13) 0.0047(13)
O9 0.0292(17) 0.0240(16) 0.0212(15) -0.0008(12) 0.0072(13) -0.0034(12)
O10 0.0251(16) 0.0222(15) 0.0272(16) 0.0038(12) 0.0077(13) 0.0032(12)
O11 0.0226(16) 0.0302(17) 0.0248(16) -0.0022(13) 0.0043(13) -0.0014(13)
O12 0.0292(17) 0.0256(16) 0.0231(16) 0.0018(13) 0.0084(13) 0.0028(12)
O13 0.0296(17) 0.0208(15) 0.0193(15) 0.0004(12) 0.0055(12) 0.0001(12)
O14 0.0277(16) 0.0222(15) 0.0216(15) -0.0011(12) 0.0054(13) 0.0009(12)
O15 0.0256(16) 0.0230(15) 0.0218(15) -0.0001(12) 0.0045(12) -0.0018(12)
O16 0.0275(16) 0.0208(15) 0.0196(14) -0.0014(12) 0.0066(12) -0.0008(12)
O17 0.0248(16) 0.0194(15) 0.0250(16) 0.0014(11) 0.0095(13) 0.0008(12)
O18 0.0259(16) 0.0215(15) 0.0228(15) -0.0011(12) 0.0076(13) -0.0041(12)
O19 0.0209(15) 0.0235(15) 0.0170(14) -0.0004(11) 0.0034(11) -0.0007(11)
O20 0.0251(16) 0.0221(15) 0.0196(14) -0.0004(12) 0.0069(12) 0.0017(12)
O21 0.0222(15) 0.0193(14) 0.0189(14) -0.0006(11) 0.0034(12) 0.0001(11)
O22 0.0232(15) 0.0186(14) 0.0185(14) -0.0018(11) 0.0062(12) -0.0001(11)
O23 0.0216(15) 0.0249(15) 0.0188(14) 0.0020(12) 0.0073(12) 0.0008(12)
O24 0.0220(15) 0.0248(15) 0.0186(14) -0.0011(12) 0.0056(12) 0.0002(12)
O25 0.0237(15) 0.0187(14) 0.0190(14) -0.0009(11) 0.0064(12) 0.0008(11)
O26 0.0195(14) 0.0201(14) 0.0180(14) 0.0015(11) 0.0033(11) -0.0007(11)
O27 0.0249(16) 0.0268(16) 0.0199(15) 0.0006(12) 0.0069(12) 0.0006(12)
O28 0.0227(15) 0.0222(15) 0.0213(15) -0.0015(12) 0.0062(12) -0.0017(12)
O29 0.0268(16) 0.0260(16) 0.0218(15) -0.0025(12) 0.0085(13) -0.0013(12)
O30 0.0226(16) 0.0254(16) 0.0288(17) -0.0014(12) 0.0074(13) -0.0020(13)
O31 0.0235(16) 0.0234(16) 0.0274(16) -0.0026(12) 0.0085(13) -0.0000(12)
O32 0.0233(15) 0.0221(15) 0.0223(15) -0.0018(12) 0.0055(12) -0.0019(12)
O33 0.124(6) 0.092(5) 0.079(4) 0.018(4) 0.020(4) -0.014(4)
O34 0.197(9) 0.076(4) 0.069(4) 0.026(5) 0.040(5) -0.004(3)
N1 0.0264(19) 0.0232(19) 0.0266(19) -0.0005(15) 0.0100(16) -0.0049(15)
N2 0.030(2) 0.0195(18) 0.031(2) -0.0006(15) 0.0055(16) -0.0008(15)
N3 0.026(2) 0.050(3) 0.028(2) -0.0056(18) 0.0048(17) -0.0015(19)
N4 0.046(3) 0.033(2) 0.022(2) -0.0107(19) 0.0109(18) 0.0037(17)
N5 0.0216(18) 0.0234(18) 0.0190(17) 0.0018(14) 0.0044(14) 0.0001(14)
N6 0.056(5) 0.057(5) 0.059(5) 0.0000 -0.003(4) 0.0000
C1 0.047(3) 0.026(2) 0.029(2) -0.002(2) 0.010(2) -0.0007(19)
C2 0.071(4) 0.035(3) 0.051(3) -0.018(3) 0.038(3) -0.013(3)
C3 0.039(3) 0.026(2) 0.027(2) -0.001(2) 0.004(2) -0.0024(19)
C4 0.055(3) 0.028(3) 0.027(2) 0.004(2) 0.006(2) -0.001(2)
C5 0.040(3) 0.023(2) 0.039(3) -0.000(2) 0.014(2) 0.004(2)
C6 0.061(4) 0.028(3) 0.034(3) -0.005(2) 0.013(3) -0.003(2)
C7 0.032(3) 0.025(2) 0.036(3) 0.0008(19) 0.005(2) 0.002(2)
C8 0.045(3) 0.037(3) 0.052(3) -0.001(2) 0.025(3) 0.012(3)
C9 0.033(3) 0.058(4) 0.043(3) 0.004(3) 0.013(2) -0.007(3)
C10 0.042(3) 0.045(3) 0.070(4) -0.005(3) 0.016(3) -0.008(3)
C11 0.037(3) 0.057(4) 0.038(3) 0.003(3) 0.007(2) 0.005(3)
C12 0.054(4) 0.048(4) 0.061(4) -0.005(3) 0.020(3) 0.010(3)
C13 0.074(4) 0.046(3) 0.022(2) -0.001(3) 0.003(3) 0.004(2)
C14 0.075(5) 0.045(4) 0.052(4) -0.005(3) 0.014(3) -0.010(3)
C15 0.035(3) 0.055(3) 0.031(3) -0.015(2) 0.003(2) 0.004(2)
C16 0.050(4) 0.064(4) 0.039(3) 0.006(3) 0.017(3) 0.014(3)
C17 0.024(2) 0.024(2) 0.020(2) 0.0015(16) 0.0072(17) -0.0012(16)
C18 0.023(2) 0.024(2) 0.020(2) -0.0016(16) 0.0057(17) -0.0007(16)
C19 0.021(2) 0.027(2) 0.023(2) -0.0048(17) 0.0063(17) -0.0031(17)
C20 0.038(3) 0.022(2) 0.040(3) 0.0043(19) 0.015(2) 0.000(2)
C21 0.027(2) 0.021(2) 0.028(2) 0.0035(17) 0.0131(19) 0.0039(17)
C22 0.027(2) 0.022(2) 0.030(2) 0.0002(17) 0.0070(19) 0.0030(18)
C23 0.030(3) 0.039(3) 0.034(3) -0.007(2) 0.016(2) 0.000(2)
C24 0.040(3) 0.050(3) 0.050(3) -0.014(3) 0.019(3) -0.006(3)
C25 0.022(2) 0.021(2) 0.023(2) 0.0003(16) 0.0060(17) 0.0024(16)
C26 0.026(2) 0.028(2) 0.020(2) -0.0034(17) 0.0073(17) 0.0020(17)
C27 0.034(3) 0.024(2) 0.029(2) 0.0035(18) 0.011(2) 0.0026(18)
C28 0.076(4) 0.026(3) 0.042(3) 0.002(3) 0.029(3) -0.002(2)
C29 0.021(2) 0.027(2) 0.021(2) 0.0003(17) 0.0049(17) -0.0021(17)
C30 0.027(2) 0.030(2) 0.019(2) 0.0060(18) 0.0064(18) -0.0027(17)
C31 0.026(2) 0.030(2) 0.021(2) 0.0059(18) 0.0021(18) -0.0007(18)
C32 0.030(3) 0.035(3) 0.032(3) 0.002(2) -0.002(2) -0.010(2)
C33 0.173(11) 0.057(5) 0.076(6) 0.006(6) 0.025(7) -0.016(5)
C34 0.125(8) 0.081(6) 0.058(5) 0.017(6) 0.027(5) -0.006(4)
C35 0.116(8) 0.105(8) 0.059(5) -0.026(6) 0.028(5) -0.019(5)
C36 0.095(7) 0.101(7) 0.055(5) 0.030(5) 0.005(4) -0.013(5)
C37 0.051(6) 0.055(6) 0.077(7) 0.0000 0.010(5) 0.0000
C38 0.153(14) 0.050(6) 0.101(10) 0.0000 0.081(10) 0.0000

loop_
_atom_type_symbol
_atom_type_description
_atom_type_scat_dispersion_real
_atom_type_scat_dispersion_imag
_atom_type_scat_source
Cl Cl 0.1484 0.1585
;
International Tables for Crystallography
(Vol. C, Tables 4.2.6.8 and 6.1.1.4)
;
O O 0.0106 0.0060
;
International Tables for Crystallography
(Vol. C, Tables 4.2.6.8 and 6.1.1.4)
;
C C 0.0033 0.0016
;
International Tables for Crystallography
(Vol. C, Tables 4.2.6.8 and 6.1.1.4)
;
H H 0.0000 0.0000
;
International Tables for Crystallography
(Vol. C, Table 6.1.1.4)
;
N N 0.0061 0.0033
;
International Tables for Crystallography
(Vol. C, Tables 4.2.6.8 and 6.1.1.4)
;
V V 0.3005 0.5294
;
International Tables for Crystallography
(Vol. C, Tables 4.2.6.8 and 6.1.1.4)
;

loop_
_geom_angle_atom_site_label_1
_geom_angle_atom_site_label_2
_geom_angle_atom_site_label_3
_geom_angle
_geom_angle_publ_flag
_geom_angle_site_symmetry_1
_geom_angle_site_symmetry_3
V5 V1 V7 75.56(3) yes . .
V5 V1 O1 114.98(13) yes . .
V5 V1 O13 38.90(10) yes . .
V5 V1 O17 125.89(10) yes . .
V5 V1 O19 41.29(8) yes . .
V5 V1 O23 111.65(10) yes . .
V7 V1 O1 107.98(13) yes . .
V7 V1 O13 114.15(10) yes . .
V7 V1 O17 122.85(10) yes . .
V7 V1 O19 37.78(9) yes . .
V7 V1 O23 38.49(10) yes . .
O1 V1 O13 105.54(15) yes . .
O1 V1 O17 106.45(17) yes . .
O1 V1 O19 104.81(17) yes . .
O1 V1 O23 103.16(14) yes . .
O13 V1 O17 98.38(14) yes . .
O13 V1 O19 79.66(13) yes . .
O13 V1 O23 146.32(13) yes . .
O17 V1 O19 147.99(13) yes . .
O17 V1 O23 89.98(14) yes . .
O19 V1 O23 76.27(13) yes . .
V5 V2 V8 76.36(3) yes . .
V5 V2 O2 114.29(12) yes . .
V5 V2 O14 38.39(9) yes . .
V5 V2 O18 126.56(11) yes . .
V5 V2 O20 41.49(9) yes . .
V5 V2 O24 112.50(8) yes . .
V8 V2 O2 108.57(12) yes . .
V8 V2 O14 114.48(9) yes . .
V8 V2 O18 123.92(10) yes . .
V8 V2 O20 38.02(9) yes . .
V8 V2 O24 38.36(8) yes . .
O2 V2 O14 104.28(16) yes . .
O2 V2 O18 104.84(15) yes . .
O2 V2 O20 105.53(15) yes . .
O2 V2 O24 103.46(15) yes . .
O14 V2 O18 98.75(15) yes . .
O14 V2 O20 79.40(13) yes . .
O14 V2 O24 147.08(12) yes . .
O18 V2 O20 149.06(14) yes . .
O18 V2 O24 90.93(14) yes . .
O20 V2 O24 76.38(12) yes . .
V6 V3 V9 74.64(3) yes . .
V6 V3 O3 116.20(11) yes . .
V6 V3 O15 38.82(10) yes . .
V6 V3 O17 125.98(10) yes . .
V6 V3 O21 41.36(8) yes . .
V6 V3 O25 112.16(8) yes . .
V9 V3 O3 108.41(12) yes . .
V9 V3 O15 113.28(10) yes . .
V9 V3 O17 123.91(11) yes . .
V9 V3 O21 36.35(8) yes . .
V9 V3 O25 39.44(8) yes . .
O3 V3 O15 105.58(16) yes . .
O3 V3 O17 105.07(15) yes . .
O3 V3 O21 106.53(15) yes . .
O3 V3 O25 101.17(14) yes . .
O15 V3 O17 98.93(14) yes . .
O15 V3 O21 79.63(13) yes . .
O15 V3 O25 147.79(13) yes . .
O17 V3 O21 147.53(15) yes . .
O17 V3 O25 91.03(14) yes . .
O21 V3 O25 75.77(12) yes . .
V6 V4 V10 77.14(3) yes . .
V6 V4 O4 113.96(14) yes . .
V6 V4 O16 39.12(9) yes . .
V6 V4 O18 126.86(10) yes . .
V6 V4 O22 42.00(9) yes . .
V6 V4 O26 113.33(9) yes . .
V10 V4 O4 107.48(12) yes . .
V10 V4 O16 115.82(10) yes . .
V10 V4 O18 123.46(10) yes . .
V10 V4 O22 38.22(9) yes . .
V10 V4 O26 38.82(10) yes . .
O4 V4 O16 105.34(15) yes . .
O4 V4 O18 105.32(15) yes . .
O4 V4 O22 104.73(15) yes . .
O4 V4 O26 103.47(14) yes . .
O16 V4 O18 97.72(14) yes . .
O16 V4 O22 80.79(13) yes . .
O16 V4 O26 147.21(12) yes . .
O18 V4 O22 149.17(13) yes . .
O18 V4 O26 89.42(14) yes . .
O22 V4 O26 77.03(13) yes . .
V1 V5 V2 127.77(4) yes . .
V1 V5 O5 116.80(11) yes . .
V1 V5 O13 38.47(9) yes . .
V1 V5 O14 119.66(12) yes . .
V1 V5 O19 43.25(10) yes . .
V1 V5 O20 122.74(9) yes . .
V2 V5 O5 115.34(11) yes . .
V2 V5 O13 120.37(10) yes . .
V2 V5 O14 37.95(10) yes . .
V2 V5 O19 122.07(9) yes . .
V2 V5 O20 43.38(9) yes . .
O5 V5 O13 106.82(16) yes . .
O5 V5 O14 106.86(15) yes . .
O5 V5 O19 105.67(15) yes . .
O5 V5 O20 103.85(16) yes . .
O13 V5 O14 91.47(14) yes . .
O13 V5 O19 81.18(13) yes . .
O13 V5 O20 149.31(15) yes . .
O14 V5 O19 147.39(15) yes . .
O14 V5 O20 80.83(13) yes . .
O19 V5 O20 89.44(12) yes . .
V3 V6 V4 127.79(5) yes . .
V3 V6 O6 116.46(11) yes . .
V3 V6 O15 37.95(9) yes . .
V3 V6 O16 118.90(10) yes . .
V3 V6 O21 43.31(9) yes . .
V3 V6 O22 122.23(9) yes . .
V4 V6 O6 115.57(11) yes . .
V4 V6 O15 120.72(12) yes . .
V4 V6 O16 38.59(10) yes . .
V4 V6 O21 122.03(10) yes . .
V4 V6 O22 42.78(9) yes . .
O6 V6 O15 105.66(16) yes . .
O6 V6 O16 106.34(15) yes . .
O6 V6 O21 106.51(15) yes . .
O6 V6 O22 106.06(15) yes . .
O15 V6 O16 91.12(14) yes . .
O15 V6 O21 80.71(13) yes . .
O15 V6 O22 148.27(15) yes . .
O16 V6 O21 147.14(15) yes . .
O16 V6 O22 81.04(13) yes . .
O21 V6 O22 89.35(12) yes . .
V1 V7 V11 76.71(3) yes . .
V1 V7 O7 107.00(12) yes . .
V1 V7 O19 38.91(10) yes . .
V1 V7 O23 38.07(9) yes . .
V1 V7 O27 124.78(10) yes . .
V1 V7 O29 115.64(12) yes . .
V11 V7 O7 114.21(13) yes . .
V11 V7 O19 113.34(11) yes . .
V11 V7 O23 41.86(9) yes . .
V11 V7 O27 128.04(11) yes . .
V11 V7 O29 39.16(11) yes . .
O7 V7 O19 102.05(15) yes . .
O7 V7 O23 104.26(15) yes . .
O7 V7 O27 103.77(16) yes . .
O7 V7 O29 104.52(15) yes . .
O19 V7 O23 76.98(13) yes . .
O19 V7 O27 90.59(13) yes . .
O19 V7 O29 148.58(15) yes . .
O23 V7 O27 151.14(13) yes . .
O23 V7 O29 80.46(14) yes . .
O27 V7 O29 99.02(15) yes . .
V2 V8 V12 76.31(3) yes . .
V2 V8 O8 110.74(12) yes . .
V2 V8 O20 39.30(8) yes . .
V2 V8 O24 38.01(9) yes . .
V2 V8 O27 122.68(10) yes . .
V2 V8 O30 114.91(10) yes . .
V12 V8 O8 118.08(12) yes . .
V12 V8 O20 112.89(10) yes . .
V12 V8 O24 42.04(9) yes . .
V12 V8 O27 124.73(11) yes . .
V12 V8 O30 38.90(9) yes . .
O8 V8 O20 103.70(16) yes . .
O8 V8 O24 108.36(15) yes . .
O8 V8 O27 103.12(16) yes . .
O8 V8 O30 106.06(17) yes . .
O20 V8 O24 77.31(12) yes . .
O20 V8 O27 89.13(13) yes . .
O20 V8 O30 147.13(16) yes . .
O24 V8 O27 147.83(15) yes . .
O24 V8 O30 80.34(13) yes . .
O27 V8 O30 97.38(13) yes . .
V3 V9 V11 75.05(3) yes . .
V3 V9 O9 109.04(12) yes . .
V3 V9 O21 37.61(8) yes . .
V3 V9 O25 37.88(8) yes . .
V3 V9 O28 124.81(10) yes . .
V3 V9 O31 112.45(10) yes . .
V11 V9 O9 114.59(12) yes . .
V11 V9 O21 110.19(10) yes . .
V11 V9 O25 41.44(9) yes . .
V11 V9 O28 124.92(12) yes . .
V11 V9 O31 37.69(10) yes . .
O9 V9 O21 104.97(16) yes . .
O9 V9 O25 103.91(14) yes . .
O9 V9 O28 105.84(16) yes . .
O9 V9 O31 105.03(16) yes . .
O21 V9 O25 75.48(12) yes . .
O21 V9 O28 92.77(13) yes . .
O21 V9 O31 144.03(15) yes . .
O25 V9 O28 149.95(14) yes . .
O25 V9 O31 78.42(13) yes . .
O28 V9 O31 97.71(14) yes . .
V4 V10 V12 76.53(3) yes . .
V4 V10 O10 107.42(11) yes . .
V4 V10 O22 38.32(9) yes . .
V4 V10 O26 38.07(9) yes . .
V4 V10 O28 122.95(10) yes . .
V4 V10 O32 115.36(11) yes . .
V12 V10 O10 113.90(13) yes . .
V12 V10 O22 112.35(10) yes . .
V12 V10 O26 41.47(9) yes . .
V12 V10 O28 127.37(11) yes . .
V12 V10 O32 39.25(10) yes . .
O10 V10 O22 103.47(15) yes . .
O10 V10 O26 104.77(14) yes . .
O10 V10 O28 105.68(16) yes . .
O10 V10 O32 105.34(15) yes . .
O22 V10 O26 76.38(13) yes . .
O22 V10 O28 89.44(13) yes . .
O22 V10 O32 146.68(14) yes . .
O26 V10 O28 148.65(13) yes . .
O26 V10 O32 80.39(14) yes . .
O28 V10 O32 98.50(14) yes . .
V7 V11 V9 126.90(3) yes . .
V7 V11 O11 116.26(13) yes . .
V7 V11 O23 42.92(10) yes . .
V7 V11 O25 123.01(10) yes . .
V7 V11 O29 38.04(10) yes . .
V7 V11 O31 119.32(11) yes . .
V9 V11 O11 116.67(13) yes . .
V9 V11 O23 122.41(9) yes . .
V9 V11 O25 44.63(9) yes . .
V9 V11 O29 119.39(9) yes . .
V9 V11 O31 38.07(10) yes . .
O11 V11 O23 105.58(14) yes . .
O11 V11 O25 104.02(15) yes . .
O11 V11 O29 106.28(15) yes . .
O11 V11 O31 106.64(15) yes . .
O23 V11 O25 89.79(13) yes . .
O23 V11 O29 80.41(14) yes . .
O23 V11 O31 147.78(13) yes . .
O25 V11 O29 149.64(12) yes . .
O25 V11 O31 81.96(14) yes . .
O29 V11 O31 91.14(15) yes . .
V8 V12 V10 127.74(3) yes . .
V8 V12 O12 116.64(14) yes . .
V8 V12 O24 42.89(8) yes . .
V8 V12 O26 121.10(9) yes . .
V8 V12 O30 37.95(10) yes . .
V8 V12 O32 119.76(9) yes . .
V10 V12 O12 115.53(14) yes . .
V10 V12 O24 122.37(10) yes . .
V10 V12 O26 43.14(9) yes . .
V10 V12 O30 120.75(11) yes . .
V10 V12 O32 38.51(10) yes . .
O12 V12 O24 105.63(15) yes . .
O12 V12 O26 105.91(15) yes . .
O12 V12 O30 106.60(17) yes . .
O12 V12 O32 106.34(16) yes . .
O24 V12 O26 88.89(13) yes . .
O24 V12 O30 80.24(14) yes . .
O24 V12 O32 148.01(13) yes . .
O26 V12 O30 147.41(14) yes . .
O26 V12 O32 81.31(14) yes . .
O30 V12 O32 91.80(14) yes . .
V1 O13 V5 102.63(15) yes . .
V2 O14 V5 103.66(15) yes . .
V3 O15 V6 103.23(15) yes . .
V4 O16 V6 102.29(15) yes . .
V1 O17 V3 139.98(18) yes . .
V2 O18 V4 138.49(17) yes . .
V1 O19 V5 95.46(14) yes . .
V1 O19 V7 103.31(15) yes . .
V5 O19 V7 143.49(16) yes . .
V2 O20 V5 95.13(14) yes . .
V2 O20 V8 102.69(13) yes . .
V5 O20 V8 145.49(16) yes . .
V3 O21 V6 95.33(13) yes . .
V3 O21 V9 106.04(13) yes . .
V6 O21 V9 143.54(17) yes . .
V4 O22 V6 95.22(13) yes . .
V4 O22 V10 103.46(15) yes . .
V6 O22 V10 145.46(15) yes . .
V1 O23 V7 103.43(15) yes . .
V1 O23 V11 144.86(18) yes . .
V7 O23 V11 95.21(13) yes . .
V2 O24 V8 103.62(14) yes . .
V2 O24 V12 142.88(19) yes . .
V8 O24 V12 95.07(12) yes . .
V3 O25 V9 102.69(13) yes . .
V3 O25 V11 141.67(18) yes . .
V9 O25 V11 93.93(13) yes . .
V4 O26 V10 103.11(15) yes . .
V4 O26 V12 145.72(17) yes . .
V10 O26 V12 95.39(12) yes . .
V7 O27 V8 138.53(19) yes . .
V9 O28 V10 139.09(19) yes . .
V7 O29 V11 102.80(16) yes . .
V8 O30 V12 103.16(15) yes . .
V9 O31 V11 104.24(16) yes . .
V10 O32 V12 102.24(14) yes . .
C33 O33 C35 118.4(8) yes . .
C1 N1 C3 115.8(4) yes . .
C5 N2 C7 116.0(4) yes . .
C9 N3 C11 116.2(5) yes . .
C13 N4 C15 118.6(4) yes . .
C17 N5 C21 110.8(3) yes . .
C17 N5 C25 110.1(3) yes . .
C17 N5 C29 108.3(3) yes . .
C21 N5 C25 107.8(3) yes . .
C21 N5 C29 108.8(3) yes . .
C25 N5 C29 111.0(3) yes . .
N1 C1 C2 111.5(4) yes . .
N1 C3 C4 111.6(4) yes . .
N2 C5 C6 110.5(4) yes . .
N2 C7 C8 111.2(4) yes . .
N3 C9 C10 111.3(5) yes . .
N3 C11 C12 112.0(5) yes . .
N4 C13 C14 112.8(6) yes . .
N4 C15 C16 109.7(4) yes . .
N5 C17 C18 116.1(4) yes . .
C17 C18 C19 110.0(4) yes . .
C18 C19 C20 111.8(4) yes . .
N5 C21 C22 115.9(4) yes . .
C21 C22 C23 110.5(4) yes . .
C22 C23 C24 111.4(4) yes . .
N5 C25 C26 116.5(4) yes . .
C25 C26 C27 108.7(4) yes . .
C26 C27 C28 113.9(4) yes . .
N5 C29 C30 115.7(4) yes . .
C29 C30 C31 108.6(4) yes . .
C30 C31 C32 113.6(4) yes . .
O33 C33 O34 122.5(9) yes . .
O33 C33 C34 111.0(9) yes . .
O34 C33 C34 126.5(9) yes . .
O33 C35 C36 108.7(8) yes . .
N6 C37 C38 180.000 yes . .
C1 N1 H1A 108.337 no . .
C1 N1 H1B 108.326 no . .
C3 N1 H1A 108.322 no . .
C3 N1 H1B 108.324 no . .
H1A N1 H1B 107.427 no . .
C5 N2 H2A 108.288 no . .
C5 N2 H2B 108.303 no . .
C7 N2 H2A 108.291 no . .
C7 N2 H2B 108.296 no . .
H2A N2 H2B 107.399 no . .
C9 N3 H3A 108.218 no . .
C9 N3 H3B 108.224 no . .
C11 N3 H3A 108.214 no . .
C11 N3 H3B 108.234 no . .
H3A N3 H3B 107.378 no . .
C13 N4 H4A 107.658 no . .
C13 N4 H4B 107.653 no . .
C15 N4 H4A 107.645 no . .
C15 N4 H4B 107.646 no . .
H4A N4 H4B 107.074 no . .
N1 C1 H1C 109.318 no . .
N1 C1 H1D 109.319 no . .
C2 C1 H1C 109.317 no . .
C2 C1 H1D 109.316 no . .
H1C C1 H1D 107.976 no . .
C1 C2 H2C 109.497 no . .
C1 C2 H2D 109.494 no . .
C1 C2 H2E 109.468 no . .
H2C C2 H2D 109.456 no . .
H2C C2 H2E 109.453 no . .
H2D C2 H2E 109.459 no . .
N1 C3 H3C 109.299 no . .
N1 C3 H3D 109.300 no . .
C4 C3 H3C 109.292 no . .
C4 C3 H3D 109.280 no . .
H3C C3 H3D 107.964 no . .
C3 C4 H4C 109.475 no . .
C3 C4 H4D 109.471 no . .
C3 C4 H4E 109.484 no . .
H4C C4 H4D 109.456 no . .
H4C C4 H4E 109.483 no . .
H4D C4 H4E 109.459 no . .
N2 C5 H5A 109.535 no . .
N2 C5 H5B 109.536 no . .
C6 C5 H5A 109.565 no . .
C6 C5 H5B 109.544 no . .
H5A C5 H5B 108.089 no . .
C5 C6 H6A 109.487 no . .
C5 C6 H6B 109.463 no . .
C5 C6 H6C 109.458 no . .
H6A C6 H6B 109.490 no . .
H6A C6 H6C 109.480 no . .
H6B C6 H6C 109.449 no . .
N2 C7 H7A 109.386 no . .
N2 C7 H7B 109.400 no . .
C8 C7 H7A 109.394 no . .
C8 C7 H7B 109.381 no . .
H7A C7 H7B 108.008 no . .
C7 C8 H8A 109.482 no . .
C7 C8 H8B 109.471 no . .
C7 C8 H8C 109.481 no . .
H8A C8 H8B 109.452 no . .
H8A C8 H8C 109.485 no . .
H8B C8 H8C 109.457 no . .
N3 C9 H9A 109.381 no . .
N3 C9 H9B 109.367 no . .
C10 C9 H9A 109.390 no . .
C10 C9 H9B 109.371 no . .
H9A C9 H9B 108.008 no . .
C9 C10 H10A 109.479 no . .
C9 C10 H10B 109.458 no . .
C9 C10 H10C 109.469 no . .
H10A C10 H10B 109.470 no . .
H10A C10 H10C 109.494 no . .
H10B C10 H10C 109.458 no . .
N3 C11 H11A 109.214 no . .
N3 C11 H11B 109.222 no . .
C12 C11 H11A 109.197 no . .
C12 C11 H11B 109.188 no . .
H11A C11 H11B 107.922 no . .
C11 C12 H12A 109.487 no . .
C11 C12 H12B 109.483 no . .
C11 C12 H12C 109.474 no . .
H12A C12 H12B 109.452 no . .
H12A C12 H12C 109.468 no . .
H12B C12 H12C 109.463 no . .
N4 C13 H13A 109.015 no . .
N4 C13 H13B 109.030 no . .
C14 C13 H13A 109.013 no . .
C14 C13 H13B 109.037 no . .
H13A C13 H13B 107.812 no . .
C13 C14 H14A 109.480 no . .
C13 C14 H14B 109.479 no . .
C13 C14 H14C 109.466 no . .
H14A C14 H14B 109.471 no . .
H14A C14 H14C 109.459 no . .
H14B C14 H14C 109.473 no . .
N4 C15 H15A 109.733 no . .
N4 C15 H15B 109.731 no . .
C16 C15 H15A 109.713 no . .
C16 C15 H15B 109.713 no . .
H15A C15 H15B 108.178 no . .
C15 C16 H16A 109.471 no . .
C15 C16 H16B 109.472 no . .
C15 C16 H16C 109.477 no . .
H16A C16 H16B 109.472 no . .
H16A C16 H16C 109.461 no . .
H16B C16 H16C 109.475 no . .
N5 C17 H17A 108.269 no . .
N5 C17 H17B 108.257 no . .
C18 C17 H17A 108.277 no . .
C18 C17 H17B 108.267 no . .
H17A C17 H17B 107.381 no . .
C17 C18 H18A 109.670 no . .
C17 C18 H18B 109.650 no . .
C19 C18 H18A 109.678 no . .
C19 C18 H18B 109.672 no . .
H18A C18 H18B 108.156 no . .
C18 C19 H19A 109.259 no . .
C18 C19 H19B 109.259 no . .
C20 C19 H19A 109.270 no . .
C20 C19 H19B 109.253 no . .
H19A C19 H19B 107.921 no . .
C19 C20 H20A 109.453 no . .
C19 C20 H20B 109.474 no . .
C19 C20 H20C 109.482 no . .
H20A C20 H20B 109.467 no . .
H20A C20 H20C 109.463 no . .
H20B C20 H20C 109.488 no . .
N5 C21 H21A 108.297 no . .
N5 C21 H21B 108.306 no . .
C22 C21 H21A 108.303 no . .
C22 C21 H21B 108.291 no . .
H21A C21 H21B 107.401 no . .
C21 C22 H22A 109.519 no . .
C21 C22 H22B 109.542 no . .
C23 C22 H22A 109.567 no . .
C23 C22 H22B 109.559 no . .
H22A C22 H22B 108.100 no . .
C22 C23 H23A 109.359 no . .
C22 C23 H23B 109.354 no . .
C24 C23 H23A 109.346 no . .
C24 C23 H23B 109.346 no . .
H23A C23 H23B 107.989 no . .
C23 C24 H24A 109.473 no . .
C23 C24 H24B 109.474 no . .
C23 C24 H24C 109.457 no . .
H24A C24 H24B 109.477 no . .
H24A C24 H24C 109.475 no . .
H24B C24 H24C 109.470 no . .
N5 C25 H25A 108.177 no . .
N5 C25 H25B 108.188 no . .
C26 C25 H25A 108.177 no . .
C26 C25 H25B 108.191 no . .
H25A C25 H25B 107.305 no . .
C25 C26 H26A 109.945 no . .
C25 C26 H26B 109.934 no . .
C27 C26 H26A 109.952 no . .
C27 C26 H26B 109.947 no . .
H26A C26 H26B 108.344 no . .
C26 C27 H27A 108.764 no . .
C26 C27 H27B 108.756 no . .
C28 C27 H27A 108.767 no . .
C28 C27 H27B 108.768 no . .
H27A C27 H27B 107.666 no . .
C27 C28 H28A 109.472 no . .
C27 C28 H28B 109.467 no . .
C27 C28 H28C 109.476 no . .
H28A C28 H28B 109.474 no . .
H28A C28 H28C 109.472 no . .
H28B C28 H28C 109.468 no . .
N5 C29 H29A 108.344 no . .
N5 C29 H29B 108.353 no . .
C30 C29 H29A 108.356 no . .
C30 C29 H29B 108.347 no . .
H29A C29 H29B 107.453 no . .
C29 C30 H30A 109.947 no . .
C29 C30 H30B 109.978 no . .
C31 C30 H30A 109.949 no . .
C31 C30 H30B 109.945 no . .
H30A C30 H30B 108.376 no . .
C30 C31 H31A 108.837 no . .
C30 C31 H31B 108.847 no . .
C32 C31 H31A 108.831 no . .
C32 C31 H31B 108.847 no . .
H31A C31 H31B 107.693 no . .
C31 C32 H32A 109.476 no . .
C31 C32 H32B 109.461 no . .
C31 C32 H32C 109.487 no . .
H32A C32 H32B 109.455 no . .
H32A C32 H32C 109.486 no . .
H32B C32 H32C 109.461 no . .
C33 C34 H34A 109.484 no . .
C33 C34 H34B 109.472 no . .
C33 C34 H34C 109.473 no . .
H34A C34 H34B 109.466 no . .
H34A C34 H34C 109.466 no . .
H34B C34 H34C 109.467 no . .
O33 C35 H35A 109.935 no . .
O33 C35 H35B 109.934 no . .
C36 C35 H35A 109.944 no . .
C36 C35 H35B 109.936 no . .
H35A C35 H35B 108.341 no . .
C35 C36 H36A 109.446 no . .
C35 C36 H36B 109.473 no . .
C35 C36 H36C 109.456 no . .
H36A C36 H36B 109.486 no . .
H36A C36 H36C 109.462 no . .
H36B C36 H36C 109.504 no . .
C37 C38 H38A 109.451 no . .
C37 C38 H38A 109.451 no . 2_655
C37 C38 H38B 109.453 no . .
C37 C38 H38B 109.453 no . 2_655
C37 C38 H38C 109.451 no . .
C37 C38 H38C 109.451 no . 2_655
H38A C38 H38A 141.097 no . 2_655
H38A C38 H38B 109.486 no . .
H38A C38 H38B 56.263 no . 2_655
H38A C38 H38C 109.497 no . .
H38A C38 H38C 56.252 no . 2_655
H38A C38 H38B 56.263 no 2_655 .
H38A C38 H38B 109.486 no 2_655 2_655
H38A C38 H38C 56.252 no 2_655 .
H38A C38 H38C 109.497 no 2_655 2_655
H38B C38 H38B 141.094 no . 2_655
H38B C38 H38C 109.489 no . .
H38B C38 H38C 56.260 no . 2_655
H38B C38 H38C 56.260 no 2_655 .
H38B C38 H38C 109.489 no 2_655 2_655
H38C C38 H38C 141.098 no . 2_655
C38 H38A H38B 61.864 no . 2_655
C38 H38A H38C 61.875 no . 2_655
H38B H38A H38C 119.998 no 2_655 2_655
C38 H38B H38A 61.873 no . 2_655
C38 H38B H38C 61.876 no . 2_655
H38A H38B H38C 120.007 no 2_655 2_655
C38 H38C H38A 61.873 no . 2_655
C38 H38C H38B 61.864 no . 2_655
H38A H38C H38B 119.995 no 2_655 2_655

loop_
_geom_bond_atom_site_label_1
_geom_bond_atom_site_label_2
_geom_bond_distance
_geom_bond_publ_flag
_geom_bond_site_symmetry_2
V1 V5 2.8677(12) yes .
V1 V7 3.0580(12) yes .
V1 O1 1.594(3) yes .
V1 O13 1.828(3) yes .
V1 O17 1.797(4) yes .
V1 O19 1.974(3) yes .
V1 O23 1.939(3) yes .
V2 V5 2.8753(11) yes .
V2 V8 3.0541(12) yes .
V2 O2 1.605(3) yes .
V2 O14 1.820(3) yes .
V2 O18 1.785(3) yes .
V2 O20 1.983(3) yes .
V2 O24 1.935(3) yes .
V3 V6 2.8673(11) yes .
V3 V9 3.1104(11) yes .
V3 O3 1.593(3) yes .
V3 O15 1.811(3) yes .
V3 O17 1.801(3) yes .
V3 O21 1.975(3) yes .
V3 O25 1.957(3) yes .
V4 V6 2.8505(12) yes .
V4 V10 3.0495(11) yes .
V4 O4 1.594(3) yes .
V4 O16 1.820(3) yes .
V4 O18 1.814(4) yes .
V4 O22 1.944(3) yes .
V4 O26 1.931(3) yes .
V5 O5 1.606(4) yes .
V5 O13 1.845(3) yes .
V5 O14 1.838(3) yes .
V5 O19 1.901(3) yes .
V5 O20 1.913(3) yes .
V6 O6 1.592(3) yes .
V6 O15 1.846(3) yes .
V6 O16 1.841(3) yes .
V6 O21 1.903(3) yes .
V6 O22 1.915(3) yes .
V7 V11 2.8617(14) yes .
V7 O7 1.603(3) yes .
V7 O19 1.925(3) yes .
V7 O23 1.957(3) yes .
V7 O27 1.806(3) yes .
V7 O29 1.808(3) yes .
V8 V12 2.8545(14) yes .
V8 O8 1.594(4) yes .
V8 O20 1.928(3) yes .
V8 O24 1.950(3) yes .
V8 O27 1.837(3) yes .
V8 O30 1.803(3) yes .
V9 V11 2.8759(15) yes .
V9 O9 1.583(4) yes .
V9 O21 1.918(3) yes .
V9 O25 2.025(3) yes .
V9 O28 1.789(3) yes .
V9 O31 1.830(3) yes .
V10 V12 2.8579(14) yes .
V10 O10 1.597(3) yes .
V10 O22 1.940(3) yes .
V10 O26 1.963(3) yes .
V10 O28 1.814(3) yes .
V10 O32 1.821(3) yes .
V11 O11 1.605(3) yes .
V11 O23 1.918(3) yes .
V11 O25 1.908(3) yes .
V11 O29 1.853(4) yes .
V11 O31 1.814(3) yes .
V12 O12 1.599(3) yes .
V12 O24 1.919(3) yes .
V12 O26 1.901(3) yes .
V12 O30 1.841(3) yes .
V12 O32 1.850(3) yes .
O33 C33 1.390(13) yes .
O33 C35 1.453(11) yes .
O34 C33 1.204(14) yes .
N1 C1 1.505(6) yes .
N1 C3 1.502(6) yes .
N2 C5 1.499(7) yes .
N2 C7 1.499(7) yes .
N3 C9 1.493(8) yes .
N3 C11 1.527(8) yes .
N4 C13 1.537(8) yes .
N4 C15 1.497(7) yes .
N5 C17 1.520(6) yes .
N5 C21 1.516(6) yes .
N5 C25 1.515(6) yes .
N5 C29 1.530(5) yes .
N6 C37 1.161(13) yes .
C1 C2 1.510(9) yes .
C3 C4 1.493(8) yes .
C5 C6 1.516(7) yes .
C7 C8 1.510(8) yes .
C9 C10 1.507(9) yes .
C11 C12 1.481(10) yes .
C13 C14 1.487(10) yes .
C15 C16 1.510(9) yes .
C17 C18 1.528(6) yes .
C18 C19 1.542(7) yes .
C19 C20 1.516(7) yes .
C21 C22 1.527(6) yes .
C22 C23 1.525(8) yes .
C23 C24 1.527(7) yes .
C25 C26 1.536(7) yes .
C26 C27 1.534(6) yes .
C27 C28 1.524(8) yes .
C29 C30 1.520(6) yes .
C30 C31 1.528(6) yes .
C31 C32 1.523(7) yes .
C33 C34 1.447(13) yes .
C35 C36 1.437(15) yes .
C37 C38 1.449(16) yes .
N1 H1A 0.910 no .
N1 H1B 0.910 no .
N2 H2A 0.910 no .
N2 H2B 0.910 no .
N3 H3A 0.910 no .
N3 H3B 0.910 no .
N4 H4A 0.910 no .
N4 H4B 0.910 no .
C1 H1C 0.990 no .
C1 H1D 0.990 no .
C2 H2C 0.980 no .
C2 H2D 0.980 no .
C2 H2E 0.980 no .
C3 H3C 0.990 no .
C3 H3D 0.990 no .
C4 H4C 0.980 no .
C4 H4D 0.980 no .
C4 H4E 0.980 no .
C5 H5A 0.990 no .
C5 H5B 0.990 no .
C6 H6A 0.980 no .
C6 H6B 0.980 no .
C6 H6C 0.980 no .
C7 H7A 0.990 no .
C7 H7B 0.990 no .
C8 H8A 0.980 no .
C8 H8B 0.980 no .
C8 H8C 0.980 no .
C9 H9A 0.990 no .
C9 H9B 0.990 no .
C10 H10A 0.980 no .
C10 H10B 0.980 no .
C10 H10C 0.980 no .
C11 H11A 0.990 no .
C11 H11B 0.990 no .
C12 H12A 0.980 no .
C12 H12B 0.980 no .
C12 H12C 0.980 no .
C13 H13A 0.990 no .
C13 H13B 0.990 no .
C14 H14A 0.980 no .
C14 H14B 0.980 no .
C14 H14C 0.980 no .
C15 H15A 0.990 no .
C15 H15B 0.990 no .
C16 H16A 0.980 no .
C16 H16B 0.980 no .
C16 H16C 0.980 no .
C17 H17A 0.990 no .
C17 H17B 0.990 no .
C18 H18A 0.990 no .
C18 H18B 0.990 no .
C19 H19A 0.990 no .
C19 H19B 0.990 no .
C20 H20A 0.980 no .
C20 H20B 0.980 no .
C20 H20C 0.980 no .
C21 H21A 0.990 no .
C21 H21B 0.990 no .
C22 H22A 0.990 no .
C22 H22B 0.990 no .
C23 H23A 0.990 no .
C23 H23B 0.990 no .
C24 H24A 0.980 no .
C24 H24B 0.980 no .
C24 H24C 0.980 no .
C25 H25A 0.990 no .
C25 H25B 0.990 no .
C26 H26A 0.990 no .
C26 H26B 0.990 no .
C27 H27A 0.990 no .
C27 H27B 0.990 no .
C28 H28A 0.980 no .
C28 H28B 0.980 no .
C28 H28C 0.980 no .
C29 H29A 0.990 no .
C29 H29B 0.990 no .
C30 H30A 0.990 no .
C30 H30B 0.990 no .
C31 H31A 0.990 no .
C31 H31B 0.990 no .
C32 H32A 0.980 no .
C32 H32B 0.980 no .
C32 H32C 0.980 no .
C34 H34A 0.980 no .
C34 H34B 0.980 no .
C34 H34C 0.980 no .
C35 H35A 0.990 no .
C35 H35B 0.990 no .
C36 H36A 0.980 no .
C36 H36B 0.980 no .
C36 H36C 0.980 no .
C38 H38A 0.980 no .
C38 H38A 0.980 no 2_655
C38 H38B 0.980 no .
C38 H38B 0.980 no 2_655
C38 H38C 0.980 no .
C38 H38C 0.980 no 2_655
H38A H38B 0.924 no 2_655
H38A H38C 0.924 no 2_655
H38B H38C 0.924 no 2_655

loop_
_geom_contact_atom_site_label_1
_geom_contact_atom_site_label_2
_geom_contact_distance
_geom_contact_publ_flag
_geom_contact_site_symmetry_2
V2 O26 3.543(3) no .
V3 O23 3.564(3) no .
V4 O24 3.595(3) no .
V7 O20 3.559(3) no .
V9 O22 3.534(3) no .
O34 C35 2.742(13) no .
C1 C4 3.065(8) no .
C2 C3 3.091(9) no .
C5 C8 3.092(9) no .
C6 C7 3.050(8) no .
C9 C12 3.130(9) no .
C14 C15 3.144(9) no .
C17 C22 2.965(7) no .
C17 C26 3.082(6) no .
C18 C21 3.023(7) no .
C18 C22 3.431(7) no .
C18 C29 3.064(6) no .
C21 C30 3.118(6) no .
C22 C25 3.112(6) no .
C25 C28 3.100(7) no .
C25 C30 2.967(6) no .
C26 C29 3.064(6) no .
C26 C30 3.480(6) no .
V1 Cl1 3.3834(14) no .
V2 Cl1 3.4032(15) no .
V3 Cl1 3.4105(16) no .
V4 Cl1 3.3958(13) no .
V5 Cl1 3.4124(15) no .
V6 Cl1 3.4385(16) no .
V7 Cl1 3.2807(15) no .
V8 Cl1 3.3977(16) no .
V9 Cl1 3.3901(16) no .
V10 Cl1 3.3838(14) no .
V11 Cl1 3.3642(13) no .
V12 Cl1 3.4367(14) no .
Cl1 V1 3.3834(14) no .
Cl1 V2 3.4032(15) no .
Cl1 V3 3.4105(16) no .
Cl1 V4 3.3958(13) no .
Cl1 V5 3.4124(15) no .
Cl1 V6 3.4385(16) no .
Cl1 V7 3.2807(15) no .
Cl1 V8 3.3977(16) no .
Cl1 V9 3.3901(16) no .
Cl1 V10 3.3838(14) no .
Cl1 V11 3.3642(13) no .
Cl1 V12 3.4367(14) no .
Cl1 O14 3.582(3) no .
Cl1 O16 3.586(3) no .
Cl1 O17 3.551(3) no .
Cl1 O18 3.581(3) no .
Cl1 O19 3.210(3) no .
Cl1 O20 3.247(4) no .
Cl1 O21 3.247(4) no .
Cl1 O22 3.241(3) no .
Cl1 O23 3.189(3) no .
Cl1 O24 3.294(3) no .
Cl1 O25 3.299(3) no .
Cl1 O26 3.244(3) no .
Cl1 O27 3.504(3) no .
Cl1 O28 3.549(3) no .
Cl1 O29 3.493(3) no .
Cl1 O30 3.589(4) no .
Cl1 O31 3.529(3) no .
Cl1 O32 3.570(3) no .
O1 C5 3.521(6) no 1_545
O1 C6 3.124(6) no 1_545
O2 O3 3.130(4) no 4_554
O2 N4 2.772(6) no 4_554
O2 C13 3.217(7) no 4_554
O2 C15 3.246(7) no 4_554
O2 C16 3.543(8) no 4_554
O2 C25 3.344(5) no .
O3 O2 3.130(4) no 4_555
O3 N4 3.012(5) no .
O3 C21 3.587(6) no 4_555
O3 C22 3.573(6) no 4_555
O3 C25 3.258(6) no 4_555
O4 C17 3.142(6) no .
O4 C17 3.314(6) no 7_555
O4 C18 3.111(6) no 7_555
O4 C19 3.139(5) no 7_555
O4 C20 3.579(6) no 7_555
O5 C8 3.087(7) no 1_545
O5 C13 3.485(6) no 4_554
O5 C15 3.438(7) no 4_554
O6 C29 3.334(5) no 7_555
O6 C30 3.357(6) no 4_555
O6 C31 3.388(6) no 7_555
O6 C32 3.211(6) no 4_555
O7 O7 2.754(5) no 2_655
O7 N3 2.829(5) no .
O7 N3 3.182(6) no 2_655
O7 C9 3.502(7) no .
O7 C38 3.365(11) no 1_545
O8 N3 3.339(5) no 2_655
O8 C9 3.546(6) no 2_655
O8 C11 3.471(7) no 2_655
O8 C36 3.386(11) no 4_564
O9 C13 3.376(6) no .
O9 C14 3.587(7) no .
O10 C1 3.541(6) no 1_565
O10 C2 3.163(7) no 1_565
O11 N4 3.302(6) no .
O11 C9 3.439(7) no .
O11 C14 3.579(9) no .
O11 C15 3.294(7) no .
O11 C35 3.401(10) no .
O12 C4 3.189(7) no 1_565
O12 C19 3.589(5) no .
O13 N1 2.922(5) no .
O13 C1 3.415(6) no .
O14 Cl1 3.582(3) no .
O14 N1 2.938(5) no .
O14 C3 3.038(6) no .
O14 C4 3.389(6) no .
O14 C13 3.473(7) no 4_554
O15 N1 2.890(5) no .
O15 C1 3.103(6) no .
O15 C2 3.348(7) no .
O16 Cl1 3.586(3) no .
O16 N1 2.882(5) no .
O16 C3 3.174(6) no .
O17 Cl1 3.551(3) no .
O18 Cl1 3.581(3) no .
O18 C25 3.495(5) no .
O18 C26 3.466(5) no .
O19 Cl1 3.210(3) no .
O20 Cl1 3.247(4) no .
O21 Cl1 3.247(4) no .
O22 Cl1 3.241(3) no .
O22 C29 3.477(6) no 7_555
O22 C31 3.533(6) no 7_555
O23 Cl1 3.189(3) no .
O24 Cl1 3.294(3) no .
O25 Cl1 3.299(3) no .
O25 N4 2.864(5) no .
O26 Cl1 3.244(3) no .
O26 C19 3.553(5) no .
O27 Cl1 3.504(3) no .
O27 N3 2.765(6) no 2_655
O27 C11 3.507(8) no 2_655
O28 Cl1 3.549(3) no .
O28 C31 3.506(6) no 7_555
O29 Cl1 3.493(3) no .
O29 N2 2.846(5) no .
O29 C7 3.174(6) no .
O29 C10 3.492(7) no .
O30 Cl1 3.589(4) no .
O30 N2 2.964(5) no .
O30 C7 2.959(5) no .
O30 C8 3.307(6) no .
O31 Cl1 3.529(3) no .
O31 N2 2.915(5) no .
O31 C5 3.077(6) no .
O31 C6 3.386(6) no .
O32 Cl1 3.570(3) no .
O32 N2 2.903(4) no .
O32 C4 3.510(6) no 1_565
O32 C5 3.509(5) no .
O33 C35 3.588(14) no 3_666
O34 C9 3.477(10) no .
O34 C12 3.398(10) no .
N1 O13 2.922(5) no .
N1 O14 2.938(5) no .
N1 O15 2.890(5) no .
N1 O16 2.882(5) no .
N2 O29 2.846(5) no .
N2 O30 2.964(5) no .
N2 O31 2.915(5) no .
N2 O32 2.903(4) no .
N3 O7 2.829(5) no .
N3 O7 3.182(6) no 2_655
N3 O8 3.339(5) no 2_655
N3 O27 2.765(6) no 2_655
N4 O2 2.772(6) no 4_555
N4 O3 3.012(5) no .
N4 O11 3.302(6) no .
N4 O25 2.864(5) no .
N6 C7 3.516(6) no .
N6 C7 3.516(6) no 2_655
N6 C8 3.554(6) no .
N6 C8 3.554(6) no 2_655
N6 C34 3.499(10) no 3_666
N6 C34 3.499(10) no 4_564
C1 O10 3.541(6) no 1_545
C1 O13 3.415(6) no .
C1 O15 3.103(6) no .
C2 O10 3.163(7) no 1_545
C2 O15 3.348(7) no .
C3 O14 3.038(6) no .
C3 O16 3.174(6) no .
C4 O12 3.189(7) no 1_545
C4 O14 3.389(6) no .
C4 O32 3.510(6) no 1_545
C5 O1 3.521(6) no 1_565
C5 O31 3.077(6) no .
C5 O32 3.509(5) no .
C6 O1 3.124(6) no 1_565
C6 O31 3.386(6) no .
C7 O29 3.174(6) no .
C7 O30 2.959(5) no .
C7 N6 3.516(6) no .
C8 O5 3.087(7) no 1_565
C8 O30 3.307(6) no .
C8 N6 3.554(6) no .
C9 O7 3.502(7) no .
C9 O8 3.546(6) no 2_655
C9 O11 3.439(7) no .
C9 O34 3.477(10) no .
C10 O29 3.492(7) no .
C11 O8 3.471(7) no 2_655
C11 O27 3.507(8) no 2_655
C12 O34 3.398(10) no .
C13 O2 3.217(7) no 4_555
C13 O5 3.485(6) no 4_555
C13 O9 3.376(6) no .
C13 O14 3.473(7) no 4_555
C14 O9 3.587(7) no .
C14 O11 3.579(9) no .
C15 O2 3.246(7) no 4_555
C15 O5 3.438(7) no 4_555
C15 O11 3.294(7) no .
C16 O2 3.543(8) no 4_555
C17 O4 3.142(6) no .
C17 O4 3.314(6) no 7_555
C18 O4 3.111(6) no 7_555
C19 O4 3.139(5) no 7_555
C19 O12 3.589(5) no .
C19 O26 3.553(5) no .
C20 O4 3.579(6) no 7_555
C21 O3 3.587(6) no 4_554
C22 O3 3.573(6) no 4_554
C25 O2 3.344(5) no .
C25 O3 3.258(6) no 4_554
C25 O18 3.495(5) no .
C26 O18 3.466(5) no .
C29 O6 3.334(5) no 7_555
C29 O22 3.477(6) no 7_555
C30 O6 3.357(6) no 4_554
C31 O6 3.388(6) no 7_555
C31 O22 3.533(6) no 7_555
C31 O28 3.506(6) no 7_555
C32 O6 3.211(6) no 4_554
C34 N6 3.499(10) no 3_666
C34 C37 3.378(9) no 3_666
C35 O11 3.401(10) no .
C35 O33 3.588(14) no 3_666
C35 C35 3.561(16) no 3_666
C36 O8 3.386(11) no 4_565
C37 C34 3.378(9) no 3_666
C37 C34 3.378(9) no 4_564
C38 O7 3.365(11) no 1_565
C38 O7 3.365(11) no 2_665
O33 H34A 3.1239 no .
O33 H34B 2.7780 no .
O33 H34C 2.3674 no .
O33 H36A 2.6820 no .
O33 H36B 2.4148 no .
O33 H36C 3.1842 no .
O34 H34A 2.5411 no .
O34 H34B 2.8208 no .
O34 H34C 3.0908 no .
O34 H35A 2.7483 no .
O34 H35B 2.6892 no .
N1 H2C 2.7112 no .
N1 H2D 2.6662 no .
N1 H2E 3.3319 no .
N1 H4C 2.7384 no .
N1 H4D 2.6122 no .
N1 H4E 3.3148 no .
N2 H6A 2.7012 no .
N2 H6B 2.6431 no .
N2 H6C 3.3201 no .
N2 H8A 2.7089 no .
N2 H8B 2.6482 no .
N2 H8C 3.3224 no .
N3 H10A 2.6566 no .
N3 H10B 2.6901 no .
N3 H10C 3.3166 no .
N3 H12A 2.6726 no .
N3 H12B 2.6998 no .
N3 H12C 3.3374 no .
N4 H14A 2.6865 no .
N4 H14B 2.7402 no .
N4 H14C 3.3587 no .
N4 H16A 2.6597 no .
N4 H16B 2.6413 no .
N4 H16C 3.3062 no .
N5 H18A 2.8262 no .
N5 H18B 2.7711 no .
N5 H22A 2.7628 no .
N5 H22B 2.8169 no .
N5 H26A 2.8324 no .
N5 H26B 2.7974 no .
N5 H30A 2.8574 no .
N5 H30B 2.7416 no .
N6 H38A 3.0784 no .
N6 H38A 3.0784 no 2_655
N6 H38B 3.0784 no .
N6 H38B 3.0784 no 2_655
N6 H38C 3.0784 no .
N6 H38C 3.0784 no 2_655
C1 H3C 2.7449 no .
C1 H3D 3.3774 no .
C1 H4C 2.8110 no .
C1 H4D 3.2631 no .
C2 H1A 2.6255 no .
C2 H1B 3.2600 no .
C2 H3C 2.7640 no .
C2 H4C 3.3893 no .
C3 H1C 3.3760 no .
C3 H1D 2.7334 no .
C3 H2C 2.7926 no .
C3 H2D 3.3664 no .
C4 H1A 3.2451 no .
C4 H1B 2.6261 no .
C4 H1D 2.7287 no .
C4 H2C 3.3884 no .
C5 H7A 3.3693 no .
C5 H7B 2.7208 no .
C5 H8A 2.8035 no .
C5 H8B 3.3591 no .
C6 H2A 2.6203 no .
C6 H2B 3.2516 no .
C6 H7B 2.6962 no .
C6 H8A 3.4131 no .
C7 H5A 3.3724 no .
C7 H5B 2.7444 no .
C7 H6A 2.7516 no .
C7 H6B 3.3024 no .
C8 H2A 3.2505 no .
C8 H2B 2.6054 no .
C8 H5B 2.7722 no .
C8 H6A 3.3885 no .
C9 H11A 3.3848 no .
C9 H11B 2.7373 no .
C9 H12A 3.4256 no .
C9 H12B 2.8291 no .
C10 H3A 2.5999 no .
C10 H3B 2.6294 no .
C11 H9A 2.7539 no .
C11 H9B 2.7839 no .
C12 H3A 3.2519 no .
C12 H3B 2.6174 no .
C12 H9A 3.4499 no .
C12 H9B 2.8445 no .
C13 H15A 2.7649 no .
C13 H15B 2.8987 no .
C14 H4A 3.2733 no .
C14 H4B 2.6835 no .
C14 H15A 3.3476 no .
C14 H15B 2.9386 no .
C15 H13A 3.4209 no .
C15 H13B 2.8326 no .
C15 H14A 3.3750 no .
C15 H14B 2.8624 no .
C16 H4A 2.5138 no .
C16 H4B 2.6548 no .
C17 H19A 2.6008 no .
C17 H19B 2.8016 no .
C17 H21A 2.7746 no .
C17 H21B 3.3387 no .
C17 H22A 2.6024 no .
C17 H22B 3.2750 no .
C17 H25A 2.6604 no .
C17 H25B 3.3323 no .
C17 H26A 2.7935 no .
C17 H26B 3.3974 no .
C17 H29A 2.5576 no .
C17 H29B 2.7084 no .
C18 H20A 2.7461 no .
C18 H20B 2.6998 no .
C18 H20C 3.3735 no .
C18 H21A 2.7833 no .
C18 H22A 2.8610 no .
C18 H29A 3.2056 no .
C18 H29B 2.7658 no .
C19 H17A 2.6417 no .
C19 H17B 2.7026 no .
C20 H18A 2.6387 no .
C20 H18B 2.8333 no .
C21 H17A 2.7287 no .
C21 H17B 3.3413 no .
C21 H18A 3.3699 no .
C21 H18B 2.6699 no .
C21 H23A 2.6350 no .
C21 H23B 2.7514 no .
C21 H25A 2.6244 no .
C21 H25B 2.5764 no .
C21 H29A 3.3190 no .
C21 H29B 2.5945 no .
C21 H30A 3.5933 no .
C21 H30B 2.7726 no .
C22 H17A 2.6671 no .
C22 H18B 2.8988 no .
C22 H24A 2.7636 no .
C22 H24B 2.6667 no .
C22 H24C 3.3590 no .
C22 H25A 2.7566 no .
C22 H25B 3.3692 no .
C23 H21A 2.6412 no .
C23 H21B 2.6999 no .
C24 H22A 2.6570 no .
C24 H22B 2.7716 no .
C25 H17A 2.6093 no .
C25 H17B 2.6904 no .
C25 H21A 3.2939 no .
C25 H21B 2.5490 no .
C25 H22A 3.4571 no .
C25 H22B 2.8335 no .
C25 H27A 2.6137 no .
C25 H27B 3.3430 no .
C25 H28A 2.8126 no .
C25 H28B 3.4127 no .
C25 H29A 2.7892 no .
C25 H29B 3.3458 no .
C25 H30A 2.7261 no .
C25 H30B 3.1240 no .
C26 H17A 3.2739 no .
C26 H17B 2.7477 no .
C26 H28A 2.8015 no .
C26 H28B 2.7283 no .
C26 H28C 3.3935 no .
C26 H29A 2.8296 no .
C26 H30A 2.9423 no .
C27 H25A 2.6673 no .
C27 H25B 2.6276 no .
C28 H25A 3.4312 no .
C28 H25B 2.7033 no .
C28 H26A 3.4006 no .
C28 H26B 2.7178 no .
C28 H30A 3.4254 no .
C29 H17A 3.3252 no .
C29 H17B 2.6252 no .
C29 H18A 2.7703 no .
C29 H18B 3.3733 no .
C29 H21A 2.5479 no .
C29 H21B 2.7231 no .
C29 H25A 3.3528 no .
C29 H25B 2.7173 no .
C29 H26A 3.4145 no .
C29 H26B 2.7317 no .
C29 H31A 2.5942 no .
C29 H31B 2.6953 no .
C30 H21A 3.2660 no .
C30 H21B 2.8424 no .
C30 H25B 2.6457 no .
C30 H26B 2.9750 no .
C30 H32A 2.7283 no .
C30 H32B 2.7797 no .
C30 H32C 3.3851 no .
C31 H29A 2.6977 no .
C31 H29B 2.5689 no .
C32 H30A 2.7168 no .
C32 H30B 2.8106 no .
C33 H35A 2.7134 no .
C33 H35B 2.6613 no .
H1A H1C 2.3243 no .
H1A H1D 2.7785 no .
H1A H2C 2.9393 no .
H1A H2D 2.4513 no .
H1A H2E 3.5078 no .
H1A H3C 2.3214 no .
H1A H3D 2.2681 no .
H1A H4C 3.5564 no .
H1A H4D 3.4286 no .
H1B H1C 2.2619 no .
H1B H1D 2.3337 no .
H1B H2C 3.5451 no .
H1B H2D 3.4649 no .
H1B H3C 2.7768 no .
H1B H3D 2.3121 no .
H1B H4C 3.0055 no .
H1B H4D 2.4111 no .
H1B H4E 3.4818 no .
H1C H2C 2.8520 no .
H1C H2D 2.3785 no .
H1C H2E 2.3329 no .
H1D H2C 2.3439 no .
H1D H2D 2.8525 no .
H1D H2E 2.3667 no .
H1D H3C 3.0014 no .
H1D H4C 2.2546 no .
H1D H4D 2.8600 no .
H2A H5A 2.3085 no .
H2A H5B 2.7758 no .
H2A H6A 2.9501 no .
H2A H6B 2.4357 no .
H2A H6C 3.4969 no .
H2A H7A 2.2506 no .
H2A H7B 2.3361 no .
H2A H8A 3.5452 no .
H2A H8B 3.4444 no .
H2B H5A 2.2703 no .
H2B H5B 2.3208 no .
H2B H6A 3.5311 no .
H2B H6B 3.4548 no .
H2B H7A 2.3250 no .
H2B H7B 2.7738 no .
H2B H8A 2.9268 no .
H2B H8B 2.4207 no .
H2B H8C 3.4863 no .
H2C H3C 2.2321 no .
H2C H4C 2.9450 no .
H2D H3C 2.9861 no .
H3A H9A 2.3182 no .
H3A H9B 2.7688 no .
H3A H10A 2.8528 no .
H3A H10B 2.4668 no .
H3A H10C 3.5023 no .
H3A H11A 2.2665 no .
H3A H11B 2.3662 no .
H3A H12A 3.4514 no .
H3A H12B 3.5374 no .
H3B H9A 2.7691 no .
H3B H9B 2.2944 no .
H3B H10A 2.4612 no .
H3B H10B 2.9478 no .
H3B H10C 3.5084 no .
H3B H11A 2.3566 no .
H3B H11B 2.7933 no .
H3B H12A 2.4481 no .
H3B H12B 2.9040 no .
H3B H12C 3.5110 no .
H3C H4C 2.2980 no .
H3C H4D 2.8368 no .
H3C H4E 2.3833 no .
H3D H4C 2.8349 no .
H3D H4D 2.3950 no .
H3D H4E 2.2872 no .
H4A H13A 2.2939 no .
H4A H13B 2.3308 no .
H4A H14A 3.4895 no .
H4A H14B 3.5528 no .
H4A H15A 2.3650 no .
H4A H15B 2.7648 no .
H4A H16A 2.7700 no .
H4A H16B 2.3449 no .
H4A H16C 3.4236 no .
H4B H13A 2.3182 no .
H4B H13B 2.7946 no .
H4B H14A 2.5090 no .
H4B H14B 3.0169 no .
H4B H14C 3.5540 no .
H4B H15A 2.7679 no .
H4B H15B 2.2560 no .
H4B H16A 2.5102 no .
H4B H16B 2.9570 no .
H4B H16C 3.5362 no .
H5A H6A 2.8580 no .
H5A H6B 2.3907 no .
H5A H6C 2.3383 no .
H5B H6A 2.3469 no .
H5B H6B 2.8587 no .
H5B H6C 2.3817 no .
H5B H7B 2.9881 no .
H5B H8A 2.2465 no .
H5B H8B 2.9903 no .
H6A H7B 2.1642 no .
H6A H8A 2.9813 no .
H6B H7B 2.9014 no .
H7A H8A 2.8518 no .
H7A H8B 2.3848 no .
H7A H8C 2.3284 no .
H7B H8A 2.3386 no .
H7B H8B 2.8525 no .
H7B H8C 2.3742 no .
H9A H10A 2.8509 no .
H9A H10B 2.3462 no .
H9A H10C 2.3611 no .
H9A H11B 2.5577 no .
H9A H12B 3.0826 no .
H9B H10A 2.3718 no .
H9B H10B 2.8505 no .
H9B H10C 2.3359 no .
H9B H11B 3.0295 no .
H9B H12A 3.0831 no .
H9B H12B 2.3073 no .
H11A H12A 2.3438 no .
H11A H12B 2.8291 no .
H11A H12C 2.3104 no .
H11B H12A 2.8294 no .
H11B H12B 2.3227 no .
H11B H12C 2.3309 no .
H13A H14A 2.3582 no .
H13A H14B 2.8317 no .
H13A H14C 2.3030 no .
H13B H14A 2.8324 no .
H13B H14B 2.3174 no .
H13B H14C 2.3440 no .
H13B H15A 2.6317 no .
H13B H15B 3.2453 no .
H14A H15B 3.0345 no .
H14B H15A 2.9326 no .
H14B H15B 2.4805 no .
H15A H16A 2.8556 no .
H15A H16B 2.3708 no .
H15A H16C 2.3502 no .
H15B H16A 2.3574 no .
H15B H16B 2.8558 no .
H15B H16C 2.3639 no .
H17A H18A 2.8660 no .
H17A H18B 2.4028 no .
H17A H19A 2.7437 no .
H17A H19B 2.5706 no .
H17A H21A 3.1710 no .
H17A H21B 3.5694 no .
H17A H22A 2.1531 no .
H17A H22B 2.8048 no .
H17A H25A 2.3997 no .
H17A H25B 3.5034 no .
H17A H26A 2.8939 no .
H17A H29A 3.4583 no .
H17B H18A 2.3566 no .
H17B H18B 2.8666 no .
H17B H19A 2.4206 no .
H17B H19B 3.1406 no .
H17B H22A 3.5488 no .
H17B H25A 2.9852 no .
H17B H25B 3.5930 no .
H17B H26A 2.2515 no .
H17B H26B 2.9591 no .
H17B H29A 2.3240 no .
H17B H29B 2.9917 no .
H18A H19A 2.4806 no .
H18A H19B 2.8792 no .
H18A H20A 2.4936 no .
H18A H20B 2.8282 no .
H18A H20C 3.5640 no .
H18A H21A 2.9662 no .
H18A H29A 2.8180 no .
H18A H29B 2.2691 no .
H18B H19A 2.8780 no .
H18B H19B 2.3301 no .
H18B H20A 3.1936 no .
H18B H20B 2.6504 no .
H18B H21A 2.2594 no .
H18B H22A 2.3319 no .
H18B H23A 3.4153 no .
H18B H29B 2.9575 no .
H19A H20A 2.3478 no .
H19A H20B 2.8560 no .
H19A H20C 2.3714 no .
H19B H20A 2.8554 no .
H19B H20B 2.3835 no .
H19B H20C 2.3368 no .
H19B H22A 3.2874 no .
H21A H22A 2.4005 no .
H21A H22B 2.8644 no .
H21A H23A 2.3854 no .
H21A H23B 2.9911 no .
H21A H25A 3.5596 no .
H21A H25B 3.4273 no .
H21A H29A 3.4250 no .
H21A H29B 2.2753 no .
H21A H30B 2.9165 no .
H21B H22A 2.8653 no .
H21B H22B 2.3554 no .
H21B H23A 2.9038 no .
H21B H23B 2.5729 no .
H21B H25A 2.8043 no .
H21B H25B 2.2823 no .
H21B H29B 2.9558 no .
H21B H30A 3.2516 no .
H21B H30B 2.2443 no .
H22A H23A 2.4305 no .
H22A H23B 2.8709 no .
H22A H24A 2.9867 no .
H22A H24B 2.4258 no .
H22A H24C 3.5373 no .
H22A H25A 3.0551 no .
H22B H23A 2.8702 no .
H22B H23B 2.3422 no .
H22B H24A 2.6534 no .
H22B H24B 3.0138 no .
H22B H25A 2.2308 no .
H22B H25B 3.0510 no .
H23A H24A 2.8633 no .
H23A H24B 2.4147 no .
H23A H24C 2.3309 no .
H23B H24A 2.3412 no .
H23B H24B 2.8645 no .
H23B H24C 2.4034 no .
H25A H26A 2.3738 no .
H25A H26B 2.8749 no .
H25A H27A 2.4052 no .
H25A H27B 3.5186 no .
H25A H28A 3.0985 no .
H25B H26A 2.8742 no .
H25B H26B 2.4033 no .
H25B H27A 2.8057 no .
H25B H27B 3.5664 no .
H25B H28A 2.1721 no .
H25B H28B 2.9932 no .
H25B H28C 3.5890 no .
H25B H29A 3.1582 no .
H25B H29B 3.5594 no .
H25B H30A 2.2945 no .
H25B H30B 2.6080 no .
H26A H27A 2.4264 no .
H26A H27B 2.3230 no .
H26A H28B 3.5928 no .
H26A H29A 3.0244 no .
H26B H27A 2.8761 no .
H26B H27B 2.4392 no .
H26B H28A 3.0330 no .
H26B H28B 2.5142 no .
H26B H28C 3.5989 no .
H26B H29A 2.3193 no .
H26B H30A 2.3682 no .
H27A H28A 2.3405 no .
H27A H28B 2.8579 no .
H27A H28C 2.3813 no .
H27B H28A 2.8564 no .
H27B H28B 2.3985 no .
H27B H28C 2.3247 no .
H28A H30A 3.1948 no .
H28B H30A 2.9850 no .
H29A H30A 2.3279 no .
H29A H30B 2.8614 no .
H29A H31A 2.4427 no .
H29A H31B 3.0648 no .
H29B H30A 2.8593 no .
H29B H30B 2.4239 no .
H29B H31A 2.7181 no .
H29B H31B 2.4141 no .
H30A H31A 2.4249 no .
H30A H31B 2.8732 no .
H30A H32A 2.5232 no .
H30A H32B 3.0218 no .
H30B H31A 2.8718 no .
H30B H31B 2.3502 no .
H30B H32A 3.0865 no .
H30B H32B 2.6801 no .
H31A H32A 2.3897 no .
H31A H32B 2.8574 no .
H31A H32C 2.3337 no .
H31B H32A 2.8583 no .
H31B H32B 2.3489 no .
H31B H32C 2.3733 no .
H35A H36A 2.2053 no .
H35A H36B 2.7879 no .
H35A H36C 2.4009 no .
H35B H36A 2.7867 no .
H35B H36B 2.4058 no .
H35B H36C 2.2017 no .
V1 H5B 3.3579 no 1_545
V1 H16A 3.4894 no .
V2 H3D 3.4394 no .
V2 H4A 3.4556 no 4_554
V2 H13B 3.3681 no 4_554
V2 H15A 3.5545 no 4_554
V2 H22B 3.5642 no .
V2 H25A 3.2158 no .
V2 H27A 3.5329 no .
V3 H4A 3.3392 no .
V3 H4B 3.1630 no .
V4 H17A 3.2787 no .
V4 H17B 3.5928 no .
V4 H18A 3.5320 no 7_555
V4 H26A 3.4617 no .
V5 H1B 3.0226 no .
V5 H8A 3.3555 no 1_545
V5 H13B 3.2906 no 4_554
V5 H15A 3.3342 no 4_554
V6 H1A 2.9525 no .
V6 H29B 3.4818 no 7_555
V6 H31A 3.4832 no 7_555
V6 H31B 3.5185 no 7_555
V7 H2A 3.5319 no .
V7 H3A 2.9648 no 2_655
V7 H3B 3.2635 no .
V7 H10A 3.4943 no .
V7 H38A 3.5763 no 2_645
V8 H3A 3.0032 no 2_655
V8 H7A 3.3275 no .
V9 H4B 3.3513 no .
V10 H1D 3.3499 no 1_565
V10 H2B 3.5827 no .
V10 H4C 3.4266 no 1_565
V10 H29A 3.5805 no 7_555
V10 H31A 3.0495 no 7_555
V11 H2A 2.9476 no .
V11 H4B 2.9768 no .
V11 H6B 3.5972 no .
V11 H9B 3.4546 no .
V11 H16A 3.5326 no .
V12 H2B 3.0508 no .
V12 H4C 3.4269 no 1_565
V12 H19B 3.4060 no .
O1 H5B 2.9378 no 1_545
O1 H6A 2.7533 no 1_545
O1 H6C 2.8187 no 1_545
O1 H8A 3.2400 no 1_545
O1 H12A 3.0990 no .
O1 H16A 3.3075 no .
O1 H34A 2.9864 no 3_656
O1 H38A 2.9288 no 2_645
O1 H38B 2.9181 no 1_545
O2 H4A 2.0387 no 4_554
O2 H4B 3.4959 no 4_554
O2 H13A 3.4111 no 4_554
O2 H13B 2.8600 no 4_554
O2 H15A 3.0066 no 4_554
O2 H16B 2.9085 no 4_554
O2 H22B 2.6475 no .
O2 H25A 2.3936 no .
O2 H25B 3.5817 no .
O2 H27A 2.9851 no .
O3 H4A 2.3268 no .
O3 H4B 2.8642 no .
O3 H16A 3.5103 no .
O3 H16B 3.2304 no .
O3 H21B 2.9363 no 4_555
O3 H22B 2.9216 no 4_555
O3 H23B 3.4457 no 4_555
O3 H25A 2.9974 no 4_555
O3 H25B 2.6113 no 4_555
O3 H28A 3.0060 no 4_555
O4 H17A 2.8919 no .
O4 H17B 2.4958 no .
O4 H17B 2.6454 no 7_555
O4 H18A 2.6407 no 7_555
O4 H19A 2.8610 no .
O4 H19A 2.5735 no 7_555
O4 H20A 3.0397 no 7_555
O4 H26A 2.7352 no .
O4 H29A 3.1437 no 7_555
O5 H8A 2.6423 no 1_545
O5 H8B 3.0633 no 1_545
O5 H8C 3.0458 no 1_545
O5 H11A 3.2182 no 2_655
O5 H13B 2.7878 no 4_554
O5 H14B 3.0062 no 4_554
O5 H15A 2.6072 no 4_554
O5 H15B 3.5794 no 4_554
O5 H34B 3.1191 no 4_554
O6 H18A 3.0577 no 7_555
O6 H28A 3.5614 no 4_555
O6 H29A 3.4686 no 7_555
O6 H29B 2.4553 no 7_555
O6 H30A 2.9816 no 4_555
O6 H30B 2.9643 no 4_555
O6 H31A 3.2869 no 7_555
O6 H31B 2.6938 no 7_555
O6 H32A 2.8752 no 4_555
O6 H32B 2.7497 no 4_555
O7 H3A 3.2450 no .
O7 H3A 2.7862 no 2_655
O7 H3B 1.9233 no .
O7 H3B 2.7120 no 2_655
O7 H9B 3.4880 no .
O7 H10A 2.9124 no .
O7 H12A 3.0391 no .
O7 H38A 3.5559 no 1_545
O7 H38A 2.8131 no 2_645
O7 H38B 2.8781 no 1_545
O7 H38B 3.5034 no 2_645
O7 H38C 3.1478 no 1_545
O7 H38C 3.2633 no 2_645
O8 H3A 2.8181 no 2_655
O8 H9A 2.9295 no 2_655
O8 H11B 2.8674 no 2_655
O8 H16B 3.3173 no 4_554
O8 H16C 3.4006 no 4_554
O8 H24A 3.0961 no .
O8 H36A 3.2677 no 4_564
O8 H36B 2.7626 no 4_564
O9 H4B 3.2022 no .
O9 H13A 2.6843 no .
O9 H14A 3.0666 no .
O9 H23A 2.8876 no 4_565
O9 H24B 3.4057 no 4_565
O9 H24C 3.2914 no 4_565
O9 H28A 3.3622 no 4_555
O9 H28C 3.2071 no 4_555
O9 H32C 2.8020 no 7_555
O10 H1D 2.9554 no 1_565
O10 H2C 2.6535 no 1_565
O10 H2E 3.0093 no 1_565
O10 H4C 2.8231 no 1_565
O10 H19A 3.4576 no .
O10 H19B 3.2960 no .
O10 H26B 3.0324 no 7_555
O10 H29A 2.8844 no 7_555
O10 H30A 3.5581 no 7_555
O10 H31A 2.7964 no 7_555
O11 H4B 2.6445 no .
O11 H6B 3.5101 no .
O11 H9B 2.4610 no .
O11 H12A 3.5196 no .
O11 H12B 2.8473 no .
O11 H14A 2.8828 no .
O11 H14B 3.5734 no .
O11 H15B 2.6796 no .
O11 H16A 3.1828 no .
O11 H35A 3.5521 no .
O11 H35B 2.4798 no .
O12 H4C 2.8529 no 1_565
O12 H4D 3.0826 no 1_565
O12 H4E 3.0941 no 1_565
O12 H14C 2.9814 no 4_564
O12 H17A 3.4314 no .
O12 H19B 2.6530 no .
O12 H22A 2.7944 no .
O12 H24B 2.8529 no .
O13 H1A 3.2080 no .
O13 H1B 2.0786 no .
O13 H1C 3.0923 no .
O13 H1D 3.5826 no .
O13 H5B 2.6505 no 1_545
O13 H8A 2.8092 no 1_545
O14 H1A 3.1571 no .
O14 H1B 2.2850 no .
O14 H3D 2.5689 no .
O14 H4D 2.8507 no .
O14 H13B 2.5186 no 4_554
O14 H15A 3.5957 no 4_554
O14 H27A 3.5726 no .
O15 H1A 2.1610 no .
O15 H1B 3.1651 no .
O15 H1C 2.7584 no .
O15 H2D 2.7076 no .
O15 H21B 3.2875 no 4_555
O15 H30B 3.3879 no 4_555
O16 H1A 2.0791 no .
O16 H1B 3.2659 no .
O16 H2D 3.5782 no .
O16 H3C 3.2250 no .
O16 H3D 2.8452 no .
O16 H18A 3.2354 no 7_555
O16 H20A 3.0688 no 7_555
O17 H1C 3.1078 no .
O17 H16A 2.8695 no .
O17 H16B 3.5204 no .
O17 H23B 3.4806 no 4_555
O18 H3D 2.8544 no .
O18 H17A 2.8528 no .
O18 H17B 3.5769 no .
O18 H25A 2.7882 no .
O18 H26A 2.9162 no .
O18 H27A 3.0982 no .
O19 H3A 3.5786 no 2_655
O19 H11A 3.4863 no 2_655
O19 H38A 2.8617 no 2_645
O19 H38B 3.4421 no 1_545
O19 H38C 3.3078 no 1_545
O20 H11A 3.4981 no 2_655
O20 H15A 2.7993 no 4_554
O21 H28A 3.0944 no 4_555
O21 H31A 3.2826 no 7_555
O21 H31B 3.4138 no 7_555
O22 H29A 2.8192 no 7_555
O22 H29B 3.2697 no 7_555
O22 H31A 2.7145 no 7_555
O22 H31B 3.5753 no 7_555
O23 H12A 2.9540 no .
O23 H16A 3.0499 no .
O24 H17A 3.5122 no .
O24 H22A 3.3212 no .
O24 H22B 3.2542 no .
O25 H4A 3.0185 no .
O25 H4B 2.0062 no .
O25 H16A 3.1474 no .
O26 H17A 2.9816 no .
O26 H19A 3.3722 no .
O26 H19B 2.8722 no .
O27 H2A 3.5977 no .
O27 H3A 1.8597 no 2_655
O27 H3B 3.1186 no 2_655
O27 H7A 2.7468 no .
O27 H10B 3.1346 no 2_655
O27 H11A 3.3530 no 2_655
O28 H1D 3.5383 no 1_565
O28 H2E 3.5491 no 1_565
O28 H5A 3.2152 no .
O28 H23A 3.5399 no 4_565
O28 H31A 2.6172 no 7_555
O28 H32C 3.4551 no 7_555
O29 H2A 2.0186 no .
O29 H2B 3.2937 no .
O29 H3B 3.5450 no .
O29 H6B 3.3121 no .
O29 H7A 2.8918 no .
O29 H7B 3.2011 no .
O29 H9B 3.2351 no .
O29 H10A 2.7596 no .
O30 H2A 3.1470 no .
O30 H2B 2.3803 no .
O30 H7A 2.4441 no .
O30 H8B 2.7693 no .
O31 H2A 2.2148 no .
O31 H2B 3.1678 no .
O31 H4B 3.5836 no .
O31 H5A 2.6648 no .
O31 H6B 2.7880 no .
O31 H14A 3.5088 no .
O31 H24C 3.2331 no 4_565
O32 H1D 2.7249 no 1_565
O32 H2A 3.1644 no .
O32 H2B 2.0392 no .
O32 H4C 2.7093 no 1_565
O32 H4D 3.4635 no 1_565
O32 H5A 3.2577 no .
O32 H8B 3.5786 no .
O33 H8C 3.3859 no 4_565
O33 H9A 3.5435 no 3_666
O33 H10C 3.1754 no 3_666
O33 H14B 3.1133 no .
O33 H35A 2.8229 no 3_666
O33 H36A 3.0001 no 3_666
O34 H9A 2.9861 no .
O34 H9B 3.0987 no .
O34 H11B 3.1511 no .
O34 H12B 2.6393 no .
O34 H12C 2.7171 no 3_656
O34 H15B 3.1083 no .
O34 H36A 2.8458 no 3_666
N6 H6A 3.4761 no .
N6 H6A 3.4761 no 2_655
N6 H7B 2.7581 no .
N6 H7B 2.7581 no 2_655
N6 H8A 3.5127 no .
N6 H8A 3.5127 no 2_655
N6 H8C 3.1218 no .
N6 H8C 3.1218 no 2_655
N6 H10B 3.5776 no .
N6 H10B 3.5776 no 2_655
N6 H10C 3.5475 no .
N6 H10C 3.5475 no 2_655
N6 H34B 3.3388 no 3_666
N6 H34B 3.3388 no 4_564
N6 H34C 2.9056 no 3_666
N6 H34C 2.9056 no 4_564
C1 H5A 3.3222 no 1_545
C1 H5B 3.3271 no 1_545
C1 H23B 3.5428 no 4_555
C2 H21A 3.5180 no 4_555
C2 H21B 3.2623 no 4_555
C2 H30B 3.2982 no 4_555
C3 H20A 3.4982 no 7_555
C3 H27A 3.2576 no .
C3 H27B 3.2151 no .
C4 H13B 3.4268 no 4_554
C4 H19B 3.3331 no 1_545
C4 H20B 3.5310 no 1_545
C4 H20C 3.3276 no 1_545
C4 H27A 3.4218 no .
C4 H27B 3.4923 no .
C5 H1C 3.3319 no 1_565
C5 H1D 3.3040 no 1_565
C5 H23B 3.5989 no 4_565
C5 H24C 3.4374 no 4_565
C6 H10C 3.5815 no .
C6 H24C 2.9356 no 4_565
C6 H34C 3.5305 no 3_666
C6 H36C 3.0776 no .
C7 H10A 3.5334 no .
C7 H10B 3.0281 no 2_655
C8 H10B 3.5322 no 2_655
C8 H34B 3.5306 no 4_564
C9 H35A 2.9648 no .
C9 H35B 3.5793 no .
C9 H36A 3.3650 no 3_666
C10 H7A 3.3145 no 2_655
C10 H7B 3.4290 no .
C10 H34C 3.3217 no 3_666
C10 H35A 3.4140 no .
C11 H16C 3.5329 no 3_656
C11 H38C 3.4152 no 2_645
C12 H16A 3.3685 no .
C12 H16C 3.3017 no .
C12 H34A 3.0610 no 3_656
C12 H34B 3.5522 no 3_656
C12 H38B 3.5256 no 1_545
C13 H4D 3.3244 no 4_555
C14 H8B 3.5388 no 4_565
C14 H24B 3.1411 no 4_565
C14 H24C 3.5963 no 4_565
C14 H35B 3.0100 no .
C14 H36B 3.3104 no .
C15 H12B 3.5821 no .
C16 H11B 3.4092 no 3_656
C16 H12B 3.3810 no .
C16 H12C 3.5457 no .
C18 H32A 3.5719 no 6_554
C18 H32B 3.1910 no 6_554
C18 H32C 3.5284 no 6_554
C19 H4E 3.4880 no 1_565
C19 H26A 3.3347 no 7_555
C20 H4E 3.1177 no 1_565
C20 H26A 3.1480 no 7_555
C20 H27B 3.4203 no 1_565
C20 H27B 3.2540 no 7_555
C20 H28C 3.5349 no 1_565
C21 H2D 3.5592 no 4_554
C21 H2E 3.3095 no 4_554
C21 H32A 3.3568 no 6_554
C23 H1C 3.5186 no 4_554
C23 H5A 3.3809 no 4_564
C23 H6C 3.5864 no 4_564
C24 H5A 3.5768 no 4_564
C24 H6B 3.5700 no 4_564
C24 H6C 3.0671 no 4_564
C24 H14A 3.2705 no 4_564
C24 H14C 3.4274 no 4_564
C24 H36B 3.4304 no 4_564
C24 H36C 2.9713 no 4_564
C26 H19A 3.3857 no 7_555
C26 H20A 3.5071 no 7_555
C26 H20C 3.2708 no 7_555
C27 H3D 3.0207 no .
C27 H4E 3.2487 no .
C27 H20B 3.3842 no 1_545
C27 H20C 3.3986 no 7_555
C28 H13A 3.5471 no 4_554
C28 H20B 3.1599 no 1_545
C28 H31B 3.0988 no 6_544
C28 H32B 3.5312 no 6_544
C28 H32C 3.3041 no 6_544
C30 H2D 3.3965 no 4_554
C31 H28B 3.3830 no 6_554
C32 H2E 3.5636 no 7_545
C32 H18A 3.3304 no 6_544
C32 H18B 2.9799 no 6_544
C32 H21A 3.0172 no 6_544
C32 H28B 3.4272 no 6_554
C32 H28C 3.2166 no 6_554
C32 H29B 3.5674 no 6_544
C33 H12C 3.1928 no 3_656
C33 H14B 3.4967 no .
C33 H15B 3.5146 no .
C33 H35A 3.5727 no 3_666
C33 H36A 2.8890 no 3_666
C34 H6A 3.3368 no 3_666
C34 H8C 3.1792 no 4_565
C34 H10C 3.4096 no 3_666
C34 H12A 3.5254 no 3_656
C34 H12C 3.0469 no 3_656
C34 H38B 3.3015 no 3_666
C34 H38C 3.2759 no 4_565
C35 H9A 3.3972 no .
C35 H9B 3.1992 no .
C35 H14A 3.2983 no .
C35 H14B 3.1619 no .
C35 H35A 2.9594 no 3_666
C35 H36A 3.1508 no 3_666
C36 H6B 3.4601 no .
C36 H9A 3.0888 no 3_666
C36 H14A 3.3676 no .
C36 H14B 3.5328 no .
C36 H24A 3.3363 no 4_565
C36 H24C 3.3001 no 4_565
C36 H35A 3.1211 no 3_666
C37 H7B 3.5083 no .
C37 H7B 3.5083 no 2_655
C37 H8A 3.5823 no .
C37 H8A 3.5823 no 2_655
C37 H8C 3.4536 no .
C37 H8C 3.4536 no 2_655
C37 H34A 3.4527 no 3_666
C37 H34A 3.4527 no 4_564
C37 H34B 3.0428 no 3_666
C37 H34B 3.0428 no 4_564
C37 H34C 3.0912 no 3_666
C37 H34C 3.0912 no 4_564
C38 H34B 3.2686 no 3_666
C38 H34B 3.2686 no 4_564
H1A V6 2.9525 no .
H1A O13 3.2080 no .
H1A O14 3.1571 no .
H1A O15 2.1610 no .
H1A O16 2.0791 no .
H1B V5 3.0226 no .
H1B O13 2.0786 no .
H1B O14 2.2850 no .
H1B O15 3.1651 no .
H1B O16 3.2659 no .
H1B H5B 3.4319 no 1_545
H1C O13 3.0923 no .
H1C O15 2.7584 no .
H1C O17 3.1078 no .
H1C C5 3.3319 no 1_545
H1C C23 3.5186 no 4_555
H1C H5A 2.8677 no 1_545
H1C H5B 2.8634 no 1_545
H1C H21B 3.3799 no 4_555
H1C H23A 3.4823 no 4_555
H1C H23B 2.6995 no 4_555
H1D V10 3.3499 no 1_545
H1D O10 2.9554 no 1_545
H1D O13 3.5826 no .
H1D O28 3.5383 no 1_545
H1D O32 2.7249 no 1_545
H1D C5 3.3040 no 1_545
H1D H2B 3.3341 no 1_545
H1D H5A 2.8467 no 1_545
H1D H5B 2.9605 no 1_545
H2A V7 3.5319 no .
H2A V11 2.9476 no .
H2A O27 3.5977 no .
H2A O29 2.0186 no .
H2A O30 3.1470 no .
H2A O31 2.2148 no .
H2A O32 3.1644 no .
H2B V10 3.5827 no .
H2B V12 3.0508 no .
H2B O29 3.2937 no .
H2B O30 2.3803 no .
H2B O31 3.1678 no .
H2B O32 2.0392 no .
H2B H1D 3.3341 no 1_565
H2C O10 2.6535 no 1_545
H2C H26B 3.4849 no 7_545
H2C H28B 3.1897 no 7_545
H2D O15 2.7076 no .
H2D O16 3.5782 no .
H2D C21 3.5592 no 4_555
H2D C30 3.3965 no 4_555
H2D H21A 3.3810 no 4_555
H2D H21B 2.8189 no 4_555
H2D H30B 2.4580 no 4_555
H2D H31B 3.5925 no 4_555
H2D H32B 3.4372 no 4_555
H2E O10 3.0093 no 1_545
H2E O28 3.5491 no 1_545
H2E C21 3.3095 no 4_555
H2E C32 3.5636 no 7_545
H2E H21A 2.7888 no 4_555
H2E H21B 2.9147 no 4_555
H2E H23A 3.1129 no 4_555
H2E H23B 3.3634 no 4_555
H2E H30B 3.3444 no 4_555
H2E H31A 3.5809 no 7_545
H2E H32A 2.7747 no 7_545
H3A V7 2.9648 no 2_655
H3A V8 3.0032 no 2_655
H3A O7 3.2450 no .
H3A O7 2.7862 no 2_655
H3A O8 2.8181 no 2_655
H3A O19 3.5786 no 2_655
H3A O27 1.8597 no 2_655
H3A H7A 3.5281 no 2_655
H3B V7 3.2635 no .
H3B O7 1.9233 no .
H3B O7 2.7120 no 2_655
H3B O27 3.1186 no 2_655
H3B O29 3.5450 no .
H3B H38B 3.2941 no 1_545
H3B H38C 3.2857 no 2_645
H3C O16 3.2250 no .
H3C H20A 2.8745 no 7_555
H3C H20C 2.9852 no 1_545
H3C H27A 3.5857 no .
H3C H27B 3.0787 no .
H3D V2 3.4394 no .
H3D O14 2.5689 no .
H3D O16 2.8452 no .
H3D O18 2.8544 no .
H3D C27 3.0207 no .
H3D H20A 3.2078 no 7_555
H3D H26A 3.5187 no .
H3D H27A 2.4694 no .
H3D H27B 2.6966 no .
H4A V2 3.4556 no 4_555
H4A V3 3.3392 no .
H4A O2 2.0387 no 4_555
H4A O3 2.3268 no .
H4A O25 3.0185 no .
H4A H25A 3.5794 no 4_555
H4B V3 3.1630 no .
H4B V9 3.3513 no .
H4B V11 2.9768 no .
H4B O2 3.4959 no 4_555
H4B O3 2.8642 no .
H4B O9 3.2022 no .
H4B O11 2.6445 no .
H4B O25 2.0062 no .
H4B O31 3.5836 no .
H4C V10 3.4266 no 1_545
H4C V12 3.4269 no 1_545
H4C O10 2.8231 no 1_545
H4C O12 2.8529 no 1_545
H4C O32 2.7093 no 1_545
H4C H19B 2.8612 no 1_545
H4C H20C 3.1436 no 1_545
H4D O12 3.0826 no 1_545
H4D O14 2.8507 no .
H4D O32 3.4635 no 1_545
H4D C13 3.3244 no 4_554
H4D H8B 3.3888 no 1_545
H4D H13A 3.2349 no 4_554
H4D H13B 2.6827 no 4_554
H4D H14C 3.2016 no 4_554
H4E O12 3.0941 no 1_545
H4E C19 3.4880 no 1_545
H4E C20 3.1177 no 1_545
H4E C27 3.2487 no .
H4E H13A 3.2213 no 4_554
H4E H13B 3.3942 no 4_554
H4E H19B 2.9022 no 1_545
H4E H20B 2.7041 no 1_545
H4E H20C 2.8727 no 1_545
H4E H27A 2.8858 no .
H4E H27B 2.8509 no .
H4E H28C 3.1020 no .
H5A O28 3.2152 no .
H5A O31 2.6648 no .
H5A O32 3.2577 no .
H5A C1 3.3222 no 1_565
H5A C23 3.3809 no 4_565
H5A C24 3.5768 no 4_565
H5A H1C 2.8677 no 1_565
H5A H1D 2.8467 no 1_565
H5A H23A 3.2020 no 4_565
H5A H23B 2.9306 no 4_565
H5A H24C 2.9240 no 4_565
H5B V1 3.3579 no 1_565
H5B O1 2.9378 no 1_565
H5B O13 2.6505 no 1_565
H5B C1 3.3271 no 1_565
H5B H1B 3.4319 no 1_565
H5B H1C 2.8634 no 1_565
H5B H1D 2.9605 no 1_565
H6A O1 2.7533 no 1_565
H6A N6 3.4761 no .
H6A C34 3.3368 no 3_666
H6A H10C 3.1155 no .
H6A H34A 3.0147 no 3_666
H6A H34C 2.7659 no 3_666
H6A H36C 3.4955 no .
H6B V11 3.5972 no .
H6B O11 3.5101 no .
H6B O29 3.3121 no .
H6B O31 2.7880 no .
H6B C24 3.5700 no 4_565
H6B C36 3.4601 no .
H6B H10C 3.1258 no .
H6B H24C 2.6754 no 4_565
H6B H35B 3.5209 no .
H6B H36C 2.5702 no .
H6C O1 2.8187 no 1_565
H6C C23 3.5864 no 4_565
H6C C24 3.0671 no 4_565
H6C H23B 3.1176 no 4_565
H6C H24A 2.9244 no 4_565
H6C H24C 2.4974 no 4_565
H6C H34A 3.4519 no 3_666
H6C H36C 2.7691 no .
H7A V8 3.3275 no .
H7A O27 2.7468 no .
H7A O29 2.8918 no .
H7A O30 2.4441 no .
H7A C10 3.3145 no 2_655
H7A H3A 3.5281 no 2_655
H7A H10A 3.3752 no .
H7A H10B 2.3393 no 2_655
H7B O29 3.2011 no .
H7B N6 2.7581 no .
H7B C10 3.4290 no .
H7B C37 3.5083 no .
H7B H10A 2.8591 no .
H7B H10B 3.0006 no 2_655
H7B H10C 3.1471 no .
H8A V5 3.3555 no 1_565
H8A O1 3.2400 no 1_565
H8A O5 2.6423 no 1_565
H8A O13 2.8092 no 1_565
H8A N6 3.5127 no .
H8A C37 3.5823 no .
H8A H34B 3.5726 no 4_564
H8B O5 3.0633 no 1_565
H8B O30 2.7693 no .
H8B O32 3.5786 no .
H8B C14 3.5388 no 4_564
H8B H4D 3.3888 no 1_565
H8B H14B 3.1909 no 4_564
H8B H14C 3.0247 no 4_564
H8C O5 3.0458 no 1_565
H8C O33 3.3859 no 4_564
H8C N6 3.1218 no .
H8C C34 3.1792 no 4_564
H8C C37 3.4536 no .
H8C H10B 3.0557 no 2_655
H8C H14B 3.3891 no 4_564
H8C H34B 2.6859 no 4_564
H8C H34C 2.8999 no 4_564
H9A O8 2.9295 no 2_655
H9A O33 3.5435 no 3_666
H9A O34 2.9861 no .
H9A C35 3.3972 no .
H9A C36 3.0888 no 3_666
H9A H35A 2.5614 no .
H9A H35B 3.4863 no .
H9A H36A 2.4035 no 3_666
H9A H36B 2.9645 no 3_666
H9B V11 3.4546 no .
H9B O7 3.4880 no .
H9B O11 2.4610 no .
H9B O29 3.2351 no .
H9B O34 3.0987 no .
H9B C35 3.1992 no .
H9B H35A 2.6543 no .
H9B H35B 2.8411 no .
H10A V7 3.4943 no .
H10A O7 2.9124 no .
H10A O29 2.7596 no .
H10A C7 3.5334 no .
H10A H7A 3.3752 no .
H10A H7B 2.8591 no .
H10A H10A 3.1113 no 2_655
H10A H10B 3.3445 no 2_655
H10B O27 3.1346 no 2_655
H10B N6 3.5776 no .
H10B C7 3.0281 no 2_655
H10B C8 3.5322 no 2_655
H10B H7A 2.3393 no 2_655
H10B H7B 3.0006 no 2_655
H10B H8C 3.0557 no 2_655
H10B H10A 3.3445 no 2_655
H10B H34C 3.3538 no 3_666
H10C O33 3.1754 no 3_666
H10C N6 3.5475 no .
H10C C6 3.5815 no .
H10C C34 3.4096 no 3_666
H10C H6A 3.1155 no .
H10C H6B 3.1258 no .
H10C H7B 3.1471 no .
H10C H34C 2.4861 no 3_666
H10C H35A 2.8784 no .
H11A O5 3.2182 no 2_655
H11A O19 3.4863 no 2_655
H11A O20 3.4981 no 2_655
H11A O27 3.3530 no 2_655
H11A H15A 3.2413 no 3_656
H11A H34A 3.4531 no 3_656
H11A H34B 2.9693 no 3_656
H11A H38A 3.3067 no 1_545
H11A H38B 3.1087 no 1_545
H11A H38C 2.7079 no 2_645
H11B O8 2.8674 no 2_655
H11B O34 3.1511 no .
H11B C16 3.4092 no 3_656
H11B H15A 3.1524 no 3_656
H11B H16C 2.6122 no 3_656
H12A O1 3.0990 no .
H12A O7 3.0391 no .
H12A O11 3.5196 no .
H12A O23 2.9540 no .
H12A C34 3.5254 no 3_656
H12A H16A 3.0995 no .
H12A H16C 3.4056 no .
H12A H34A 2.7759 no 3_656
H12A H34B 3.4524 no 3_656
H12A H38A 3.4546 no 2_645
H12A H38B 2.7973 no 1_545
H12A H38C 3.1313 no 2_645
H12B O11 2.8473 no .
H12B O34 2.6393 no .
H12B C15 3.5821 no .
H12B C16 3.3810 no .
H12B H15B 2.8889 no .
H12B H16A 3.0730 no .
H12B H16C 3.0814 no .
H12C O34 2.7171 no 3_656
H12C C16 3.5457 no .
H12C C33 3.1928 no 3_656
H12C C34 3.0469 no 3_656
H12C H12C 3.3439 no 3_656
H12C H16A 3.3765 no .
H12C H16C 2.8881 no .
H12C H34A 2.5164 no 3_656
H12C H34B 3.0659 no 3_656
H13A O2 3.4111 no 4_555
H13A O9 2.6843 no .
H13A C28 3.5471 no 4_555
H13A H4D 3.2349 no 4_555
H13A H4E 3.2213 no 4_555
H13A H27A 3.1118 no 4_555
H13A H28A 3.3322 no 4_555
H13A H28C 3.1167 no 4_555
H13B V2 3.3681 no 4_555
H13B V5 3.2906 no 4_555
H13B O2 2.8600 no 4_555
H13B O5 2.7878 no 4_555
H13B O14 2.5186 no 4_555
H13B C4 3.4268 no 4_555
H13B H4D 2.6827 no 4_555
H13B H4E 3.3942 no 4_555
H13B H27A 3.4636 no 4_555
H14A O9 3.0666 no .
H14A O11 2.8828 no .
H14A O31 3.5088 no .
H14A C24 3.2705 no 4_565
H14A C35 3.2983 no .
H14A C36 3.3676 no .
H14A H24B 2.7989 no 4_565
H14A H24C 2.8510 no 4_565
H14A H35B 2.5574 no .
H14A H36B 3.1231 no .
H14A H36C 3.1614 no .
H14B O5 3.0062 no 4_555
H14B O11 3.5734 no .
H14B O33 3.1133 no .
H14B C33 3.4967 no .
H14B C35 3.1619 no .
H14B C36 3.5328 no .
H14B H8B 3.1909 no 4_565
H14B H8C 3.3891 no 4_565
H14B H35B 2.6012 no .
H14B H36B 3.0938 no .
H14C O12 2.9814 no 4_565
H14C C24 3.4274 no 4_565
H14C H4D 3.2016 no 4_555
H14C H8B 3.0247 no 4_565
H14C H24B 2.6027 no 4_565
H14C H24C 3.4634 no 4_565
H14C H35B 3.5593 no .
H14C H36B 3.1539 no .
H15A V2 3.5545 no 4_555
H15A V5 3.3342 no 4_555
H15A O2 3.0066 no 4_555
H15A O5 2.6072 no 4_555
H15A O14 3.5957 no 4_555
H15A O20 2.7993 no 4_555
H15A H11A 3.2413 no 3_656
H15A H11B 3.1524 no 3_656
H15B O5 3.5794 no 4_555
H15B O11 2.6796 no .
H15B O34 3.1083 no .
H15B C33 3.5146 no .
H15B H12B 2.8889 no .
H15B H35B 3.1205 no .
H16A V1 3.4894 no .
H16A V11 3.5326 no .
H16A O1 3.3075 no .
H16A O3 3.5103 no .
H16A O11 3.1828 no .
H16A O17 2.8695 no .
H16A O23 3.0499 no .
H16A O25 3.1474 no .
H16A C12 3.3685 no .
H16A H12A 3.0995 no .
H16A H12B 3.0730 no .
H16A H12C 3.3765 no .
H16B O2 2.9085 no 4_555
H16B O3 3.2304 no .
H16B O8 3.3173 no 4_555
H16B O17 3.5204 no .
H16B H22B 3.3623 no 4_555
H16B H24A 2.9311 no 4_555
H16C O8 3.4006 no 4_555
H16C C11 3.5329 no 3_656
H16C C12 3.3017 no .
H16C H11B 2.6122 no 3_656
H16C H12A 3.4056 no .
H16C H12B 3.0814 no .
H16C H12C 2.8881 no .
H17A V4 3.2787 no .
H17A O4 2.8919 no .
H17A O12 3.4314 no .
H17A O18 2.8528 no .
H17A O24 3.5122 no .
H17A O26 2.9816 no .
H17B V4 3.5928 no .
H17B O4 2.4958 no .
H17B O4 2.6454 no 7_555
H17B O18 3.5769 no .
H17B H17B 3.5784 no 7_555
H17B H19A 2.9199 no 7_555
H18A V4 3.5320 no 7_555
H18A O4 2.6407 no 7_555
H18A O6 3.0577 no 7_555
H18A O16 3.2354 no 7_555
H18A C32 3.3304 no 6_554
H18A H32A 3.2452 no 6_554
H18A H32B 2.7430 no 6_554
H18A H32C 3.5030 no 6_554
H18B C32 2.9799 no 6_554
H18B H32A 2.9890 no 6_554
H18B H32B 2.7502 no 6_554
H18B H32C 2.6984 no 6_554
H19A O4 2.8610 no .
H19A O4 2.5735 no 7_555
H19A O10 3.4576 no .
H19A O26 3.3722 no .
H19A C26 3.3857 no 7_555
H19A H17B 2.9199 no 7_555
H19A H26A 2.6483 no 7_555
H19A H26B 3.2317 no 7_555
H19B V12 3.4060 no .
H19B O10 3.2960 no .
H19B O12 2.6530 no .
H19B O26 2.8722 no .
H19B C4 3.3331 no 1_565
H19B H4C 2.8612 no 1_565
H19B H4E 2.9022 no 1_565
H20A O4 3.0397 no 7_555
H20A O16 3.0688 no 7_555
H20A C3 3.4982 no 7_555
H20A C26 3.5071 no 7_555
H20A H3C 2.8745 no 7_555
H20A H3D 3.2078 no 7_555
H20A H26A 2.8109 no 7_555
H20A H27B 2.9403 no 7_555
H20A H32B 3.5565 no 6_554
H20B C4 3.5310 no 1_565
H20B C27 3.3842 no 1_565
H20B C28 3.1599 no 1_565
H20B H4E 2.7041 no 1_565
H20B H27B 2.7460 no 1_565
H20B H28B 3.2161 no 1_565
H20B H28C 2.5555 no 1_565
H20B H32B 3.1339 no 6_554
H20B H32C 3.5706 no 6_554
H20C C4 3.3276 no 1_565
H20C C26 3.2708 no 7_555
H20C C27 3.3986 no 7_555
H20C H3C 2.9852 no 1_565
H20C H4C 3.1436 no 1_565
H20C H4E 2.8727 no 1_565
H20C H26A 2.9223 no 7_555
H20C H26B 3.0672 no 7_555
H20C H27B 3.2688 no 1_565
H20C H27B 2.6764 no 7_555
H21A C2 3.5180 no 4_554
H21A C32 3.0172 no 6_554
H21A H2D 3.3810 no 4_554
H21A H2E 2.7888 no 4_554
H21A H32A 2.3732 no 6_554
H21A H32B 3.3511 no 6_554
H21A H32C 2.9175 no 6_554
H21B O3 2.9363 no 4_554
H21B O15 3.2875 no 4_554
H21B C2 3.2623 no 4_554
H21B H1C 3.3799 no 4_554
H21B H2D 2.8189 no 4_554
H21B H2E 2.9147 no 4_554
H22A O12 2.7944 no .
H22A O24 3.3212 no .
H22B V2 3.5642 no .
H22B O2 2.6475 no .
H22B O3 2.9216 no 4_554
H22B O24 3.2542 no .
H22B H16B 3.3623 no 4_554
H23A O9 2.8876 no 4_564
H23A O28 3.5399 no 4_564
H23A H1C 3.4823 no 4_554
H23A H2E 3.1129 no 4_554
H23A H5A 3.2020 no 4_564
H23A H32A 3.4550 no 6_554
H23A H32C 3.0460 no 6_554
H23B O3 3.4457 no 4_554
H23B O17 3.4806 no 4_554
H23B C1 3.5428 no 4_554
H23B C5 3.5989 no 4_564
H23B H1C 2.6995 no 4_554
H23B H2E 3.3634 no 4_554
H23B H5A 2.9306 no 4_564
H23B H6C 3.1176 no 4_564
H24A O8 3.0961 no .
H24A C36 3.3363 no 4_564
H24A H6C 2.9244 no 4_564
H24A H16B 2.9311 no 4_554
H24A H36B 3.1151 no 4_564
H24A H36C 2.7360 no 4_564
H24B O9 3.4057 no 4_564
H24B O12 2.8529 no .
H24B C14 3.1411 no 4_564
H24B H14A 2.7989 no 4_564
H24B H14C 2.6027 no 4_564
H24B H36B 3.3025 no 4_564
H24B H36C 3.2558 no 4_564
H24C O9 3.2914 no 4_564
H24C O31 3.2331 no 4_564
H24C C5 3.4374 no 4_564
H24C C6 2.9356 no 4_564
H24C C14 3.5963 no 4_564
H24C C36 3.3001 no 4_564
H24C H5A 2.9240 no 4_564
H24C H6B 2.6754 no 4_564
H24C H6C 2.4974 no 4_564
H24C H14A 2.8510 no 4_564
H24C H14C 3.4634 no 4_564
H24C H36B 3.3025 no 4_564
H24C H36C 2.4834 no 4_564
H25A V2 3.2158 no .
H25A O2 2.3936 no .
H25A O3 2.9974 no 4_554
H25A O18 2.7882 no .
H25A H4A 3.5794 no 4_554
H25B O2 3.5817 no .
H25B O3 2.6113 no 4_554
H26A V4 3.4617 no .
H26A O4 2.7352 no .
H26A O18 2.9162 no .
H26A C19 3.3347 no 7_555
H26A C20 3.1480 no 7_555
H26A H3D 3.5187 no .
H26A H19A 2.6483 no 7_555
H26A H20A 2.8109 no 7_555
H26A H20C 2.9223 no 7_555
H26B O10 3.0324 no 7_555
H26B H2C 3.4849 no 7_545
H26B H19A 3.2317 no 7_555
H26B H20C 3.0672 no 7_555
H27A V2 3.5329 no .
H27A O2 2.9851 no .
H27A O14 3.5726 no .
H27A O18 3.0982 no .
H27A C3 3.2576 no .
H27A C4 3.4218 no .
H27A H3C 3.5857 no .
H27A H3D 2.4694 no .
H27A H4E 2.8858 no .
H27A H13A 3.1118 no 4_554
H27A H13B 3.4636 no 4_554
H27B C3 3.2151 no .
H27B C4 3.4923 no .
H27B C20 3.4203 no 1_545
H27B C20 3.2540 no 7_555
H27B H3C 3.0787 no .
H27B H3D 2.6966 no .
H27B H4E 2.8509 no .
H27B H20A 2.9403 no 7_555
H27B H20B 2.7460 no 1_545
H27B H20C 3.2688 no 1_545
H27B H20C 2.6764 no 7_555
H28A O3 3.0060 no 4_554
H28A O6 3.5614 no 4_554
H28A O9 3.3622 no 4_554
H28A O21 3.0944 no 4_554
H28A H13A 3.3322 no 4_554
H28A H31B 3.0554 no 6_544
H28A H32C 3.4978 no 6_544
H28B C31 3.3830 no 6_544
H28B C32 3.4272 no 6_544
H28B H2C 3.1897 no 7_545
H28B H20B 3.2161 no 1_545
H28B H31B 2.5777 no 6_544
H28B H32B 3.1122 no 6_544
H28B H32C 3.2788 no 6_544
H28C O9 3.2071 no 4_554
H28C C20 3.5349 no 1_545
H28C C32 3.2166 no 6_544
H28C H4E 3.1020 no .
H28C H13A 3.1167 no 4_554
H28C H20B 2.5555 no 1_545
H28C H31B 3.1696 no 6_544
H28C H32B 3.0610 no 6_544
H28C H32C 2.6562 no 6_544
H29A V10 3.5805 no 7_555
H29A O4 3.1437 no 7_555
H29A O6 3.4686 no 7_555
H29A O10 2.8844 no 7_555
H29A O22 2.8192 no 7_555
H29B V6 3.4818 no 7_555
H29B O6 2.4553 no 7_555
H29B O22 3.2697 no 7_555
H29B C32 3.5674 no 6_554
H29B H32A 2.8757 no 6_554
H29B H32B 3.4123 no 6_554
H30A O6 2.9816 no 4_554
H30A O10 3.5581 no 7_555
H30B O6 2.9643 no 4_554
H30B O15 3.3879 no 4_554
H30B C2 3.2982 no 4_554
H30B H2D 2.4580 no 4_554
H30B H2E 3.3444 no 4_554
H31A V6 3.4832 no 7_555
H31A V10 3.0495 no 7_555
H31A O6 3.2869 no 7_555
H31A O10 2.7964 no 7_555
H31A O21 3.2826 no 7_555
H31A O22 2.7145 no 7_555
H31A O28 2.6172 no 7_555
H31A H2E 3.5809 no 7_545
H31B V6 3.5185 no 7_555
H31B O6 2.6938 no 7_555
H31B O21 3.4138 no 7_555
H31B O22 3.5753 no 7_555
H31B C28 3.0988 no 6_554
H31B H2D 3.5925 no 4_554
H31B H28A 3.0554 no 6_554
H31B H28B 2.5777 no 6_554
H31B H28C 3.1696 no 6_554
H32A O6 2.8752 no 4_554
H32A C18 3.5719 no 6_544
H32A C21 3.3568 no 6_544
H32A H2E 2.7747 no 7_545
H32A H18A 3.2452 no 6_544
H32A H18B 2.9890 no 6_544
H32A H21A 2.3732 no 6_544
H32A H23A 3.4550 no 6_544
H32A H29B 2.8757 no 6_544
H32B O6 2.7497 no 4_554
H32B C18 3.1910 no 6_544
H32B C28 3.5312 no 6_554
H32B H2D 3.4372 no 4_554
H32B H18A 2.7430 no 6_544
H32B H18B 2.7502 no 6_544
H32B H20A 3.5565 no 6_544
H32B H20B 3.1339 no 6_544
H32B H21A 3.3511 no 6_544
H32B H28B 3.1122 no 6_554
H32B H28C 3.0610 no 6_554
H32B H29B 3.4123 no 6_544
H32C O9 2.8020 no 7_555
H32C O28 3.4551 no 7_555
H32C C18 3.5284 no 6_544
H32C C28 3.3041 no 6_554
H32C H18A 3.5030 no 6_544
H32C H18B 2.6984 no 6_544
H32C H20B 3.5706 no 6_544
H32C H21A 2.9175 no 6_544
H32C H23A 3.0460 no 6_544
H32C H28A 3.4978 no 6_554
H32C H28B 3.2788 no 6_554
H32C H28C 2.6562 no 6_554
H34A O1 2.9864 no 3_656
H34A C12 3.0610 no 3_656
H34A C37 3.4527 no 3_666
H34A H6A 3.0147 no 3_666
H34A H6C 3.4519 no 3_666
H34A H11A 3.4531 no 3_656
H34A H12A 2.7759 no 3_656
H34A H12C 2.5164 no 3_656
H34A H38B 2.9393 no 3_666
H34A H38C 3.1518 no 4_565
H34B O5 3.1191 no 4_555
H34B N6 3.3388 no 3_666
H34B C8 3.5306 no 4_565
H34B C12 3.5522 no 3_656
H34B C37 3.0428 no 3_666
H34B C38 3.2686 no 3_666
H34B H8A 3.5726 no 4_565
H34B H8C 2.6859 no 4_565
H34B H11A 2.9693 no 3_656
H34B H12A 3.4524 no 3_656
H34B H12C 3.0659 no 3_656
H34B H38A 3.3015 no 3_666
H34B H38B 2.9219 no 3_666
H34B H38C 2.6458 no 4_565
H34C N6 2.9056 no 3_666
H34C C6 3.5305 no 3_666
H34C C10 3.3217 no 3_666
H34C C37 3.0912 no 3_666
H34C H6A 2.7659 no 3_666
H34C H8C 2.8999 no 4_565
H34C H10B 3.3538 no 3_666
H34C H10C 2.4861 no 3_666
H34C H38B 3.5467 no 3_666
H34C H38C 3.5755 no 4_565
H35A O11 3.5521 no .
H35A O33 2.8229 no 3_666
H35A C9 2.9648 no .
H35A C10 3.4140 no .
H35A C33 3.5727 no 3_666
H35A C35 2.9594 no 3_666
H35A C36 3.1211 no 3_666
H35A H9A 2.5614 no .
H35A H9B 2.6543 no .
H35A H10C 2.8784 no .
H35A H35A 2.6062 no 3_666
H35A H36A 2.4661 no 3_666
H35B O11 2.4798 no .
H35B C9 3.5793 no .
H35B C14 3.0100 no .
H35B H6B 3.5209 no .
H35B H9A 3.4863 no .
H35B H9B 2.8411 no .
H35B H14A 2.5574 no .
H35B H14B 2.6012 no .
H35B H14C 3.5593 no .
H35B H15B 3.1205 no .
H36A O8 3.2677 no 4_565
H36A O33 3.0001 no 3_666
H36A O34 2.8458 no 3_666
H36A C9 3.3650 no 3_666
H36A C33 2.8890 no 3_666
H36A C35 3.1508 no 3_666
H36A H9A 2.4035 no 3_666
H36A H35A 2.4661 no 3_666
H36B O8 2.7626 no 4_565
H36B C14 3.3104 no .
H36B C24 3.4304 no 4_565
H36B H9A 2.9645 no 3_666
H36B H14A 3.1231 no .
H36B H14B 3.0938 no .
H36B H14C 3.1539 no .
H36B H24A 3.1151 no 4_565
H36B H24B 3.3025 no 4_565
H36B H24C 3.3025 no 4_565
H36C C6 3.0776 no .
H36C C24 2.9713 no 4_565
H36C H6A 3.4955 no .
H36C H6B 2.5702 no .
H36C H6C 2.7691 no .
H36C H14A 3.1614 no .
H36C H24A 2.7360 no 4_565
H36C H24B 3.2558 no 4_565
H36C H24C 2.4834 no 4_565
H38A V7 3.5763 no 2_665
H38A O1 2.9288 no 2_665
H38A O7 3.5559 no 1_565
H38A O7 2.8131 no 2_665
H38A O19 2.8617 no 2_665
H38A H11A 3.3067 no 1_565
H38A H12A 3.4546 no 2_665
H38A H34B 3.3015 no 3_666
H38B O1 2.9181 no 1_565
H38B O7 2.8781 no 1_565
H38B O7 3.5034 no 2_665
H38B O19 3.4421 no 1_565
H38B C12 3.5256 no 1_565
H38B C34 3.3015 no 3_666
H38B H3B 3.2941 no 1_565
H38B H11A 3.1087 no 1_565
H38B H12A 2.7973 no 1_565
H38B H34A 2.9393 no 3_666
H38B H34B 2.9219 no 3_666
H38B H34C 3.5467 no 3_666
H38C O7 3.1478 no 1_565
H38C O7 3.2633 no 2_665
H38C O19 3.3078 no 1_565
H38C C11 3.4152 no 2_665
H38C C34 3.2759 no 4_564
H38C H3B 3.2857 no 2_665
H38C H11A 2.7079 no 2_665
H38C H12A 3.1313 no 2_665
H38C H34A 3.1518 no 4_564
H38C H34B 2.6458 no 4_564
H38C H34C 3.5755 no 4_564

loop_
_geom_hbond_atom_site_label_D
_geom_hbond_atom_site_label_H
_geom_hbond_atom_site_label_A
_geom_hbond_site_symmetry_A
_geom_hbond_distance_DA
_geom_hbond_distance_DH
_geom_hbond_distance_HA
_geom_hbond_angle_DHA
_geom_hbond_publ_flag
N1 H1A O15 . 2.890(5) 0.910 2.161 136.5 no
N1 H1A O16 . 2.882(5) 0.910 2.079 146.5 no
N1 H1B O13 . 2.922(5) 0.910 2.079 153.6 no
N1 H1B O14 . 2.938(5) 0.910 2.285 128.4 no
N2 H2A O29 . 2.846(5) 0.910 2.019 150.5 no
N2 H2A O31 . 2.915(5) 0.910 2.215 133.2 no
N2 H2B O30 . 2.964(5) 0.910 2.380 121.9 no
N2 H2B O32 . 2.903(4) 0.910 2.039 158.1 no
N3 H3A O27 2_655 2.765(6) 0.910 1.860 172.7 no
N3 H3B O7 . 2.829(5) 0.910 1.923 173.6 no
N4 H4A O2 4_555 2.772(6) 0.910 2.039 136.7 no
N4 H4A O3 . 3.012(5) 0.910 2.327 131.9 no
N4 H4B O25 . 2.864(5) 0.910 2.006 156.5 no

loop_
_geom_torsion_atom_site_label_1
_geom_torsion_atom_site_label_2
_geom_torsion_atom_site_label_3
_geom_torsion_atom_site_label_4
_geom_torsion
_geom_torsion_publ_flag
V5 V1 V7 V11 139.29(3) no
V5 V1 V7 O7 -109.09(4) no
V5 V1 V7 O19 -20.88(3) no
V5 V1 V7 O23 159.33(5) no
V5 V1 V7 O27 11.92(6) no
V5 V1 V7 O29 134.96(4) no
V7 V1 V5 V2 -79.69(5) no
V7 V1 V5 O5 103.86(5) no
V7 V1 V5 O13 -172.72(5) no
V7 V1 V5 O14 -124.72(4) no
V7 V1 V5 O19 19.32(2) no
V7 V1 V5 O20 -26.20(5) no
O1 V1 V5 V2 176.91(14) no
O1 V1 V5 O5 0.46(15) no
O1 V1 V5 O13 83.88(14) no
O1 V1 V5 O14 131.88(14) no
O1 V1 V5 O19 -84.08(14) no
O1 V1 V5 O20 -129.60(14) no
V5 V1 O13 V5 0.00(3) no
O13 V1 V5 V2 93.03(16) no
O13 V1 V5 O5 -83.42(16) no
O13 V1 V5 O13 0.00(15) no
O13 V1 V5 O14 48.00(15) no
O13 V1 V5 O19 -167.96(16) no
O13 V1 V5 O20 146.52(16) no
V5 V1 O17 V3 -60.6(3) no
O17 V1 V5 V2 40.64(13) no
O17 V1 V5 O5 -135.81(13) no
O17 V1 V5 O13 -52.39(12) no
O17 V1 V5 O14 -4.39(13) no
O17 V1 V5 O19 139.65(13) no
O17 V1 V5 O20 94.13(13) no
V5 V1 O19 V5 0.00(3) no
V5 V1 O19 V7 148.5(2) no
O19 V1 V5 V2 -99.01(14) no
O19 V1 V5 O5 84.54(14) no
O19 V1 V5 O13 167.96(14) no
O19 V1 V5 O14 -144.04(14) no
O19 V1 V5 O19 0.00(13) no
O19 V1 V5 O20 -45.52(14) no
V5 V1 O23 V7 -21.58(14) no
V5 V1 O23 V11 98.5(3) no
O23 V1 V5 V2 -66.02(11) no
O23 V1 V5 O5 117.53(11) no
O23 V1 V5 O13 -159.05(11) no
O23 V1 V5 O14 -111.05(11) no
O23 V1 V5 O19 32.99(10) no
O23 V1 V5 O20 -12.53(12) no
O1 V1 V7 V11 -108.70(13) no
O1 V1 V7 O7 2.92(14) no
O1 V1 V7 O19 91.13(14) no
O1 V1 V7 O23 -88.65(13) no
O1 V1 V7 O27 123.94(14) no
O1 V1 V7 O29 -113.03(14) no
V7 V1 O13 V5 7.73(16) no
O13 V1 V7 V11 134.28(11) no
O13 V1 V7 O7 -114.10(12) no
O13 V1 V7 O19 -25.88(11) no
O13 V1 V7 O23 154.33(12) no
O13 V1 V7 O27 6.92(13) no
O13 V1 V7 O29 129.95(11) no
V7 V1 O17 V3 35.2(3) no
O17 V1 V7 V11 15.62(11) no
O17 V1 V7 O7 127.25(11) no
O17 V1 V7 O19 -144.54(12) no
O17 V1 V7 O23 35.67(11) no
O17 V1 V7 O27 -111.74(12) no
O17 V1 V7 O29 11.29(12) no
V7 V1 O19 V5 -148.5(2) no
V7 V1 O19 V7 0.00(3) no
O19 V1 V7 V11 160.17(14) no
O19 V1 V7 O7 -88.21(14) no
O19 V1 V7 O19 0.00(13) no
O19 V1 V7 O23 -179.79(14) no
O19 V1 V7 O27 32.80(14) no
O19 V1 V7 O29 155.84(14) no
V7 V1 O23 V7 -0.00(3) no
V7 V1 O23 V11 120.1(3) no
O23 V1 V7 V11 -20.05(13) no
O23 V1 V7 O7 91.57(14) no
O23 V1 V7 O19 179.79(14) no
O23 V1 V7 O23 -0.00(13) no
O23 V1 V7 O27 -147.41(15) no
O23 V1 V7 O29 -24.38(13) no
O1 V1 O13 V5 -110.69(18) no
O1 V1 O17 V3 160.2(2) no
O1 V1 O19 V5 111.16(15) no
O1 V1 O19 V7 -100.38(16) no
O1 V1 O23 V7 102.44(17) no
O1 V1 O23 V11 -137.5(3) no
O13 V1 O17 V3 -90.8(3) no
O17 V1 O13 V5 139.55(14) no
O13 V1 O19 V5 7.65(13) no
O13 V1 O19 V7 156.11(15) no
O19 V1 O13 V5 -8.05(13) no
O13 V1 O23 V7 -45.5(3) no
O13 V1 O23 V11 74.7(4) no
O23 V1 O13 V5 36.8(3) no
O17 V1 O19 V5 -81.6(3) no
O17 V1 O19 V7 66.8(3) no
O19 V1 O17 V3 -6.9(4) no
O17 V1 O23 V7 -150.67(14) no
O17 V1 O23 V11 -30.6(3) no
O23 V1 O17 V3 56.5(3) no
O19 V1 O23 V7 0.14(12) no
O19 V1 O23 V11 120.2(3) no
O23 V1 O19 V5 -148.60(14) no
O23 V1 O19 V7 -0.14(12) no
V5 V2 V8 V12 -138.63(3) no
V5 V2 V8 O8 106.17(4) no
V5 V2 V8 O20 19.77(3) no
V5 V2 V8 O24 -160.24(5) no
V5 V2 V8 O27 -15.91(5) no
V5 V2 V8 O30 -133.70(4) no
V8 V2 V5 V1 81.82(4) no
V8 V2 V5 O5 -101.69(5) no
V8 V2 V5 O13 127.88(4) no
V8 V2 V5 O14 173.21(5) no
V8 V2 V5 O19 28.82(5) no
V8 V2 V5 O20 -18.33(2) no
O2 V2 V5 V1 -173.70(13) no
O2 V2 V5 O5 2.79(14) no
O2 V2 V5 O13 -127.64(13) no
O2 V2 V5 O14 -82.31(13) no
O2 V2 V5 O19 133.30(13) no
O2 V2 V5 O20 86.15(13) no
V5 V2 O14 V5 0.00(3) no
O14 V2 V5 V1 -91.40(18) no
O14 V2 V5 O5 85.10(18) no
O14 V2 V5 O13 -45.34(18) no
O14 V2 V5 O14 0.00(17) no
O14 V2 V5 O19 -144.39(19) no
O14 V2 V5 O20 168.46(18) no
V5 V2 O18 V4 59.5(3) no
O18 V2 V5 V1 -40.51(13) no
O18 V2 V5 O5 135.98(13) no
O18 V2 V5 O13 5.55(13) no
O18 V2 V5 O14 50.88(12) no
O18 V2 V5 O19 -93.51(13) no
O18 V2 V5 O20 -140.66(13) no
V5 V2 O20 V5 -0.00(3) no
V5 V2 O20 V8 -150.3(2) no
O20 V2 V5 V1 100.14(14) no
O20 V2 V5 O5 -83.36(15) no
O20 V2 V5 O13 146.20(15) no
O20 V2 V5 O14 -168.46(15) no
O20 V2 V5 O19 47.15(14) no
O20 V2 V5 O20 -0.00(14) no
V5 V2 O24 V8 20.83(17) no
V5 V2 O24 V12 -97.3(2) no
O24 V2 V5 V1 68.69(12) no
O24 V2 V5 O5 -114.81(12) no
O24 V2 V5 O13 114.75(12) no
O24 V2 V5 O14 160.09(12) no
O24 V2 V5 O19 15.70(13) no
O24 V2 V5 O20 -31.45(11) no
O2 V2 V8 V12 109.96(12) no
O2 V2 V8 O8 -5.24(13) no
O2 V2 V8 O20 -91.64(12) no
O2 V2 V8 O24 88.35(12) no
O2 V2 V8 O27 -127.33(12) no
O2 V2 V8 O30 114.89(12) no
V8 V2 O14 V5 -7.25(19) no
O14 V2 V8 V12 -134.00(13) no
O14 V2 V8 O8 110.79(13) no
O14 V2 V8 O20 24.39(12) no
O14 V2 V8 O24 -155.62(13) no
O14 V2 V8 O27 -11.29(14) no
O14 V2 V8 O30 -129.07(13) no
V8 V2 O18 V4 -38.8(3) no
O18 V2 V8 V12 -13.50(13) no
O18 V2 V8 O8 -128.71(13) no
O18 V2 V8 O20 144.89(13) no
O18 V2 V8 O24 -35.12(13) no
O18 V2 V8 O27 109.21(13) no
O18 V2 V8 O30 -8.57(13) no
V8 V2 O20 V5 150.3(2) no
V8 V2 O20 V8 0.00(3) no
O20 V2 V8 V12 -158.39(16) no
O20 V2 V8 O8 86.40(16) no
O20 V2 V8 O20 -0.00(15) no
O20 V2 V8 O24 179.99(16) no
O20 V2 V8 O27 -35.68(16) no
O20 V2 V8 O30 -153.46(16) no
V8 V2 O24 V8 -0.00(3) no
V8 V2 O24 V12 -118.1(3) no
O24 V2 V8 V12 21.62(15) no
O24 V2 V8 O8 -93.59(16) no
O24 V2 V8 O20 -179.99(16) no
O24 V2 V8 O24 -0.00(15) no
O24 V2 V8 O27 144.33(17) no
O24 V2 V8 O30 26.55(16) no
O2 V2 O14 V5 111.24(17) no
O2 V2 O18 V4 -163.9(3) no
O2 V2 O20 V5 -109.29(16) no
O2 V2 O20 V8 100.45(17) no
O2 V2 O24 V8 -103.02(16) no
O2 V2 O24 V12 138.9(2) no
O14 V2 O18 V4 88.7(3) no
O18 V2 O14 V5 -140.91(16) no
O14 V2 O20 V5 -7.26(14) no
O14 V2 O20 V8 -157.52(17) no
O20 V2 O14 V5 7.75(15) no
O14 V2 O24 V8 43.7(3) no
O14 V2 O24 V12 -74.4(4) no
O24 V2 O14 V5 -35.4(4) no
O18 V2 O20 V5 82.1(3) no
O18 V2 O20 V8 -68.2(3) no
O20 V2 O18 V4 4.8(5) no
O18 V2 O24 V8 151.48(16) no
O18 V2 O24 V12 33.4(3) no
O24 V2 O18 V4 -59.7(3) no
O20 V2 O24 V8 -0.01(14) no
O20 V2 O24 V12 -118.1(3) no
O24 V2 O20 V5 150.26(16) no
O24 V2 O20 V8 0.01(14) no
V6 V3 V9 V11 -138.76(3) no
V6 V3 V9 O9 109.93(5) no
V6 V3 V9 O21 19.95(3) no
V6 V3 V9 O25 -161.76(5) no
V6 V3 V9 O28 -16.35(6) no
V6 V3 V9 O31 -134.00(4) no
V9 V3 V6 V4 81.15(4) no
V9 V3 V6 O6 -104.08(4) no
V9 V3 V6 O15 174.41(5) no
V9 V3 V6 O16 126.59(5) no
V9 V3 V6 O21 -17.82(3) no
V9 V3 V6 O22 28.67(5) no
O3 V3 V6 V4 -175.56(13) no
O3 V3 V6 O6 -0.79(14) no
O3 V3 V6 O15 -82.29(13) no
O3 V3 V6 O16 -130.12(13) no
O3 V3 V6 O21 85.47(13) no
O3 V3 V6 O22 131.97(13) no
V6 V3 O15 V6 0.00(3) no
O15 V3 V6 V4 -93.26(18) no
O15 V3 V6 O6 81.50(18) no
O15 V3 V6 O15 0.00(18) no
O15 V3 V6 O16 -47.83(18) no
O15 V3 V6 O21 167.77(19) no
O15 V3 V6 O22 -145.74(19) no
V6 V3 O17 V1 59.8(3) no
O17 V3 V6 V4 -39.89(14) no
O17 V3 V6 O6 134.88(13) no
O17 V3 V6 O15 53.37(13) no
O17 V3 V6 O16 5.55(14) no
O17 V3 V6 O21 -138.86(14) no
O17 V3 V6 O22 -92.37(13) no
V6 V3 O21 V6 -0.00(3) no
V6 V3 O21 V9 -150.1(2) no
O21 V3 V6 V4 98.97(15) no
O21 V3 V6 O6 -86.26(15) no
O21 V3 V6 O15 -167.77(16) no
O21 V3 V6 O16 144.41(16) no
O21 V3 V6 O21 -0.00(15) no
O21 V3 V6 O22 46.49(15) no
V6 V3 O25 V9 19.02(16) no
V6 V3 O25 V11 -94.4(2) no
O25 V3 V6 V4 68.75(12) no
O25 V3 V6 O6 -116.48(12) no
O25 V3 V6 O15 162.02(12) no
O25 V3 V6 O16 114.19(12) no
O25 V3 V6 O21 -30.22(11) no
O25 V3 V6 O22 16.28(13) no
O3 V3 V9 V11 108.22(11) no
O3 V3 V9 O9 -3.09(12) no
O3 V3 V9 O21 -93.07(12) no
O3 V3 V9 O25 85.22(11) no
O3 V3 V9 O28 -129.37(12) no
O3 V3 V9 O31 112.98(12) no
V9 V3 O15 V6 -5.87(19) no
O15 V3 V9 V11 -134.95(13) no
O15 V3 V9 O9 113.74(13) no
O15 V3 V9 O21 23.76(13) no
O15 V3 V9 O25 -157.95(14) no
O15 V3 V9 O28 -12.54(15) no
O15 V3 V9 O31 -130.19(13) no
V9 V3 O17 V1 -35.5(3) no
O17 V3 V9 V11 -15.42(12) no
O17 V3 V9 O9 -126.73(12) no
O17 V3 V9 O21 143.29(13) no
O17 V3 V9 O25 -38.42(12) no
O17 V3 V9 O28 106.99(13) no
O17 V3 V9 O31 -10.67(13) no
V9 V3 O21 V6 150.1(2) no
V9 V3 O21 V9 0.00(3) no
O21 V3 V9 V11 -158.71(16) no
O21 V3 V9 O9 89.98(17) no
O21 V3 V9 O21 0.00(16) no
O21 V3 V9 O25 178.29(17) no
O21 V3 V9 O28 -36.30(17) no
O21 V3 V9 O31 -153.95(17) no
V9 V3 O25 V9 -0.00(3) no
V9 V3 O25 V11 -113.4(3) no
O25 V3 V9 V11 23.00(15) no
O25 V3 V9 O9 -88.31(16) no
O25 V3 V9 O21 -178.29(16) no
O25 V3 V9 O25 -0.00(15) no
O25 V3 V9 O28 145.41(17) no
O25 V3 V9 O31 27.76(15) no
O3 V3 O15 V6 112.62(18) no
O3 V3 O17 V1 -160.7(2) no
O3 V3 O21 V6 -111.09(15) no
O3 V3 O21 V9 98.78(17) no
O3 V3 O25 V9 -105.47(16) no
O3 V3 O25 V11 141.1(2) no
O15 V3 O17 V1 90.5(3) no
O17 V3 O15 V6 -138.90(16) no
O15 V3 O21 V6 -7.76(15) no
O15 V3 O21 V9 -157.90(18) no
O21 V3 O15 V6 8.18(16) no
O15 V3 O25 V9 40.3(3) no
O15 V3 O25 V11 -73.1(4) no
O25 V3 O15 V6 -32.4(4) no
O17 V3 O21 V6 82.6(2) no
O17 V3 O21 V9 -67.5(3) no
O21 V3 O17 V1 5.8(4) no
O17 V3 O25 V9 148.95(15) no
O17 V3 O25 V11 35.5(3) no
O25 V3 O17 V1 -58.8(3) no
O21 V3 O25 V9 -1.04(14) no
O21 V3 O25 V11 -114.5(3) no
O25 V3 O21 V6 151.26(16) no
O25 V3 O21 V9 1.12(14) no
V6 V4 V10 V12 139.40(3) no
V6 V4 V10 O10 -109.41(5) no
V6 V4 V10 O22 -19.60(3) no
V6 V4 V10 O26 158.71(5) no
V6 V4 V10 O28 13.34(6) no
V6 V4 V10 O32 133.48(4) no
V10 V4 V6 V3 -80.88(4) no
V10 V4 V6 O6 104.31(4) no
V10 V4 V6 O15 -126.46(5) no
V10 V4 V6 O16 -171.39(5) no
V10 V4 V6 O21 -27.83(5) no
V10 V4 V6 O22 18.07(3) no
O4 V4 V6 V3 175.49(12) no
O4 V4 V6 O6 0.68(13) no
O4 V4 V6 O15 129.91(13) no
O4 V4 V6 O16 84.98(13) no
O4 V4 V6 O21 -131.46(13) no
O4 V4 V6 O22 -85.55(13) no
V6 V4 O16 V6 0.00(3) no
O16 V4 V6 V3 90.51(15) no
O16 V4 V6 O6 -84.29(15) no
O16 V4 V6 O15 44.93(15) no
O16 V4 V6 O16 0.00(15) no
O16 V4 V6 O21 143.56(16) no
O16 V4 V6 O22 -170.53(16) no
V6 V4 O18 V2 -60.5(3) no
O18 V4 V6 V3 41.50(13) no
O18 V4 V6 O6 -133.30(12) no
O18 V4 V6 O15 -4.08(14) no
O18 V4 V6 O16 -49.01(12) no
O18 V4 V6 O21 94.56(13) no
O18 V4 V6 O22 140.46(13) no
V6 V4 O22 V6 -0.00(3) no
V6 V4 O22 V10 150.74(19) no
O22 V4 V6 V3 -98.96(14) no
O22 V4 V6 O6 86.24(14) no
O22 V4 V6 O15 -144.54(14) no
O22 V4 V6 O16 170.53(14) no
O22 V4 V6 O21 -45.90(13) no
O22 V4 V6 O22 0.00(13) no
V6 V4 O26 V10 -22.67(14) no
V6 V4 O26 V12 98.2(3) no
O26 V4 V6 V3 -66.53(11) no
O26 V4 V6 O6 118.66(11) no
O26 V4 V6 O15 -112.11(11) no
O26 V4 V6 O16 -157.04(12) no
O26 V4 V6 O21 -13.48(12) no
O26 V4 V6 O22 32.42(10) no
O4 V4 V10 V12 -109.21(14) no
O4 V4 V10 O10 1.98(14) no
O4 V4 V10 O22 91.79(14) no
O4 V4 V10 O26 -89.90(14) no
O4 V4 V10 O28 124.73(14) no
O4 V4 V10 O32 -115.13(14) no
V10 V4 O16 V6 9.33(17) no
O16 V4 V10 V12 133.38(12) no
O16 V4 V10 O10 -115.43(12) no
O16 V4 V10 O22 -25.62(11) no
O16 V4 V10 O26 152.69(12) no
O16 V4 V10 O28 7.32(13) no
O16 V4 V10 O32 127.46(12) no
V10 V4 O18 V2 38.8(3) no
O18 V4 V10 V12 13.47(11) no
O18 V4 V10 O10 124.66(12) no
O18 V4 V10 O22 -145.53(12) no
O18 V4 V10 O26 32.79(11) no
O18 V4 V10 O28 -112.58(12) no
O18 V4 V10 O32 7.56(12) no
V10 V4 O22 V6 -150.74(19) no
V10 V4 O22 V10 0.00(3) no
O22 V4 V10 V12 159.00(14) no
O22 V4 V10 O10 -89.81(14) no
O22 V4 V10 O22 -0.00(13) no
O22 V4 V10 O26 178.31(14) no
O22 V4 V10 O28 32.94(14) no
O22 V4 V10 O32 153.08(14) no
V10 V4 O26 V10 0.00(3) no
V10 V4 O26 V12 120.9(3) no
O26 V4 V10 V12 -19.31(13) no
O26 V4 V10 O10 91.88(14) no
O26 V4 V10 O22 -178.31(14) no
O26 V4 V10 O26 0.00(13) no
O26 V4 V10 O28 -145.37(15) no
O26 V4 V10 O32 -25.23(13) no
O4 V4 O16 V6 -109.27(16) no
O4 V4 O18 V2 162.4(3) no
O4 V4 O22 V6 109.60(15) no
O4 V4 O22 V10 -99.67(16) no
O4 V4 O26 V10 101.24(16) no
O4 V4 O26 V12 -137.9(3) no
O16 V4 O18 V2 -89.3(3) no
O18 V4 O16 V6 142.45(14) no
O16 V4 O22 V6 6.04(13) no
O16 V4 O22 V10 156.77(15) no
O22 V4 O16 V6 -6.40(13) no
O16 V4 O26 V10 -49.7(3) no
O16 V4 O26 V12 71.2(4) no
O26 V4 O16 V6 41.4(3) no
O18 V4 O22 V6 -83.6(3) no
O18 V4 O22 V10 67.1(3) no
O22 V4 O18 V2 -4.3(5) no
O18 V4 O26 V10 -153.14(13) no
O18 V4 O26 V12 -32.3(3) no
O26 V4 O18 V2 58.6(3) no
O22 V4 O26 V10 -1.07(12) no
O22 V4 O26 V12 119.8(3) no
O26 V4 O22 V6 -149.65(14) no
O26 V4 O22 V10 1.08(12) no
V1 V5 O13 V1 0.00(3) no
V1 V5 O14 V2 114.58(13) no
V1 V5 O19 V1 0.00(2) no
V1 V5 O19 V7 -121.2(4) no
V1 V5 O20 V2 -112.32(10) no
V1 V5 O20 V8 9.0(4) no
V2 V5 O13 V1 -113.81(10) no
V2 V5 O14 V2 -0.00(3) no
V2 V5 O19 V1 112.88(10) no
V2 V5 O19 V7 -8.3(4) no
V2 V5 O20 V2 0.00(2) no
V2 V5 O20 V8 121.3(4) no
O5 V5 O13 V1 112.13(16) no
O5 V5 O14 V2 -109.80(18) no
O5 V5 O19 V1 -112.65(16) no
O5 V5 O19 V7 126.2(3) no
O5 V5 O20 V2 112.39(15) no
O5 V5 O20 V8 -126.3(3) no
O13 V5 O14 V2 142.13(17) no
O14 V5 O13 V1 -139.76(15) no
O13 V5 O19 V1 -7.55(13) no
O13 V5 O19 V7 -128.7(3) no
O19 V5 O13 V1 8.32(14) no
O13 V5 O20 V2 -70.1(3) no
O13 V5 O20 V8 51.2(4) no
O20 V5 O13 V1 -65.4(3) no
O14 V5 O19 V1 71.2(3) no
O14 V5 O19 V7 -49.9(5) no
O19 V5 O14 V2 66.3(3) no
O14 V5 O20 V2 7.16(14) no
O14 V5 O20 V8 128.5(3) no
O20 V5 O14 V2 -8.00(16) no
O19 V5 O20 V2 -141.59(14) no
O19 V5 O20 V8 -20.3(3) no
O20 V5 O19 V1 143.12(14) no
O20 V5 O19 V7 21.9(3) no
V3 V6 O15 V3 0.00(3) no
V3 V6 O16 V4 -115.49(11) no
V3 V6 O21 V3 -0.00(3) no
V3 V6 O21 V9 126.4(4) no
V3 V6 O22 V4 112.66(9) no
V3 V6 O22 V10 -10.4(4) no
V4 V6 O15 V3 113.39(13) no
V4 V6 O16 V4 0.00(3) no
V4 V6 O21 V3 -112.95(10) no
V4 V6 O21 V9 13.4(3) no
V4 V6 O22 V4 0.00(3) no
V4 V6 O22 V10 -123.0(4) no
O6 V6 O15 V3 -113.13(17) no
O6 V6 O16 V4 110.71(16) no
O6 V6 O21 V3 111.28(15) no
O6 V6 O21 V9 -122.3(3) no
O6 V6 O22 V4 -110.50(15) no
O6 V6 O22 V10 126.5(3) no
O15 V6 O16 V4 -142.61(15) no
O16 V6 O15 V3 139.54(17) no
O15 V6 O21 V3 7.59(14) no
O15 V6 O21 V9 134.0(3) no
O21 V6 O15 V3 -8.47(16) no
O15 V6 O22 V4 71.5(3) no
O15 V6 O22 V10 -51.5(5) no
O22 V6 O15 V3 64.9(3) no
O16 V6 O21 V3 -69.9(3) no
O16 V6 O21 V9 56.5(4) no
O21 V6 O16 V4 -68.1(3) no
O16 V6 O22 V4 -5.96(13) no
O16 V6 O22 V10 -129.0(3) no
O22 V6 O16 V4 6.49(14) no
O21 V6 O22 V4 142.49(14) no
O21 V6 O22 V10 19.5(3) no
O22 V6 O21 V3 -142.15(15) no
O22 V6 O21 V9 -15.8(3) no
V1 V7 V11 V9 -81.73(4) no
V1 V7 V11 O11 103.26(4) no
V1 V7 V11 O23 18.47(2) no
V1 V7 V11 O25 -26.72(4) no
V1 V7 V11 O29 -173.81(4) no
V1 V7 V11 O31 -126.71(5) no
V1 V7 O19 V1 0.00(3) no
V1 V7 O19 V5 118.9(4) no
V1 V7 O23 V1 -0.00(3) no
V1 V7 O23 V11 -150.01(18) no
V1 V7 O27 V8 39.3(3) no
V1 V7 O29 V11 6.68(15) no
O7 V7 V11 V9 175.38(13) no
O7 V7 V11 O11 0.37(14) no
O7 V7 V11 O23 -84.43(13) no
O7 V7 V11 O25 -129.62(13) no
O7 V7 V11 O29 83.29(13) no
O7 V7 V11 O31 130.40(13) no
V11 V7 O19 V1 -21.08(14) no
V11 V7 O19 V5 97.9(3) no
O19 V7 V11 V9 -68.31(10) no
O19 V7 V11 O11 116.68(10) no
O19 V7 V11 O23 31.89(9) no
O19 V7 V11 O25 -13.30(10) no
O19 V7 V11 O29 -160.39(10) no
O19 V7 V11 O31 -113.29(10) no
V11 V7 O23 V1 150.01(18) no
V11 V7 O23 V11 0.00(2) no
O23 V7 V11 V9 -100.20(12) no
O23 V7 V11 O11 84.80(12) no
O23 V7 V11 O23 0.00(11) no
O23 V7 V11 O25 -45.19(12) no
O23 V7 V11 O29 167.72(12) no
O23 V7 V11 O31 -145.17(13) no
V11 V7 O27 V8 -61.6(3) no
O27 V7 V11 V9 42.29(13) no
O27 V7 V11 O11 -132.72(13) no
O27 V7 V11 O23 142.49(13) no
O27 V7 V11 O25 97.30(13) no
O27 V7 V11 O29 -49.79(12) no
O27 V7 V11 O31 -2.69(14) no
V11 V7 O29 V11 -0.00(3) no
O29 V7 V11 V9 92.08(14) no
O29 V7 V11 O11 -82.92(14) no
O29 V7 V11 O23 -167.72(14) no
O29 V7 V11 O25 147.09(14) no
O29 V7 V11 O29 0.00(13) no
O29 V7 V11 O31 47.11(14) no
O7 V7 O19 V1 102.21(17) no
O7 V7 O19 V5 -138.9(3) no
O7 V7 O23 V1 -99.48(16) no
O7 V7 O23 V11 110.52(15) no
O7 V7 O27 V8 161.7(3) no
O7 V7 O29 V11 -110.66(16) no
O19 V7 O23 V1 -0.14(12) no
O19 V7 O23 V11 -150.15(13) no
O23 V7 O19 V1 0.14(12) no
O23 V7 O19 V5 119.1(3) no
O19 V7 O27 V8 59.2(3) no
O27 V7 O19 V1 -153.58(14) no
O27 V7 O19 V5 -34.6(3) no
O19 V7 O29 V11 36.2(3) no
O29 V7 O19 V1 -45.1(3) no
O29 V7 O19 V5 73.9(4) no
O23 V7 O27 V8 -4.2(5) no
O27 V7 O23 V1 66.4(3) no
O27 V7 O23 V11 -83.6(3) no
O23 V7 O29 V11 -8.27(12) no
O29 V7 O23 V1 157.83(14) no
O29 V7 O23 V11 7.83(11) no
O27 V7 O29 V11 142.48(14) no
O29 V7 O27 V8 -90.8(3) no
V2 V8 V12 V10 79.49(4) no
V2 V8 V12 O12 -104.23(4) no
V2 V8 V12 O24 -19.80(2) no
V2 V8 V12 O26 27.14(4) no
V2 V8 V12 O30 172.87(4) no
V2 V8 V12 O32 125.28(5) no
V2 V8 O20 V2 -0.00(3) no
V2 V8 O20 V5 -119.3(4) no
V2 V8 O24 V2 -0.00(3) no
V2 V8 O24 V12 147.7(2) no
V2 V8 O27 V7 -35.9(3) no
V2 V8 O30 V12 -7.64(18) no
O8 V8 V12 V10 -174.06(13) no
O8 V8 V12 O12 2.21(14) no
O8 V8 V12 O24 86.64(13) no
O8 V8 V12 O26 133.58(13) no
O8 V8 V12 O30 -80.68(13) no
O8 V8 V12 O32 -128.27(13) no
V12 V8 O20 V2 22.85(16) no
V12 V8 O20 V5 -96.4(3) no
O20 V8 V12 V10 64.83(11) no
O20 V8 V12 O12 -118.89(10) no
O20 V8 V12 O24 -34.47(10) no
O20 V8 V12 O26 12.47(11) no
O20 V8 V12 O30 158.21(11) no
O20 V8 V12 O32 110.62(10) no
V12 V8 O24 V2 -147.7(2) no
V12 V8 O24 V12 -0.00(2) no
O24 V8 V12 V10 99.29(14) no
O24 V8 V12 O12 -84.43(14) no
O24 V8 V12 O24 -0.00(14) no
O24 V8 V12 O26 46.94(14) no
O24 V8 V12 O30 -167.33(15) no
O24 V8 V12 O32 145.09(15) no
V12 V8 O27 V7 60.0(3) no
O27 V8 V12 V10 -41.00(14) no
O27 V8 V12 O12 135.28(13) no
O27 V8 V12 O24 -140.29(13) no
O27 V8 V12 O26 -93.36(13) no
O27 V8 V12 O30 52.38(13) no
O27 V8 V12 O32 4.79(14) no
V12 V8 O30 V12 0.00(3) no
O30 V8 V12 V10 -93.38(17) no
O30 V8 V12 O12 82.90(17) no
O30 V8 V12 O24 167.33(18) no
O30 V8 V12 O26 -145.74(18) no
O30 V8 V12 O30 0.00(17) no
O30 V8 V12 O32 -47.59(17) no
O8 V8 O20 V2 -106.12(16) no
O8 V8 O20 V5 134.6(3) no
O8 V8 O24 V2 100.43(18) no
O8 V8 O24 V12 -111.88(16) no
O8 V8 O27 V7 -161.4(3) no
O8 V8 O30 V12 115.04(17) no
O20 V8 O24 V2 0.01(14) no
O20 V8 O24 V12 147.70(16) no
O24 V8 O20 V2 -0.01(14) no
O24 V8 O20 V5 -119.3(3) no
O20 V8 O27 V7 -57.6(3) no
O27 V8 O20 V2 150.59(16) no
O27 V8 O20 V5 31.3(3) no
O20 V8 O30 V12 -39.1(3) no
O30 V8 O20 V2 48.3(3) no
O30 V8 O20 V5 -71.0(4) no
O24 V8 O27 V7 6.5(5) no
O27 V8 O24 V2 -67.2(3) no
O27 V8 O24 V12 80.5(3) no
O24 V8 O30 V12 8.57(15) no
O30 V8 O24 V2 -155.72(17) no
O30 V8 O24 V12 -8.03(14) no
O27 V8 O30 V12 -138.97(16) no
O30 V8 O27 V7 90.1(3) no
V3 V9 V11 V7 80.82(4) no
V3 V9 V11 O11 -104.19(4) no
V3 V9 V11 O23 28.26(4) no
V3 V9 V11 O25 -21.25(2) no
V3 V9 V11 O29 125.79(4) no
V3 V9 V11 O31 172.80(4) no
V3 V9 O21 V3 -0.00(3) no
V3 V9 O21 V6 -123.5(4) no
V3 V9 O25 V3 0.00(3) no
V3 V9 O25 V11 145.2(2) no
V3 V9 O28 V10 -34.2(3) no
V3 V9 O31 V11 -7.53(17) no
O9 V9 V11 V7 -174.75(13) no
O9 V9 V11 O11 0.24(14) no
O9 V9 V11 O23 132.69(13) no
O9 V9 V11 O25 83.18(13) no
O9 V9 V11 O29 -129.78(13) no
O9 V9 V11 O31 -82.77(13) no
V11 V9 O21 V3 21.95(16) no
V11 V9 O21 V6 -101.5(3) no
O21 V9 V11 V7 67.16(11) no
O21 V9 V11 O11 -117.85(10) no
O21 V9 V11 O23 14.60(11) no
O21 V9 V11 O25 -34.91(10) no
O21 V9 V11 O29 112.14(10) no
O21 V9 V11 O31 159.14(11) no
V11 V9 O25 V3 -145.2(2) no
V11 V9 O25 V11 0.00(2) no
O25 V9 V11 V7 102.07(13) no
O25 V9 V11 O11 -82.94(13) no
O25 V9 V11 O23 49.51(13) no
O25 V9 V11 O25 0.00(12) no
O25 V9 V11 O29 147.04(13) no
O25 V9 V11 O31 -165.95(13) no
V11 V9 O28 V10 61.6(3) no
O28 V9 V11 V7 -41.47(13) no
O28 V9 V11 O11 133.52(12) no
O28 V9 V11 O23 -94.03(12) no
O28 V9 V11 O25 -143.54(12) no
O28 V9 V11 O29 3.51(13) no
O28 V9 V11 O31 50.51(12) no
V11 V9 O31 V11 0.00(2) no
O31 V9 V11 V7 -91.98(17) no
O31 V9 V11 O11 83.01(17) no
O31 V9 V11 O23 -144.53(17) no
O31 V9 V11 O25 165.95(17) no
O31 V9 V11 O29 -47.00(17) no
O31 V9 V11 O31 -0.00(16) no
O9 V9 O21 V3 -101.91(17) no
O9 V9 O21 V6 134.6(3) no
O9 V9 O25 V3 103.24(17) no
O9 V9 O25 V11 -111.54(16) no
O9 V9 O28 V10 -161.9(3) no
O9 V9 O31 V11 110.92(17) no
O21 V9 O25 V3 1.08(14) no
O21 V9 O25 V11 146.30(15) no
O25 V9 O21 V3 -1.08(14) no
O25 V9 O21 V6 -124.6(3) no
O21 V9 O28 V10 -55.4(3) no
O28 V9 O21 V3 150.88(16) no
O28 V9 O21 V6 27.4(3) no
O21 V9 O31 V11 -34.7(3) no
O31 V9 O21 V3 43.7(3) no
O31 V9 O21 V6 -79.8(4) no
O25 V9 O28 V10 9.9(5) no
O28 V9 O25 V3 -68.6(3) no
O28 V9 O25 V11 76.7(3) no
O25 V9 O31 V11 9.44(14) no
O31 V9 O25 V3 -153.94(17) no
O31 V9 O25 V11 -8.71(13) no
O28 V9 O31 V11 -140.32(16) no
O31 V9 O28 V10 90.1(3) no
V4 V10 V12 V8 -79.50(4) no
V4 V10 V12 O12 104.19(4) no
V4 V10 V12 O24 -26.83(4) no
V4 V10 V12 O26 17.93(2) no
V4 V10 V12 O30 -125.08(4) no
V4 V10 V12 O32 -171.53(4) no
V4 V10 O22 V4 -0.00(3) no
V4 V10 O22 V6 120.8(4) no
V4 V10 O26 V4 0.00(3) no
V4 V10 O26 V12 -150.94(18) no
V4 V10 O28 V9 36.2(3) no
V4 V10 O32 V12 9.12(15) no
O10 V10 V12 V8 177.16(12) no
O10 V10 V12 O12 0.85(13) no
O10 V10 V12 O24 -130.16(12) no
O10 V10 V12 O26 -85.40(12) no
O10 V10 V12 O30 131.58(12) no
O10 V10 V12 O32 85.13(12) no
V12 V10 O22 V4 -22.13(14) no
V12 V10 O22 V6 98.7(3) no
O22 V10 V12 V8 -65.60(10) no
O22 V10 V12 O12 118.08(9) no
O22 V10 V12 O24 -12.93(10) no
O22 V10 V12 O26 31.83(9) no
O22 V10 V12 O30 -111.19(9) no
O22 V10 V12 O32 -157.63(10) no
V12 V10 O26 V4 150.94(18) no
V12 V10 O26 V12 0.00(2) no
O26 V10 V12 V8 -97.44(13) no
O26 V10 V12 O12 86.25(13) no
O26 V10 V12 O24 -44.76(12) no
O26 V10 V12 O26 -0.00(12) no
O26 V10 V12 O30 -143.02(13) no
O26 V10 V12 O32 170.53(13) no
V12 V10 O28 V9 -62.2(3) no
O28 V10 V12 V8 41.89(13) no
O28 V10 V12 O12 -134.42(13) no
O28 V10 V12 O24 94.56(13) no
O28 V10 V12 O26 139.33(13) no
O28 V10 V12 O30 -3.69(13) no
O28 V10 V12 O32 -50.14(12) no
V12 V10 O32 V12 0.00(2) no
O32 V10 V12 V8 92.03(14) no
O32 V10 V12 O12 -84.28(14) no
O32 V10 V12 O24 144.70(15) no
O32 V10 V12 O26 -170.53(15) no
O32 V10 V12 O30 46.45(14) no
O32 V10 V12 O32 0.00(14) no
O10 V10 O22 V4 101.15(16) no
O10 V10 O22 V6 -138.0(3) no
O10 V10 O26 V4 -99.53(16) no
O10 V10 O26 V12 109.53(15) no
O10 V10 O28 V9 159.7(3) no
O10 V10 O32 V12 -109.15(16) no
O22 V10 O26 V4 1.08(12) no
O22 V10 O26 V12 -149.87(14) no
O26 V10 O22 V4 -1.07(12) no
O26 V10 O22 V6 119.8(3) no
O22 V10 O28 V9 55.9(3) no
O28 V10 O22 V4 -152.85(14) no
O28 V10 O22 V6 -32.0(3) no
O22 V10 O32 V12 39.8(3) no
O32 V10 O22 V4 -48.1(3) no
O32 V10 O22 V6 72.7(4) no
O26 V10 O28 V9 -6.2(5) no
O28 V10 O26 V4 66.4(3) no
O28 V10 O26 V12 -84.5(3) no
O26 V10 O32 V12 -6.34(12) no
O32 V10 O26 V4 157.00(14) no
O32 V10 O26 V12 6.06(12) no
O28 V10 O32 V12 141.92(14) no
O32 V10 O28 V9 -91.6(3) no
V7 V11 O23 V1 -122.3(3) no
V7 V11 O23 V7 -0.00(2) no
V7 V11 O25 V3 5.1(3) no
V7 V11 O25 V9 -111.16(10) no
V7 V11 O29 V7 0.00(3) no
V7 V11 O31 V9 113.56(13) no
V9 V11 O23 V1 -11.1(3) no
V9 V11 O23 V7 111.19(10) no
V9 V11 O25 V3 116.2(3) no
V9 V11 O25 V9 0.00(2) no
V9 V11 O29 V7 -113.47(11) no
V9 V11 O31 V9 -0.00(2) no
O11 V11 O23 V1 125.7(3) no
O11 V11 O23 V7 -112.00(15) no
O11 V11 O25 V3 -129.9(2) no
O11 V11 O25 V9 113.93(15) no
O11 V11 O29 V7 112.01(16) no
O11 V11 O31 V9 -112.22(17) no
O23 V11 O25 V3 -23.8(2) no
O23 V11 O25 V9 -140.05(12) no
O25 V11 O23 V1 21.1(3) no
O25 V11 O23 V7 143.49(12) no
O23 V11 O29 V7 8.45(12) no
O29 V11 O23 V1 -130.0(3) no
O29 V11 O23 V7 -7.64(11) no
O23 V11 O31 V9 66.7(3) no
O31 V11 O23 V1 -53.3(5) no
O31 V11 O23 V7 69.0(3) no
O25 V11 O29 V7 -64.3(3) no
O29 V11 O25 V3 46.5(4) no
O29 V11 O25 V9 -69.7(3) no
O25 V11 O31 V9 -9.92(14) no
O31 V11 O25 V3 124.9(3) no
O31 V11 O25 V9 8.69(12) no
O29 V11 O31 V9 140.40(15) no
O31 V11 O29 V7 -140.29(14) no
V8 V12 O24 V2 120.6(3) no
V8 V12 O24 V8 -0.00(2) no
V8 V12 O26 V4 -9.2(3) no
V8 V12 O26 V10 113.67(9) no
V8 V12 O30 V8 -0.00(3) no
V8 V12 O32 V10 -114.44(10) no
V10 V12 O24 V2 8.1(3) no
V10 V12 O24 V8 -112.48(11) no
V10 V12 O26 V4 -122.9(3) no
V10 V12 O26 V10 -0.00(2) no
V10 V12 O30 V8 113.27(13) no
V10 V12 O32 V10 0.00(2) no
O12 V12 O24 V2 -126.9(3) no
O12 V12 O24 V8 112.51(16) no
O12 V12 O26 V4 126.6(3) no
O12 V12 O26 V10 -110.56(15) no
O12 V12 O30 V8 -112.25(18) no
O12 V12 O32 V10 110.67(17) no
O24 V12 O26 V4 20.6(3) no
O24 V12 O26 V10 143.50(12) no
O26 V12 O24 V2 -20.7(2) no
O26 V12 O24 V8 -141.27(13) no
O24 V12 O30 V8 -8.71(15) no
O30 V12 O24 V2 128.5(3) no
O30 V12 O24 V8 7.87(14) no
O24 V12 O32 V10 -67.1(3) no
O32 V12 O24 V2 50.9(4) no
O32 V12 O24 V8 -69.7(3) no
O26 V12 O30 V8 63.5(3) no
O30 V12 O26 V4 -49.2(4) no
O30 V12 O26 V10 73.7(3) no
O26 V12 O32 V10 6.53(13) no
O32 V12 O26 V4 -128.8(3) no
O32 V12 O26 V10 -5.95(12) no
O30 V12 O32 V10 -141.45(15) no
O32 V12 O30 V8 140.11(16) no
C33 O33 C35 C36 175.9(9) no
C35 O33 C33 O34 3.5(17) no
C35 O33 C33 C34 -176.0(8) no
C1 N1 C3 C4 -63.2(5) no
C3 N1 C1 C2 -65.0(5) no
C5 N2 C7 C8 -66.2(4) no
C7 N2 C5 C6 -62.8(5) no
C9 N3 C11 C12 67.6(5) no
C11 N3 C9 C10 177.8(4) no
C13 N4 C15 C16 169.9(4) no
C15 N4 C13 C14 61.1(6) no
C17 N5 C21 C22 49.5(4) no
C21 N5 C17 C18 55.4(4) no
C17 N5 C25 C26 62.1(4) no
C25 N5 C17 C18 174.6(3) no
C17 N5 C29 C30 -170.1(3) no
C29 N5 C17 C18 -63.9(4) no
C21 N5 C25 C26 -176.9(3) no
C25 N5 C21 C22 -71.0(4) no
C21 N5 C29 C30 69.4(4) no
C29 N5 C21 C22 168.5(3) no
C25 N5 C29 C30 -49.1(5) no
C29 N5 C25 C26 -57.8(4) no
N5 C17 C18 C19 -176.0(3) no
C17 C18 C19 C20 -166.4(3) no
N5 C21 C22 C23 -176.0(3) no
C21 C22 C23 C24 172.1(3) no
N5 C25 C26 C27 177.4(3) no
C25 C26 C27 C28 -69.1(4) no
N5 C29 C30 C31 -171.6(3) no
C29 C30 C31 C32 -173.3(4) no
